data_4131096
loop_
_publ_author_name
'Wang, Denan'
'Talipov, Marat R.'
'Ivanov, Maxim V.'
'Rathore, Rajendra'

_publ_section_title
;
 Energy Gap between the Poly-p-phenylene Bridge and Donor Groups Controls
 the Hole Delocalization in Donor-Bridge-Donor Wires.
;
_journal_issue 50
_journal_name_full 'Journal of the American Chemical Society'
_journal_page_first 16337
_journal_page_last 16344
_journal_paper_doi 10.1021/jacs.6b09209
_journal_volume 138
_journal_year 2016
_chemical_formula_moiety 'C24 H36 N2'
_chemical_formula_sum 'C24 H36 N2'
_chemical_formula_weight 352.55
_space_group_crystal_system triclinic
_space_group_IT_number 2
_space_group_name_Hall '-P 1'
_space_group_name_H-M_alt 'P -1'
_atom_sites_solution_hydrogens geom
_atom_sites_solution_primary direct
_atom_sites_solution_secondary difmap
_audit_creation_date 2016-01-19
_audit_creation_method
;
Olex2 1.2
(compiled 2015.09.30 svn.r3233 for OlexSys, GUI svn.r5103)
;
_cell_angle_alpha 66.1403(16)
_cell_angle_beta 79.7820(13)
_cell_angle_gamma 83.1039(13)
_cell_formula_units_Z 18
_cell_length_a 17.7621(3)
_cell_length_b 22.2461(4)
_cell_length_c 27.0076(4)
_cell_measurement_reflns_used 61300
_cell_measurement_temperature 100.00(10)
_cell_measurement_theta_max 74.0480
_cell_measurement_theta_min 3.2690
_cell_volume 9591.1(3)
_computing_cell_refinement
;
CrysAlisPro, Agilent Technologies,
Version 1.171.37.35 (release 13-08-2014 CrysAlis171 .NET)
(compiled Aug 13 2014,18:06:01)
;
_computing_data_collection
;
CrysAlisPro, Agilent Technologies,
Version 1.171.37.35 (release 13-08-2014 CrysAlis171 .NET)
(compiled Aug 13 2014,18:06:01)
;
_computing_data_reduction
;
CrysAlisPro, Agilent Technologies,
Version 1.171.37.35 (release 13-08-2014 CrysAlis171 .NET)
(compiled Aug 13 2014,18:06:01)
;
_computing_molecular_graphics 'Olex2 (Dolomanov et al., 2009)'
_computing_publication_material 'Olex2 (Dolomanov et al., 2009)'
_computing_structure_refinement 'XL (Sheldrick, 2008)'
_computing_structure_solution 'XS (Sheldrick, 2008)'
_diffrn_ambient_environment N~2~
_diffrn_ambient_temperature 100.00(10)
_diffrn_detector 'CCD plate'
_diffrn_detector_area_resol_mean 10.3756
_diffrn_detector_type Atlas
_diffrn_measured_fraction_theta_full 0.997
_diffrn_measured_fraction_theta_max 0.985
_diffrn_measurement_details
;
#__ type_ start__ end____ width___ exp.time_
  1 omega -115.00  -12.00   1.0000    2.8250
omega____ theta____ kappa____ phi______ frames
    -      -41.3987  -57.0000 -150.0000 103

#__ type_ start__ end____ width___ exp.time_
  2 omega -124.00  -79.00   1.0000    2.8250
omega____ theta____ kappa____ phi______ frames
    -      -41.3987  -99.0000 -120.0000 45

#__ type_ start__ end____ width___ exp.time_
  3 omega  -96.00   -2.00   1.0000    2.8250
omega____ theta____ kappa____ phi______ frames
    -      -41.3987  125.0000   90.0000 94

#__ type_ start__ end____ width___ exp.time_
  4 omega  -49.00   35.00   1.0000    2.8250
omega____ theta____ kappa____ phi______ frames
    -      -41.3987   37.0000    0.0000 84

#__ type_ start__ end____ width___ exp.time_
  5 omega  -37.00   75.00   1.0000    2.8250
omega____ theta____ kappa____ phi______ frames
    -       41.3987  -77.0000   90.0000 112

#__ type_ start__ end____ width___ exp.time_
  6 omega   23.00   99.00   1.0000    2.8250
omega____ theta____ kappa____ phi______ frames
    -       41.3987 -125.0000   60.0000 76

#__ type_ start__ end____ width___ exp.time_
  7 omega   24.00  109.00   1.0000   11.2900
omega____ theta____ kappa____ phi______ frames
    -      108.2878  -94.0000    0.0000 85

#__ type_ start__ end____ width___ exp.time_
  8 omega   30.00   90.00   1.0000   11.2900
omega____ theta____ kappa____ phi______ frames
    -      108.2878  -30.0000  -60.0000 60

#__ type_ start__ end____ width___ exp.time_
  9 omega   24.00  109.00   1.0000   11.2900
omega____ theta____ kappa____ phi______ frames
    -      108.2878  -94.0000  -90.0000 85

#__ type_ start__ end____ width___ exp.time_
 10 omega   33.00  122.00   1.0000   11.2900
omega____ theta____ kappa____ phi______ frames
    -      108.2878 -125.0000 -150.0000 89

#__ type_ start__ end____ width___ exp.time_
 11 omega   34.00   98.00   1.0000   11.2900
omega____ theta____ kappa____ phi______ frames
    -      108.2878  -45.0000 -150.0000 64

#__ type_ start__ end____ width___ exp.time_
 12 omega   34.00   98.00   1.0000   11.2900
omega____ theta____ kappa____ phi______ frames
    -      108.2878  -45.0000    0.0000 64

#__ type_ start__ end____ width___ exp.time_
 13 omega   30.00  142.00   1.0000   11.2900
omega____ theta____ kappa____ phi______ frames
    -      108.2878  -77.0000 -150.0000 112

#__ type_ start__ end____ width___ exp.time_
 14 omega   78.00  178.00   1.0000   11.2900
omega____ theta____ kappa____ phi______ frames
    -      108.2878   30.0000 -120.0000 100

#__ type_ start__ end____ width___ exp.time_
 15 omega   33.00  122.00   1.0000   11.2900
omega____ theta____ kappa____ phi______ frames
    -      108.2878 -125.0000   90.0000 89

#__ type_ start__ end____ width___ exp.time_
 16 omega   30.00   90.00   1.0000   11.2900
omega____ theta____ kappa____ phi______ frames
    -      108.2878  -30.0000   60.0000 60

#__ type_ start__ end____ width___ exp.time_
 17 omega   30.00   90.00   1.0000   11.2900
omega____ theta____ kappa____ phi______ frames
    -      108.2878  -30.0000   90.0000 60

#__ type_ start__ end____ width___ exp.time_
 18 omega   30.00   90.00   1.0000   11.2900
omega____ theta____ kappa____ phi______ frames
    -      108.2878  -30.0000  -30.0000 60

#__ type_ start__ end____ width___ exp.time_
 19 omega   30.00  142.00   1.0000   11.2900
omega____ theta____ kappa____ phi______ frames
    -      108.2878  -77.0000   90.0000 112

#__ type_ start__ end____ width___ exp.time_
 20 omega   78.00  178.00   1.0000   11.2900
omega____ theta____ kappa____ phi______ frames
    -      108.2878   30.0000  -30.0000 100

#__ type_ start__ end____ width___ exp.time_
 21 omega -120.00   -8.00   1.0000    2.8250
omega____ theta____ kappa____ phi______ frames
    -      -41.3987  -77.0000  120.0000 112

#__ type_ start__ end____ width___ exp.time_
 22 omega -124.00  -79.00   1.0000    2.8250
omega____ theta____ kappa____ phi______ frames
    -      -41.3987  -99.0000   90.0000 45

#__ type_ start__ end____ width___ exp.time_
 23 omega -115.00  -12.00   1.0000    2.8250
omega____ theta____ kappa____ phi______ frames
    -      -41.3987  -57.0000   30.0000 103

#__ type_ start__ end____ width___ exp.time_
 24 omega -115.00  -12.00   1.0000    2.8250
omega____ theta____ kappa____ phi______ frames
    -      -41.3987  -57.0000  -60.0000 103

#__ type_ start__ end____ width___ exp.time_
 25 omega -120.00   -8.00   1.0000    2.8250
omega____ theta____ kappa____ phi______ frames
    -      -41.3987  -77.0000 -180.0000 112

#__ type_ start__ end____ width___ exp.time_
 26 omega   23.00   99.00   1.0000    2.8250
omega____ theta____ kappa____ phi______ frames
    -       41.3987 -125.0000  -90.0000 76

#__ type_ start__ end____ width___ exp.time_
 27 omega   47.00  178.00   1.0000   11.2900
omega____ theta____ kappa____ phi______ frames
    -      108.2878   15.0000  120.0000 131

#__ type_ start__ end____ width___ exp.time_
 28 omega   78.00  178.00   1.0000   11.2900
omega____ theta____ kappa____ phi______ frames
    -      108.2878   61.0000   90.0000 100

#__ type_ start__ end____ width___ exp.time_
 29 omega   78.00  178.00   1.0000   11.2900
omega____ theta____ kappa____ phi______ frames
    -      108.2878   61.0000  -30.0000 100

#__ type_ start__ end____ width___ exp.time_
 30 omega   78.00  178.00   1.0000   11.2900
omega____ theta____ kappa____ phi______ frames
    -      108.2878   61.0000  120.0000 100

#__ type_ start__ end____ width___ exp.time_
 31 omega   81.00  178.00   1.0000   11.2900
omega____ theta____ kappa____ phi______ frames
    -      108.2878   45.0000  -90.0000 97

#__ type_ start__ end____ width___ exp.time_
 32 omega   75.00  178.00   1.0000   11.2900
omega____ theta____ kappa____ phi______ frames
    -      108.2878   77.0000  150.0000 103

#__ type_ start__ end____ width___ exp.time_
 33 omega   75.00  178.00   1.0000   11.2900
omega____ theta____ kappa____ phi______ frames
    -      108.2878   77.0000 -150.0000 103

#__ type_ start__ end____ width___ exp.time_
 34 omega   78.00  178.00   1.0000   11.2900
omega____ theta____ kappa____ phi______ frames
    -      108.2878   61.0000   30.0000 100

#__ type_ start__ end____ width___ exp.time_
 35 omega   78.00  178.00   1.0000   11.2900
omega____ theta____ kappa____ phi______ frames
    -      108.2878   61.0000    0.0000 100
;
_diffrn_measurement_device 'four-circle diffractometer'
_diffrn_measurement_device_type 'SuperNova, Dual, Cu at zero, Atlas'
_diffrn_measurement_method '\w scans'
_diffrn_orient_matrix_UB_11 0.0217022000
_diffrn_orient_matrix_UB_12 -0.0515495000
_diffrn_orient_matrix_UB_13 -0.0254447000
_diffrn_orient_matrix_UB_21 0.0380786000
_diffrn_orient_matrix_UB_22 0.0531153000
_diffrn_orient_matrix_UB_23 -0.0527912000
_diffrn_orient_matrix_UB_31 0.0766060000
_diffrn_orient_matrix_UB_32 -0.0164881000
_diffrn_orient_matrix_UB_33 0.0231490000
_diffrn_radiation_monochromator mirror
_diffrn_radiation_probe x-ray
_diffrn_radiation_type CuK\a
_diffrn_radiation_wavelength 1.54184
_diffrn_reflns_av_R_equivalents 0.0312
_diffrn_reflns_av_unetI/netI 0.0191
_diffrn_reflns_limit_h_max 22
_diffrn_reflns_limit_h_min -20
_diffrn_reflns_limit_k_max 27
_diffrn_reflns_limit_k_min -27
_diffrn_reflns_limit_l_max 33
_diffrn_reflns_limit_l_min -33
_diffrn_reflns_number 182137
_diffrn_reflns_theta_full 72.00
_diffrn_reflns_theta_max 74.26
_diffrn_reflns_theta_min 3.07
_diffrn_source 'sealed X-ray tube'
_diffrn_source_type 'SuperNova (Cu) X-ray Source'
_exptl_absorpt_coefficient_mu 0.474
_exptl_absorpt_correction_T_max 1.00000
_exptl_absorpt_correction_T_min 0.89092
_exptl_absorpt_correction_type multi-scan
_exptl_absorpt_process_details
;
CrysAlisPro, Agilent Technologies,
Version 1.171.37.35 (release 13-08-2014 CrysAlis171 .NET)
(compiled Aug 13 2014,18:06:01)
Empirical absorption correction using spherical harmonics,
 implemented in SCALE3 ABSPACK scaling algorithm.
;
_exptl_crystal_colour 'light brown'
_exptl_crystal_colour_modifier light
_exptl_crystal_colour_primary brown
_exptl_crystal_density_diffrn 1.099
_exptl_crystal_density_method 'not measured'
_exptl_crystal_description irregular
_exptl_crystal_F_000 3492
_exptl_crystal_size_max 0.38
_exptl_crystal_size_mid 0.32
_exptl_crystal_size_min 0.25
_refine_diff_density_max 1.362
_refine_diff_density_min -0.455
_refine_diff_density_rms 0.130
_refine_ls_extinction_method none
_refine_ls_goodness_of_fit_ref 1.472
_refine_ls_hydrogen_treatment constr
_refine_ls_matrix_type full
_refine_ls_number_parameters 2495
_refine_ls_number_reflns 38524
_refine_ls_number_restraints 242
_refine_ls_restrained_S_all 1.470
_refine_ls_R_factor_all 0.1182
_refine_ls_R_factor_gt 0.1082
_refine_ls_shift/su_max 0.001
_refine_ls_shift/su_mean 0.000
_refine_ls_structure_factor_coef Fsqd
_refine_ls_weighting_details 'calc w=1/[\s^2^(Fo^2^)+(0.2000P)^2^+0.0000P] where P=(Fo^2^+2Fc^2^)/3'
_refine_ls_weighting_scheme calc
_refine_ls_wR_factor_gt 0.3071
_refine_ls_wR_factor_ref 0.3323
_reflns_number_gt 31880
_reflns_number_total 38524
_reflns_threshold_expression >2sigma(I)
_cod_data_source_file ja6b09209_si_002.cif
_cod_data_source_block raj26a
_cod_database_code 4131096
_chemical_oxdiff_formula 'C24 H36 N2'
_reflns_odcompleteness_completeness 99.97
_reflns_odcompleteness_iscentric 1
_reflns_odcompleteness_theta 66.97
_olex2_refinement_description
;
1. Fixed Uiso
 At 1.2 times of:
  All C(H) groups
 At 1.5 times of:
  All C(H,H,H) groups
2. Restrained planarity
 C13D, C14D, C15D, C16D, C17D, C18D
 with sigma of 0.1
 C13U, C14U, C15U, C16U, C17U, C18U
 with sigma of 0.1
 C13E, C14E, C15E, C16E, C17E, C18E
 with sigma of 0.1
 C13V, C14V, C15V, C16V, C17V, C18V
 with sigma of 0.1
 C13G, C14G, C15G, C16G, C17G, C18G
 with sigma of 0.1
 C13X, C14X, C15X, C16X, C17X, C18X
 with sigma of 0.1
 C13H, C14H, C15H, C16H, C17H, C18H
 with sigma of 0.1
 C13Y, C14Y, C15Y, C16Y, C17Y, C18Y
 with sigma of 0.1
 C1I, C2I, C3I, C4I, C5I, C6I
 with sigma of 0.1
 C1Z, C2Z, C3Z, C4Z, C5Z, C6Z
 with sigma of 0.1
 C13I, C14I, C15I, C16I, C17I, C18I
 with sigma of 0.1
 C13Z, C14Z, C15Z, C16Z, C17Z, C18Z
 with sigma of 0.1
3. Uiso/Uaniso restraints and constraints
Uanis(N2D) = Uanis(N2U)
Uanis(C13D) = Uanis(C13U)
Uanis(C14D) = Uanis(C14U)
Uanis(C15D) = Uanis(C15U)
Uanis(C16D) = Uanis(C16U)
Uanis(C17D) = Uanis(C17U)
Uanis(C18D) = Uanis(C18U)
Uanis(C19D) = Uanis(C19U)
Uanis(C20D) = Uanis(C20U)
Uanis(C21D) = Uanis(C21U)
Uanis(C22D) = Uanis(C22U)
Uanis(C23D) = Uanis(C23U)
Uanis(C24D) = Uanis(C24U)
Uanis(N2E) = Uanis(N2V)
Uanis(C13E) = Uanis(C13V)
Uanis(C14E) = Uanis(C14V)
Uanis(C15E) = Uanis(C15V)
Uanis(C16E) = Uanis(C16V)
Uanis(C17E) = Uanis(C17V)
Uanis(C18E) = Uanis(C18V)
Uanis(C19E) = Uanis(C19V)
Uanis(C20E) = Uanis(C20V)
Uanis(C21E) = Uanis(C21V)
Uanis(C22E) = Uanis(C22V)
Uanis(C23E) = Uanis(C23V)
Uanis(C24E) = Uanis(C24V)
Uanis(N2F) = Uanis(N2W)
Uanis(C19F) = Uanis(C19W)
Uanis(C20F) = Uanis(C20W)
Uanis(C21F) = Uanis(C21W)
Uanis(C22F) = Uanis(C22W)
Uanis(C23F) = Uanis(C23W)
Uanis(C24F) = Uanis(C24W)
Uanis(N2G) = Uanis(N2X)
Uanis(C13G) = Uanis(C13X)
Uanis(C14G) = Uanis(C14X)
Uanis(C15G) = Uanis(C15X)
Uanis(C16G) = Uanis(C16X)
Uanis(C17G) = Uanis(C17X)
Uanis(C18G) = Uanis(C18X)
Uanis(C19G) = Uanis(C19X)
Uanis(C20G) = Uanis(C20X)
Uanis(C21G) = Uanis(C21X)
Uanis(C22G) = Uanis(C22X)
Uanis(C23G) = Uanis(C23X)
Uanis(C24G) = Uanis(C24X)
Uanis(N2H) = Uanis(N2Y)
Uanis(C14H) = Uanis(C14Y)
Uanis(C15H) = Uanis(C15Y)
Uanis(C16H) = Uanis(C16Y)
Uanis(C17H) = Uanis(C17Y)
Uanis(C19H) = Uanis(C19Y)
Uanis(C20H) = Uanis(C20Y)
Uanis(C21H) = Uanis(C21Y)
Uanis(C22H) = Uanis(C22Y)
Uanis(C23H) = Uanis(C23Y)
Uanis(C24H) = Uanis(C24Y)
Uanis(C18H) = Uanis(C18Y)
Uanis(C13H) = Uanis(C13Y)
Uanis(N1I) = Uanis(N1Z)
Uanis(C1I) = Uanis(C1Z)
Uanis(C2I) = Uanis(C2Z)
Uanis(C3I) = Uanis(C3Z)
Uanis(C4I) = Uanis(C4Z)
Uanis(C5I) = Uanis(C5Z)
Uanis(C6I) = Uanis(C6Z)
Uanis(C7I) = Uanis(C7Z)
Uanis(C8I) = Uanis(C8Z)
Uanis(C9I) = Uanis(C9Z)
Uanis(C10I) = Uanis(C10Z)
Uanis(C11I) = Uanis(C11Z)
Uanis(C12I) = Uanis(C12Z)
Uanis(N2I) = Uanis(N2Z)
Uanis(C13I) = Uanis(C13Z)
Uanis(C14I) = Uanis(C14Z)
Uanis(C15I) = Uanis(C15Z)
Uanis(C16I) = Uanis(C16Z)
Uanis(C17I) = Uanis(C17Z)
Uanis(C18I) = Uanis(C18Z)
Uanis(C19I) = Uanis(C19Z)
Uanis(C20I) = Uanis(C20Z)
Uanis(C21I) = Uanis(C21Z)
Uanis(C22I) = Uanis(C22Z)
Uanis(C23I) = Uanis(C23Z)
Uanis(C24I) = Uanis(C24Z)
Uanis(N1H) = Uanis(N1Y)
Uanis(C7H) = Uanis(C7Y)
Uanis(C8H) = Uanis(C8Y)
Uanis(C9H) = Uanis(C9Y)
Uanis(C10H) = Uanis(C10Y)
Uanis(C11H) = Uanis(C11Y)
Uanis(C12H) = Uanis(C12Y)
4. Same fragment restrains
{N2D, C13D, C14D, C15D, C16D, C17D, C18D, C19D, C20D, C21D, C22D, C23D, C24D}
sigma for 1-2: 0.02, 1-3: 0.04
as
{N2U, C13U, C14U, C15U, C16U, C17U, C18U, C19U, C20U, C21U, C22U, C23U, C24U}
{N2E, C13E, C14E, C15E, C16E, C17E, C18E, C19E, C20E, C21E, C22E, C23E, C24E}
sigma for 1-2: 0.02, 1-3: 0.04
as
{N2V, C13V, C14V, C15V, C16V, C17V, C18V, C19V, C20V, C21V, C22V, C23V, C24V}
{N2F, C19F, C20F, C21F, C22F, C23F, C24F} sigma for 1-2: 0.02, 1-3: 0.04
as
{N2W, C19W, C20W, C21W, C22W, C23W, C24W}
{N2G, C13G, C14G, C15G, C16G, C17G, C18G, C19G, C20G, C21G, C22G, C23G, C24G}
sigma for 1-2: 0.02, 1-3: 0.04
as
{N2X, C13X, C14X, C15X, C16X, C17X, C18X, C19X, C20X, C21X, C22X, C23X, C24X}
{N1H, C7H, C8H, C9H, C10H, C11H, C12H} sigma for 1-2: 0.02, 1-3: 0.04
as
{N1Y, C7Y, C8Y, C9Y, C10Y, C11Y, C12Y}
{N2H, C13H, C14H, C15H, C16H, C17H, C18H, C19H, C20H, C21H, C22H, C23H, C24H}
sigma for 1-2: 0.02, 1-3: 0.04
as
{N2Y, C13Y, C14Y, C15Y, C16Y, C17Y, C18Y, C19Y, C20Y, C21Y, C22Y, C23Y, C24Y}
{N1I, C1I, C2I, C3I, C4I, C5I, C6I, C7I, C8I, C9I, C10I, C11I, C12I} sigma for
1-2: 0.02, 1-3: 0.04
as
{N1Z, C1Z, C2Z, C3Z, C4Z, C5Z, C6Z, C7Z, C8Z, C9Z, C10Z, C11Z, C12Z}
{N2I, C13I, C14I, C15I, C16I, C17I, C18I, C19I, C20I, C21I, C22I, C23I, C24I}
sigma for 1-2: 0.02, 1-3: 0.04
as
{N2Z, C13Z, C14Z, C15Z, C16Z, C17Z, C18Z, C19Z, C20Z, C21Z, C22Z, C23Z, C24Z}
5. Others
 Sof(N2U)=Sof(C13U)=Sof(C14U)=Sof(H14U)=Sof(C15U)=Sof(H15U)=Sof(C16U)=
 Sof(C17U)=Sof(H17U)=Sof(C18U)=Sof(H18U)=Sof(C19U)=Sof(H19U)=Sof(C20U)=
 Sof(H20J)=Sof(H20K)=Sof(H20L)=Sof(C21U)=Sof(H21J)=Sof(H21K)=Sof(H21L)=
 Sof(C22U)=Sof(H22U)=Sof(C23U)=Sof(H23J)=Sof(H23K)=Sof(H23L)=Sof(C24U)=
 Sof(H24J)=Sof(H24K)=Sof(H24L)=1-FVAR(1)
 Sof(N2D)=Sof(C13D)=Sof(C14D)=Sof(H14D)=Sof(C15D)=Sof(H15D)=Sof(C16D)=
 Sof(C17D)=Sof(H17D)=Sof(C18D)=Sof(H18D)=Sof(C19D)=Sof(H19D)=Sof(C20D)=
 Sof(H20G)=Sof(H20H)=Sof(H20I)=Sof(C21D)=Sof(H21G)=Sof(H21H)=Sof(H21I)=
 Sof(C22D)=Sof(H22D)=Sof(C23D)=Sof(H23G)=Sof(H23H)=Sof(H23I)=Sof(C24D)=
 Sof(H24G)=Sof(H24H)=Sof(H24I)=FVAR(1)
 Sof(N2V)=Sof(C13V)=Sof(C14V)=Sof(H14V)=Sof(C15V)=Sof(H15V)=Sof(C16V)=
 Sof(C17V)=Sof(H17V)=Sof(C18V)=Sof(H18V)=Sof(C19V)=Sof(H19V)=Sof(C20V)=
 Sof(H20P)=Sof(H20Q)=Sof(H20R)=Sof(C21V)=Sof(H21P)=Sof(H21Q)=Sof(H21R)=
 Sof(C22V)=Sof(H22V)=Sof(C23V)=Sof(H23P)=Sof(H23Q)=Sof(H23R)=Sof(C24V)=
 Sof(H24P)=Sof(H24Q)=Sof(H24R)=1-FVAR(2)
 Sof(N2E)=Sof(C13E)=Sof(C14E)=Sof(H14E)=Sof(C15E)=Sof(H15E)=Sof(C16E)=
 Sof(C17E)=Sof(H17E)=Sof(C18E)=Sof(H18E)=Sof(C19E)=Sof(H19E)=Sof(C20E)=
 Sof(H20M)=Sof(H20N)=Sof(H20O)=Sof(C21E)=Sof(H21M)=Sof(H21N)=Sof(H21O)=
 Sof(C22E)=Sof(H22E)=Sof(C23E)=Sof(H23M)=Sof(H23N)=Sof(H23O)=Sof(C24E)=
 Sof(H24M)=Sof(H24N)=Sof(H24O)=FVAR(2)
 Sof(N2W)=Sof(C19W)=Sof(H19W)=Sof(C20W)=Sof(H20Z)=Sof(H1CA)=Sof(H2CA)=
 Sof(C21W)=Sof(H21Z)=Sof(H3CA)=Sof(H4CA)=Sof(C22W)=Sof(H22W)=Sof(C23W)=
 Sof(H23Z)=Sof(H5CA)=Sof(H6CA)=Sof(C24W)=Sof(H24Z)=Sof(H7CA)=Sof(H0DA)=1-FVAR(3)
 Sof(N2F)=Sof(C19F)=Sof(H19F)=Sof(C20F)=Sof(H20Y)=Sof(HX)=Sof(HY)=Sof(C21F)=
 Sof(H21Y)=Sof(HZ)=Sof(H4BA)=Sof(C22F)=Sof(H22F)=Sof(C23F)=Sof(H23Y)=Sof(H5BA)=
 Sof(H6BA)=Sof(C24F)=Sof(H24Y)=Sof(H7BA)=Sof(H0CA)=FVAR(3)
 Sof(N2X)=Sof(C13X)=Sof(C14X)=Sof(H14X)=Sof(C15X)=Sof(H15X)=Sof(C16X)=
 Sof(C17X)=Sof(H17X)=Sof(C18X)=Sof(H18X)=Sof(C19X)=Sof(H19X)=Sof(C20X)=
 Sof(H20V)=Sof(H20W)=Sof(H20X)=Sof(C21X)=Sof(H21V)=Sof(H21W)=Sof(H21X)=
 Sof(C22X)=Sof(H22X)=Sof(C23X)=Sof(H23V)=Sof(H23W)=Sof(H23X)=Sof(C24X)=
 Sof(H24V)=Sof(H24W)=Sof(H24X)=1-FVAR(4)
 Sof(N2G)=Sof(C13G)=Sof(C14G)=Sof(H14G)=Sof(C15G)=Sof(H15G)=Sof(C16G)=
 Sof(C17G)=Sof(H17G)=Sof(C18G)=Sof(H18G)=Sof(C19G)=Sof(H19G)=Sof(C20G)=
 Sof(H20S)=Sof(H20T)=Sof(H20U)=Sof(C21G)=Sof(H21S)=Sof(H21T)=Sof(H21U)=
 Sof(C22G)=Sof(H22G)=Sof(C23G)=Sof(H23S)=Sof(H23T)=Sof(H23U)=Sof(C24G)=
 Sof(H24S)=Sof(H24T)=Sof(H24U)=FVAR(4)
 Sof(N2Y)=Sof(C13Y)=Sof(C14Y)=Sof(H14Y)=Sof(C15Y)=Sof(H15Y)=Sof(C16Y)=
 Sof(C17Y)=Sof(H17Y)=Sof(C18Y)=Sof(H18Y)=Sof(C19Y)=Sof(H19Y)=Sof(C20Y)=
 Sof(H20D)=Sof(H20E)=Sof(H20F)=Sof(C21Y)=Sof(H21D)=Sof(H21E)=Sof(H21F)=
 Sof(C22Y)=Sof(H22Y)=Sof(C23Y)=Sof(H23D)=Sof(H23E)=Sof(H23F)=Sof(C24Y)=
 Sof(H24D)=Sof(H24E)=Sof(H24F)=1-FVAR(5)
 Sof(N2H)=Sof(C13H)=Sof(C14H)=Sof(H14H)=Sof(C15H)=Sof(H15H)=Sof(C16H)=
 Sof(C17H)=Sof(H17H)=Sof(C18H)=Sof(H18H)=Sof(C19H)=Sof(H19H)=Sof(C20H)=
 Sof(H20A)=Sof(H20B)=Sof(H20C)=Sof(C21H)=Sof(H21A)=Sof(H21B)=Sof(H21C)=
 Sof(C22H)=Sof(H22H)=Sof(C23H)=Sof(H23A)=Sof(H23B)=Sof(H23C)=Sof(C24H)=
 Sof(H24A)=Sof(H24B)=Sof(H24C)=FVAR(5)
 Sof(N2Z)=Sof(C13Z)=Sof(C14Z)=Sof(H14Z)=Sof(C15Z)=Sof(H15Z)=Sof(C16Z)=
 Sof(C17Z)=Sof(H17Z)=Sof(C18Z)=Sof(H18Z)=Sof(C19Z)=Sof(H19Z)=Sof(C20Z)=
 Sof(H8AA)=Sof(H1FA)=Sof(H2FA)=Sof(C21Z)=Sof(H9AA)=Sof(H3FA)=Sof(H4FA)=
 Sof(C22Z)=Sof(H22Z)=Sof(C23Z)=Sof(H0BA)=Sof(H5FA)=Sof(H6FA)=Sof(C24Z)=
 Sof(H1BA)=Sof(H7FA)=Sof(H0GA)=1-FVAR(6)
 Sof(N2I)=Sof(C13I)=Sof(C14I)=Sof(H14I)=Sof(C15I)=Sof(H15I)=Sof(C16I)=
 Sof(C17I)=Sof(H17I)=Sof(C18I)=Sof(H18I)=Sof(C19I)=Sof(H19I)=Sof(C20I)=
 Sof(H4AA)=Sof(H1EA)=Sof(H2EA)=Sof(C21I)=Sof(H5AA)=Sof(H3EA)=Sof(H4EA)=
 Sof(C22I)=Sof(H22I)=Sof(C23I)=Sof(H6AA)=Sof(H5EA)=Sof(H6EA)=Sof(C24I)=
 Sof(H7AA)=Sof(H7EA)=Sof(H0FA)=FVAR(6)
 Sof(N1Z)=Sof(C1Z)=Sof(C2Z)=Sof(H2Z)=Sof(C3Z)=Sof(H3Z)=Sof(C4Z)=Sof(C5Z)=
 Sof(H5Z)=Sof(C6Z)=Sof(H6Z)=Sof(C7Z)=Sof(H7Z)=Sof(C8Z)=Sof(H8ZA)=Sof(H8ZB)=
 Sof(H8ZC)=Sof(C9Z)=Sof(H9ZA)=Sof(H9ZB)=Sof(H9ZC)=Sof(C10Z)=Sof(H10Z)=Sof(C11Z)=
 Sof(H11Z)=Sof(H5DA)=Sof(H6DA)=Sof(C12Z)=Sof(H12Z)=Sof(H7DA)=Sof(H0EA)=1-FVAR(7)
 Sof(N1I)=Sof(C1I)=Sof(C2I)=Sof(H2I)=Sof(C3I)=Sof(H3I)=Sof(C4I)=Sof(C5I)=
 Sof(H5I)=Sof(C6I)=Sof(H6I)=Sof(C7I)=Sof(H7I)=Sof(C8I)=Sof(H8IA)=Sof(H8IB)=
 Sof(H8IC)=Sof(C9I)=Sof(H9IA)=Sof(H9IB)=Sof(H9IC)=Sof(C10I)=Sof(H10I)=Sof(C11I)=
 Sof(H11Y)=Sof(H1DA)=Sof(H2DA)=Sof(C12I)=Sof(H12Y)=Sof(H3DA)=Sof(H4DA)=FVAR(7)
 Sof(N1Y)=Sof(C7Y)=Sof(H7Y)=Sof(C8Y)=Sof(H8YA)=Sof(H8YB)=Sof(H8YC)=Sof(C9Y)=
 Sof(H9YA)=Sof(H9YB)=Sof(H9YC)=Sof(C10Y)=Sof(H10Y)=Sof(C11Y)=Sof(H11D)=
 Sof(H11E)=Sof(H11F)=Sof(C12Y)=Sof(H12D)=Sof(H12E)=Sof(H12F)=1-FVAR(8)
 Sof(N1H)=Sof(C7H)=Sof(H7H)=Sof(C8H)=Sof(H8HA)=Sof(H8HB)=Sof(H8HC)=Sof(C9H)=
 Sof(H9HA)=Sof(H9HB)=Sof(H9HC)=Sof(C10H)=Sof(H10H)=Sof(C11H)=Sof(H11A)=
 Sof(H11B)=Sof(H11C)=Sof(C12H)=Sof(H12A)=Sof(H12B)=Sof(H12C)=FVAR(8)
6.a Ternary CH refined with riding coordinates:
 C7(H7), C10(H10), C7A(H7A), C10A(H10A), C7B(H7B), C10B(H10B), C19B(H19B),
 C22B(H22B), C7C(H7C), C10C(H10C), C19C(H19C), C22C(H22C), C7D(H7D), C10D(H10D),
  C19D(H19D), C22D(H22D), C19U(H19U), C22U(H22U), C7E(H7E), C10E(H10E),
 C19E(H19E), C22E(H22E), C19V(H19V), C22V(H22V), C7F(H7F), C10F(H10F),
 C19F(H19F), C22F(H22F), C19W(H19W), C22W(H22W), C7G(H7G), C10G(H10G),
 C19G(H19G), C22G(H22G), C19X(H19X), C22X(H22X), C7H(H7H), C10H(H10H), C7Y(H7Y),
  C10Y(H10Y), C19H(H19H), C22H(H22H), C19Y(H19Y), C22Y(H22Y), C7I(H7I),
 C10I(H10I), C7Z(H7Z), C10Z(H10Z), C19I(H19I), C22I(H22I), C19Z(H19Z),
 C22Z(H22Z)
6.b Aromatic/amide H refined with riding coordinates:
 C2(H2), C3(H3), C5(H5), C6(H6), C2A(H2A), C3A(H3A), C5A(H5A), C6A(H6A),
 C2B(H2B), C3B(H3B), C5B(H5B), C6B(H6B), C14B(H14B), C15B(H15B), C17B(H17B),
 C18B(H18B), C2C(H2C), C3C(H3C), C5C(H5C), C6C(H6C), C14C(H14C), C15C(H15C),
 C17C(H17C), C18C(H18C), C2D(H2D), C3D(H3D), C5D(H5D), C6D(H6D), C14D(H14D),
 C15D(H15D), C17D(H17D), C18D(H18D), C14U(H14U), C15U(H15U), C17U(H17U),
 C18U(H18U), C2E(H2E), C3E(H3E), C5E(H5E), C6E(H6E), C14E(H14E), C15E(H15E),
 C17E(H17E), C18E(H18E), C14V(H14V), C15V(H15V), C17V(H17V), C18V(H18V),
 C2F(H2F), C3F(H3F), C5F(H5F), C6F(H6F), C14F(H14F), C15F(H15F), C17F(H17F),
 C18F(H18F), C2G(H2G), C3G(H3G), C5G(H5G), C6G(H6G), C14G(H14G), C15G(H15G),
 C17G(H17G), C18G(H18G), C14X(H14X), C15X(H15X), C17X(H17X), C18X(H18X),
 C2H(H2H), C3H(H3H), C5H(H5H), C6H(H6H), C14H(H14H), C15H(H15H), C17H(H17H),
 C18H(H18H), C14Y(H14Y), C15Y(H15Y), C17Y(H17Y), C18Y(H18Y), C2I(H2I), C3I(H3I),
  C5I(H5I), C6I(H6I), C2Z(H2Z), C3Z(H3Z), C5Z(H5Z), C6Z(H6Z), C14I(H14I),
 C15I(H15I), C17I(H17I), C18I(H18I), C14Z(H14Z), C15Z(H15Z), C17Z(H17Z),
 C18Z(H18Z)
6.c Idealised Me refined as rotating group:
 C8(H8A,H8B,H8C), C9(H9A,H9B,H9C), C11(H11,H,HA), C12(H12,HB,HC), C8A(H8AB,
 H8AC,H8AD), C9A(H9AB,H9AC,H9AD), C11A(H2BA,HD,HE), C12A(H3BA,HF,HG), C8B(H8BA,
 H8BB,H8BC), C9B(H9BA,H9BB,H9BC), C11B(H11S,H11T,H11U), C12B(H12S,H12T,H12U),
 C20B(H20,HH,HI), C21B(H21,HJ,HK), C23B(H23,HL,HM), C24B(H24,HN,HO), C8C(H8CA,
 H8CB,H8CC), C9C(H9CA,H9CB,H9CC), C11C(H11V,H11W,H11X), C12C(H12V,H12W,H12X),
 C20C(H0AA,HP,HQ), C21C(H1AA,HR,HS), C23C(H2AA,HT,HU), C24C(H3AA,HV,HW),
 C8D(H8DA,H8DB,H8DC), C9D(H9DA,H9DB,H9DC), C11D(H11G,H11H,H11I), C12D(H12G,H12H,
 H12I), C20D(H20G,H20H,H20I), C21D(H21G,H21H,H21I), C23D(H23G,H23H,H23I),
 C24D(H24G,H24H,H24I), C20U(H20J,H20K,H20L), C21U(H21J,H21K,H21L), C23U(H23J,
 H23K,H23L), C24U(H24J,H24K,H24L), C8E(H8EA,H8EB,H8EC), C9E(H9EA,H9EB,H9EC),
 C11E(H11J,H11K,H11L), C12E(H12J,H12K,H12L), C20E(H20M,H20N,H20O), C21E(H21M,
 H21N,H21O), C23E(H23M,H23N,H23O), C24E(H24M,H24N,H24O), C20V(H20P,H20Q,H20R),
 C21V(H21P,H21Q,H21R), C23V(H23P,H23Q,H23R), C24V(H24P,H24Q,H24R), C8F(H8FA,
 H8FB,H8FC), C9F(H9FA,H9FB,H9FC), C11F(H11P,H11Q,H11R), C12F(H12P,H12Q,H12R),
 C20F(H20Y,HX,HY), C21F(H21Y,HZ,H4BA), C23F(H23Y,H5BA,H6BA), C24F(H24Y,H7BA,
 H0CA), C20W(H20Z,H1CA,H2CA), C21W(H21Z,H3CA,H4CA), C23W(H23Z,H5CA,H6CA),
 C24W(H24Z,H7CA,H0DA), C8G(H8GA,H8GB,H8GC), C9G(H9GA,H9GB,H9GC), C12G(H12M,H12N,
 H12O), C11G(H11M,H11N,H11O), C20G(H20S,H20T,H20U), C21G(H21S,H21T,H21U),
 C23G(H23S,H23T,H23U), C24G(H24S,H24T,H24U), C20X(H20V,H20W,H20X), C21X(H21V,
 H21W,H21X), C23X(H23V,H23W,H23X), C24X(H24V,H24W,H24X), C8H(H8HA,H8HB,H8HC),
 C9H(H9HA,H9HB,H9HC), C11H(H11A,H11B,H11C), C12H(H12A,H12B,H12C), C8Y(H8YA,H8YB,
 H8YC), C9Y(H9YA,H9YB,H9YC), C11Y(H11D,H11E,H11F), C12Y(H12D,H12E,H12F),
 C20H(H20A,H20B,H20C), C21H(H21A,H21B,H21C), C23H(H23A,H23B,H23C), C24H(H24A,
 H24B,H24C), C20Y(H20D,H20E,H20F), C21Y(H21D,H21E,H21F), C23Y(H23D,H23E,H23F),
 C24Y(H24D,H24E,H24F), C8I(H8IA,H8IB,H8IC), C9I(H9IA,H9IB,H9IC), C11I(H11Y,H1DA,
 H2DA), C12I(H12Y,H3DA,H4DA), C8Z(H8ZA,H8ZB,H8ZC), C9Z(H9ZA,H9ZB,H9ZC),
 C11Z(H11Z,H5DA,H6DA), C12Z(H12Z,H7DA,H0EA), C20I(H4AA,H1EA,H2EA), C21I(H5AA,
 H3EA,H4EA), C23I(H6AA,H5EA,H6EA), C24I(H7AA,H7EA,H0FA), C20Z(H8AA,H1FA,H2FA),
 C21Z(H9AA,H3FA,H4FA), C23Z(H0BA,H5FA,H6FA), C24Z(H1BA,H7FA,H0GA)
;
_olex2_date_sample_data_collection 2016-01-12
_olex2_date_sample_submission 2016-01-11
_olex2_submission_special_instructions 'No special instructions were received'

loop_
_space_group_symop_id
_space_group_symop_operation_xyz
1 'x, y, z'
2 '-x, -y, -z'

loop_
_atom_site_label
_atom_site_type_symbol
_atom_site_fract_x
_atom_site_fract_y
_atom_site_fract_z
_atom_site_U_iso_or_equiv
_atom_site_adp_type
_atom_site_occupancy
_atom_site_calc_flag
_atom_site_disorder_assembly
_atom_site_disorder_group
_atom_site_refinement_flags_posn
N1 N 0.47167(9) 0.49176(7) 0.32164(6) 0.0229(3) Uani 1 d . . .
C1 C 0.49530(9) 0.49880(8) 0.47370(7) 0.0207(3) Uani 1 d . . .
C2 C 0.48406(11) 0.55564(8) 0.42711(7) 0.0253(4) Uani 1 d . . .
H2 H 0.4820 0.5974 0.4293 0.030 Uiso 1 calc . . R
C3 C 0.47593(11) 0.55317(9) 0.37798(7) 0.0258(4) Uani 1 d . . .
H3 H 0.4674 0.5932 0.3479 0.031 Uiso 1 calc . . R
C4 C 0.47986(10) 0.49340(8) 0.37112(7) 0.0210(3) Uani 1 d . . .
C5 C 0.49048(11) 0.43613(8) 0.41807(7) 0.0258(4) Uani 1 d . . .
H5 H 0.4933 0.3943 0.4159 0.031 Uiso 1 calc . . R
C6 C 0.49687(11) 0.43940(8) 0.46735(7) 0.0249(4) Uani 1 d . . .
H6 H 0.5026 0.3994 0.4982 0.030 Uiso 1 calc . . R
C7 C 0.50016(11) 0.54368(8) 0.26868(7) 0.0252(4) Uani 1 d . . .
H7 H 0.5105 0.5220 0.2420 0.030 Uiso 1 calc . . R
C8 C 0.57690(12) 0.56938(9) 0.26765(8) 0.0313(4) Uani 1 d . . .
H8A H 0.5698 0.5939 0.2913 0.047 Uiso 1 calc . . GR
H8B H 0.5959 0.5985 0.2301 0.047 Uiso 1 calc . . GR
H8C H 0.6140 0.5322 0.2808 0.047 Uiso 1 calc . . GR
C9 C 0.43922(12) 0.59892(9) 0.24725(8) 0.0322(4) Uani 1 d . . .
H9A H 0.3919 0.5799 0.2479 0.048 Uiso 1 calc . . GR
H9B H 0.4577 0.6281 0.2096 0.048 Uiso 1 calc . . GR
H9C H 0.4291 0.6241 0.2705 0.048 Uiso 1 calc . . GR
C10 C 0.46246(11) 0.42737(8) 0.31945(7) 0.0254(4) Uani 1 d . . .
H10 H 0.4385 0.3981 0.3567 0.030 Uiso 1 calc . . R
C11 C 0.53926(11) 0.39365(9) 0.30676(8) 0.0291(4) Uani 1 d . . .
H11 H 0.5638 0.4203 0.2700 0.044 Uiso 1 calc . . GR
H H 0.5307 0.3501 0.3086 0.044 Uiso 1 calc . . GR
HA H 0.5725 0.3889 0.3336 0.044 Uiso 1 calc . . GR
C12 C 0.40795(13) 0.43431(10) 0.27960(9) 0.0351(4) Uani 1 d . . .
H12 H 0.3600 0.4573 0.2881 0.053 Uiso 1 calc . . GR
HB H 0.3973 0.3905 0.2829 0.053 Uiso 1 calc . . GR
HC H 0.4315 0.4596 0.2422 0.053 Uiso 1 calc . . GR
N1A N 0.77352(8) 0.48461(6) 0.41873(6) 0.0189(3) Uani 1 d . . .
C1A C 0.96621(9) 0.49783(7) 0.48831(6) 0.0158(3) Uani 1 d . . .
C2A C 0.93017(10) 0.55296(8) 0.45130(7) 0.0213(3) Uani 1 d . . .
H2A H 0.9497 0.5949 0.4411 0.026 Uiso 1 calc . . R
C3A C 0.86737(10) 0.54922(8) 0.42884(7) 0.0210(3) Uani 1 d . . .
H3A H 0.8460 0.5883 0.4034 0.025 Uiso 1 calc . . R
C4A C 0.83451(9) 0.48885(8) 0.44281(6) 0.0174(3) Uani 1 d . . .
C5A C 0.86992(10) 0.43347(8) 0.48051(7) 0.0242(4) Uani 1 d . . .
H5A H 0.8499 0.3915 0.4915 0.029 Uiso 1 calc . . R
C6A C 0.93315(10) 0.43822(8) 0.50206(7) 0.0235(4) Uani 1 d . . .
H6A H 0.9550 0.3992 0.5273 0.028 Uiso 1 calc . . R
C7A C 0.71400(10) 0.53836(8) 0.40171(8) 0.0248(4) Uani 1 d . . .
H7A H 0.6677 0.5168 0.4018 0.030 Uiso 1 calc . . R
C8A C 0.73461(13) 0.58740(9) 0.34242(9) 0.0359(5) Uani 1 d . . .
H8AB H 0.7791 0.6111 0.3398 0.054 Uiso 1 calc . . GR
H8AC H 0.6910 0.6188 0.3314 0.054 Uiso 1 calc . . GR
H8AD H 0.7468 0.5635 0.3182 0.054 Uiso 1 calc . . GR
C9A C 0.68924(11) 0.57180(9) 0.44143(10) 0.0338(4) Uani 1 d . . .
H9AB H 0.6784 0.5384 0.4786 0.051 Uiso 1 calc . . GR
H9AC H 0.6430 0.6001 0.4316 0.051 Uiso 1 calc . . GR
H9AD H 0.7303 0.5985 0.4398 0.051 Uiso 1 calc . . GR
C10A C 0.75030(10) 0.41854(8) 0.42865(7) 0.0212(3) Uani 1 d . . .
H10A H 0.7977 0.3887 0.4329 0.025 Uiso 1 calc . . R
C11A C 0.71799(11) 0.41887(9) 0.37970(8) 0.0284(4) Uani 1 d . . .
H2BA H 0.6669 0.4412 0.3780 0.043 Uiso 1 calc . . GR
HD H 0.7144 0.3735 0.3837 0.043 Uiso 1 calc . . GR
HE H 0.7519 0.4421 0.3460 0.043 Uiso 1 calc . . GR
C12A C 0.69484(11) 0.38980(9) 0.48147(7) 0.0272(4) Uani 1 d . . .
H3BA H 0.6484 0.4188 0.4795 0.041 Uiso 1 calc . . GR
HF H 0.7192 0.3859 0.5125 0.041 Uiso 1 calc . . GR
HG H 0.6813 0.3462 0.4863 0.041 Uiso 1 calc . . GR
N1B N 0.37294(8) 0.17039(7) 0.36258(6) 0.0209(3) Uani 1 d . . .
C1B C 0.56928(9) 0.16609(7) 0.43509(6) 0.0180(3) Uani 1 d . . .
C2B C 0.52413(9) 0.22394(8) 0.41248(7) 0.0205(3) Uani 1 d . . .
H2B H 0.5384 0.2636 0.4129 0.025 Uiso 1 calc . . R
C3B C 0.45966(10) 0.22574(8) 0.38963(7) 0.0223(3) Uani 1 d . . .
H3B H 0.4311 0.2663 0.3748 0.027 Uiso 1 calc . . R
C4B C 0.43536(9) 0.16852(8) 0.38791(6) 0.0185(3) Uani 1 d . . .
C5B C 0.47963(10) 0.11013(8) 0.41145(7) 0.0229(3) Uani 1 d . . .
H5B H 0.4648 0.0702 0.4120 0.027 Uiso 1 calc . . R
C6B C 0.54446(9) 0.10933(8) 0.43391(7) 0.0217(3) Uani 1 d . . .
H6B H 0.5730 0.0688 0.4490 0.026 Uiso 1 calc . . R
C7B C 0.34052(11) 0.23550(8) 0.32847(7) 0.0260(4) Uani 1 d . . .
H7B H 0.3840 0.2654 0.3121 0.031 Uiso 1 calc . . R
C8B C 0.28192(11) 0.26630(10) 0.36100(9) 0.0353(4) Uani 1 d . . .
H8BA H 0.2370 0.2395 0.3763 0.053 Uiso 1 calc . . GR
H8BB H 0.2663 0.3109 0.3369 0.053 Uiso 1 calc . . GR
H8BC H 0.3047 0.2684 0.3907 0.053 Uiso 1 calc . . GR
C9B C 0.30670(13) 0.23372(11) 0.28095(8) 0.0398(5) Uani 1 d . . .
H9BA H 0.3436 0.2111 0.2618 0.060 Uiso 1 calc . . GR
H9BB H 0.2956 0.2788 0.2555 0.060 Uiso 1 calc . . GR
H9BC H 0.2593 0.2101 0.2950 0.060 Uiso 1 calc . . GR
C10B C 0.32112(10) 0.11578(8) 0.38274(8) 0.0262(4) Uani 1 d . . .
H10B H 0.2713 0.1363 0.3696 0.031 Uiso 1 calc . . R
C11B C 0.30288(11) 0.08394(9) 0.44462(8) 0.0327(4) Uani 1 d . . .
H11S H 0.2649 0.0509 0.4549 0.049 Uiso 1 calc . . GR
H11T H 0.2822 0.1177 0.4588 0.049 Uiso 1 calc . . GR
H11U H 0.3497 0.0627 0.4601 0.049 Uiso 1 calc . . GR
C12B C 0.34643(13) 0.06527(10) 0.35699(10) 0.0379(5) Uani 1 d . . .
H12S H 0.3931 0.0407 0.3707 0.057 Uiso 1 calc . . GR
H12T H 0.3566 0.0881 0.3171 0.057 Uiso 1 calc . . GR
H12U H 0.3057 0.0347 0.3667 0.057 Uiso 1 calc . . GR
N2B N 0.83638(8) 0.17420(7) 0.52423(6) 0.0210(3) Uani 1 d . . .
C13B C 0.63923(9) 0.16666(8) 0.45758(6) 0.0185(3) Uani 1 d . . .
C14B C 0.66996(10) 0.11126(8) 0.49739(7) 0.0232(3) Uani 1 d . . .
H14B H 0.6458 0.0708 0.5102 0.028 Uiso 1 calc . . R
C15B C 0.73447(10) 0.11317(8) 0.51886(7) 0.0247(3) Uani 1 d . . .
H15B H 0.7524 0.0743 0.5465 0.030 Uiso 1 calc . . R
C16B C 0.77427(9) 0.17101(8) 0.50106(7) 0.0197(3) Uani 1 d . . .
C17B C 0.74438(10) 0.22690(8) 0.45952(7) 0.0215(3) Uani 1 d . . .
H17B H 0.7698 0.2669 0.4454 0.026 Uiso 1 calc . . R
C18B C 0.67897(10) 0.22461(8) 0.43896(7) 0.0210(3) Uani 1 d . . .
H18B H 0.6605 0.2633 0.4115 0.025 Uiso 1 calc . . R
C19B C 0.89384(10) 0.11895(8) 0.54177(8) 0.0261(4) Uani 1 d . . .
H19B H 0.9421 0.1392 0.5399 0.031 Uiso 1 calc . . R
C20B C 0.87384(13) 0.07194(9) 0.60179(9) 0.0366(4) Uani 1 d . . .
H20 H 0.8595 0.0975 0.6246 0.055 Uiso 1 calc . . GR
HH H 0.9184 0.0423 0.6138 0.055 Uiso 1 calc . . GR
HI H 0.8308 0.0461 0.6052 0.055 Uiso 1 calc . . GR
C21B C 0.91329(11) 0.08279(9) 0.50326(9) 0.0330(4) Uani 1 d . . .
H21 H 0.8672 0.0635 0.5021 0.049 Uiso 1 calc . . GR
HJ H 0.9529 0.0478 0.5165 0.049 Uiso 1 calc . . GR
HK H 0.9323 0.1139 0.4665 0.049 Uiso 1 calc . . GR
C22B C 0.86204(10) 0.23942(8) 0.51452(7) 0.0206(3) Uani 1 d . . .
H22B H 0.8161 0.2709 0.5082 0.025 Uiso 1 calc . . R
C23B C 0.89090(11) 0.23820(9) 0.56492(8) 0.0279(4) Uani 1 d . . .
H23 H 0.8531 0.2184 0.5973 0.042 Uiso 1 calc . . GR
HL H 0.8985 0.2833 0.5601 0.042 Uiso 1 calc . . GR
HM H 0.9396 0.2122 0.5697 0.042 Uiso 1 calc . . GR
C24B C 0.92156(10) 0.26582(9) 0.46348(8) 0.0282(4) Uani 1 d . . .
H24 H 0.9679 0.2366 0.4684 0.042 Uiso 1 calc . . GR
HN H 0.9342 0.3101 0.4578 0.042 Uiso 1 calc . . GR
HO H 0.9007 0.2678 0.4316 0.042 Uiso 1 calc . . GR
N1C N 1.14644(8) 0.15605(7) 0.63141(6) 0.0210(3) Uani 1 d . . .
C1C C 1.11186(9) 0.16313(8) 0.47665(7) 0.0183(3) Uani 1 d . . .
C2C C 1.13291(10) 0.21788(8) 0.48342(7) 0.0222(3) Uani 1 d . . .
H2C H 1.1401 0.2580 0.4523 0.027 Uiso 1 calc . . R
C3C C 1.14365(10) 0.21573(8) 0.53360(7) 0.0242(3) Uani 1 d . . .
H3C H 1.1584 0.2542 0.5358 0.029 Uiso 1 calc . . R
C4C C 1.13338(9) 0.15813(8) 0.58163(7) 0.0188(3) Uani 1 d . . .
C5C C 1.11255(9) 0.10296(8) 0.57493(7) 0.0205(3) Uani 1 d . . .
H5C H 1.1046 0.0629 0.6061 0.025 Uiso 1 calc . . R
C6C C 1.10331(10) 0.10553(8) 0.52406(7) 0.0209(3) Uani 1 d . . .
H6C H 1.0907 0.0667 0.5214 0.025 Uiso 1 calc . . R
C7C C 1.12496(11) 0.21224(8) 0.64795(7) 0.0243(4) Uani 1 d . . .
H7C H 1.1162 0.1928 0.6889 0.029 Uiso 1 calc . . R
C8C C 1.18965(13) 0.25967(9) 0.63156(8) 0.0367(4) Uani 1 d . . .
H8CA H 1.2380 0.2343 0.6405 0.055 Uiso 1 calc . . GR
H8CB H 1.1778 0.2886 0.6516 0.055 Uiso 1 calc . . GR
H8CC H 1.1945 0.2863 0.5922 0.055 Uiso 1 calc . . GR
C9C C 1.04945(12) 0.24838(9) 0.63047(8) 0.0318(4) Uani 1 d . . .
H9CA H 1.0543 0.2679 0.5904 0.048 Uiso 1 calc . . GR
H9CB H 1.0370 0.2832 0.6446 0.048 Uiso 1 calc . . GR
H9CC H 1.0086 0.2172 0.6452 0.048 Uiso 1 calc . . GR
C10C C 1.15723(10) 0.09126(8) 0.67628(7) 0.0214(3) Uani 1 d . . .
H10C H 1.1786 0.0595 0.6591 0.026 Uiso 1 calc . . R
C11C C 1.21599(11) 0.09341(9) 0.71047(7) 0.0287(4) Uani 1 d . . .
H11V H 1.2635 0.1103 0.6864 0.043 Uiso 1 calc . . GR
H11W H 1.2264 0.0489 0.7372 0.043 Uiso 1 calc . . GR
H11X H 1.1957 0.1223 0.7297 0.043 Uiso 1 calc . . GR
C12C C 1.08188(11) 0.06512(8) 0.71213(7) 0.0283(4) Uani 1 d . . .
H12V H 1.0454 0.0644 0.6891 0.042 Uiso 1 calc . . GR
H12W H 1.0607 0.0938 0.7314 0.042 Uiso 1 calc . . GR
H12X H 1.0913 0.0204 0.7388 0.042 Uiso 1 calc . . GR
N2C N 1.06598(9) 0.17309(7) 0.26774(6) 0.0229(3) Uani 1 d . . .
C13C C 1.09994(9) 0.16604(8) 0.42283(6) 0.0181(3) Uani 1 d . . .
C14C C 1.10354(10) 0.10926(8) 0.41185(7) 0.0216(3) Uani 1 d . . .
H14C H 1.1144 0.0677 0.4397 0.026 Uiso 1 calc . . R
C15C C 1.09181(10) 0.11177(8) 0.36170(7) 0.0233(3) Uani 1 d . . .
H15C H 1.0933 0.0717 0.3567 0.028 Uiso 1 calc . . R
C16C C 1.07779(9) 0.17168(8) 0.31767(7) 0.0196(3) Uani 1 d . . .
C17C C 1.07342(10) 0.22839(8) 0.32908(7) 0.0230(3) Uani 1 d . . .
H17C H 1.0633 0.2701 0.3012 0.028 Uiso 1 calc . . R
C18C C 1.08346(10) 0.22519(8) 0.38003(7) 0.0221(3) Uani 1 d . . .
H18C H 1.0789 0.2648 0.3860 0.026 Uiso 1 calc . . R
C19C C 1.10196(12) 0.12350(9) 0.24686(7) 0.0302(4) Uani 1 d . . .
H19C H 1.1053 0.1457 0.2062 0.036 Uiso 1 calc . . R
C20C C 1.18494(13) 0.10278(10) 0.25804(8) 0.0384(5) Uani 1 d . . .
H0AA H 1.1853 0.0772 0.2973 0.058 Uiso 1 calc . . GR
HP H 1.2141 0.1421 0.2463 0.058 Uiso 1 calc . . GR
HQ H 1.2084 0.0758 0.2377 0.058 Uiso 1 calc . . GR
C21C C 1.05303(15) 0.06436(10) 0.26350(9) 0.0414(5) Uani 1 d . . .
H1AA H 1.0026 0.0797 0.2516 0.062 Uiso 1 calc . . GR
HR H 1.0468 0.0408 0.3033 0.062 Uiso 1 calc . . GR
HS H 1.0784 0.0347 0.2462 0.062 Uiso 1 calc . . GR
C22C C 1.03895(12) 0.23548(9) 0.22728(8) 0.0316(4) Uani 1 d . . .
H22C H 1.0095 0.2614 0.2479 0.038 Uiso 1 calc . . R
C23C C 1.10549(14) 0.27590(10) 0.19019(9) 0.0410(5) Uani 1 d . . .
H2AA H 1.1351 0.2522 0.1688 0.061 Uiso 1 calc . . GR
HT H 1.1386 0.2830 0.2125 0.061 Uiso 1 calc . . GR
HU H 1.0856 0.3185 0.1654 0.061 Uiso 1 calc . . GR
C24C C 0.98419(14) 0.22442(11) 0.19447(9) 0.0420(5) Uani 1 d . . .
H3AA H 0.9438 0.1962 0.2196 0.063 Uiso 1 calc . . GR
HV H 1.0125 0.2031 0.1708 0.063 Uiso 1 calc . . GR
HW H 0.9611 0.2669 0.1720 0.063 Uiso 1 calc . . GR
N1D N 0.79700(9) 0.15828(7) 0.29339(6) 0.0253(3) Uani 1 d . . .
C1D C 0.77289(10) 0.16607(8) 0.13665(7) 0.0218(3) Uani 1 d . . .
C2D C 0.76807(12) 0.22271(9) 0.14716(7) 0.0297(4) Uani 1 d A . .
H2D H 0.7588 0.2641 0.1187 0.036 Uiso 1 calc . . R
C3D C 0.77636(12) 0.22061(9) 0.19783(8) 0.0311(4) Uani 1 d . . .
H3D H 0.7743 0.2608 0.2027 0.037 Uiso 1 calc A . R
C4D C 0.78778(10) 0.16070(8) 0.24265(7) 0.0233(3) Uani 1 d A . .
C5D C 0.79059(11) 0.10384(9) 0.23196(7) 0.0268(4) Uani 1 d . . .
H5D H 0.7966 0.0620 0.2608 0.032 Uiso 1 calc A . R
C6D C 0.78483(11) 0.10692(8) 0.18045(7) 0.0266(4) Uani 1 d A . .
H6D H 0.7892 0.0671 0.1748 0.032 Uiso 1 calc . . R
C7D C 0.75946(13) 0.20830(9) 0.31352(8) 0.0337(4) Uani 1 d . . .
H7D H 0.7548 0.1864 0.3543 0.040 Uiso 1 calc . . R
C8D C 0.80853(15) 0.26614(10) 0.29760(9) 0.0441(5) Uani 1 d . . .
H8DA H 0.8600 0.2500 0.3070 0.066 Uiso 1 calc . . GR
H8DB H 0.7855 0.2939 0.3173 0.066 Uiso 1 calc . . GR
H8DC H 0.8118 0.2920 0.2581 0.066 Uiso 1 calc . . GR
C9D C 0.67681(13) 0.22974(11) 0.30088(9) 0.0415(5) Uani 1 d . . .
H9DA H 0.6776 0.2540 0.2614 0.062 Uiso 1 calc . . GR
H9DB H 0.6534 0.2581 0.3200 0.062 Uiso 1 calc . . GR
H9DC H 0.6469 0.1907 0.3133 0.062 Uiso 1 calc . . GR
C10D C 0.81978(10) 0.09491(8) 0.33590(7) 0.0250(3) Uani 1 d . . .
H10D H 0.8486 0.0673 0.3166 0.030 Uiso 1 calc . . R
C11D C 0.87412(12) 0.10466(10) 0.36962(8) 0.0357(4) Uani 1 d . . .
H11G H 0.9178 0.1290 0.3451 0.054 Uiso 1 calc . . GR
H11H H 0.8926 0.0617 0.3947 0.054 Uiso 1 calc . . GR
H11I H 0.8469 0.1296 0.3907 0.054 Uiso 1 calc . . GR
C12D C 0.75058(12) 0.05681(9) 0.37256(8) 0.0327(4) Uani 1 d . . .
H12G H 0.7219 0.0816 0.3933 0.049 Uiso 1 calc . . GR
H12H H 0.7683 0.0137 0.3980 0.049 Uiso 1 calc . . GR
H12I H 0.7173 0.0507 0.3498 0.049 Uiso 1 calc . . GR
N2D N 0.7406(3) 0.18416(14) -0.07771(16) 0.0291(8) Uani 0.6519(19) d A 1 D
C13D C 0.7639(6) 0.1693(4) 0.0810(4) 0.0218(5) Uani 0.6519(19) d A 1 D
C14D C 0.74161(16) 0.1158(2) 0.07273(15) 0.0216(6) Uani 0.6519(19) d A 1 D
H14D H 0.7302 0.0759 0.1034 0.026 Uiso 0.6519(19) calc A 1 R
C15D C 0.7359(2) 0.1201(2) 0.02053(18) 0.0273(8) Uani 0.6519(19) d A 1 D
H15D H 0.7207 0.0831 0.0164 0.033 Uiso 0.6519(19) calc A 1 R
C16D C 0.7523(10) 0.1783(3) -0.0262(2) 0.0273(10) Uani 0.6519(19) d A 1 D
C17D C 0.77287(19) 0.2320(2) -0.01776(16) 0.0266(8) Uani 0.6519(19) d A 1 D
H17D H 0.7836 0.2722 -0.0482 0.032 Uiso 0.6519(19) calc A 1 R
C18D C 0.7779(2) 0.2273(3) 0.0344(2) 0.0252(10) Uani 0.6519(19) d A 1 D
H18D H 0.7912 0.2649 0.0387 0.030 Uiso 0.6519(19) calc A 1 R
C19D C 0.75464(19) 0.12853(15) -0.09445(12) 0.0320(6) Uani 0.6519(19) d A 1 D
H19D H 0.7639 0.1485 -0.1353 0.038 Uiso 0.6519(19) calc A 1 R
C20D C 0.8263(2) 0.08504(17) -0.07729(14) 0.0409(8) Uani 0.6519(19) d A 1 D
H20G H 0.8704 0.1125 -0.0883 0.061 Uiso 0.6519(19) calc A 1 GR
H20H H 0.8354 0.0536 -0.0950 0.061 Uiso 0.6519(19) calc A 1 GR
H20I H 0.8191 0.0610 -0.0375 0.061 Uiso 0.6519(19) calc A 1 GR
C21D C 0.6830(2) 0.0893(2) -0.07952(16) 0.0493(8) Uani 0.6519(19) d A 1 D
H21G H 0.6720 0.0666 -0.0397 0.074 Uiso 0.6519(19) calc A 1 GR
H21H H 0.6917 0.0568 -0.0962 0.074 Uiso 0.6519(19) calc A 1 GR
H21I H 0.6394 0.1193 -0.0932 0.074 Uiso 0.6519(19) calc A 1 GR
C22D C 0.7492(2) 0.25118(16) -0.12437(12) 0.0371(6) Uani 0.6519(19) d A 1 D
H22D H 0.7309 0.2845 -0.1081 0.045 Uiso 0.6519(19) calc A 1 R
C23D C 0.8319(2) 0.26407(17) -0.14872(15) 0.0431(7) Uani 0.6519(19) d A 1 D
H23G H 0.8608 0.2630 -0.1206 0.065 Uiso 0.6519(19) calc A 1 GR
H23H H 0.8349 0.3074 -0.1790 0.065 Uiso 0.6519(19) calc A 1 GR
H23I H 0.8538 0.2302 -0.1624 0.065 Uiso 0.6519(19) calc A 1 GR
C24D C 0.6977(3) 0.26144(19) -0.16645(15) 0.0516(9) Uani 0.6519(19) d A 1 D
H24G H 0.7210 0.2384 -0.1901 0.077 Uiso 0.6519(19) calc A 1 GR
H24H H 0.6911 0.3086 -0.1887 0.077 Uiso 0.6519(19) calc A 1 GR
H24I H 0.6477 0.2440 -0.1478 0.077 Uiso 0.6519(19) calc A 1 GR
N2U N 0.7430(7) 0.1631(3) -0.0694(4) 0.0291(8) Uani 0.3481(19) d A 2 D
C13U C 0.7670(12) 0.1689(7) 0.0842(7) 0.0218(5) Uani 0.3481(19) d A 2 D
C14U C 0.7681(4) 0.1109(4) 0.0750(3) 0.0216(6) Uani 0.3481(19) d A 2 D
H14U H 0.7754 0.0699 0.1044 0.026 Uiso 0.3481(19) calc A 2 R
C15U C 0.7594(5) 0.1104(5) 0.0258(4) 0.0273(8) Uani 0.3481(19) d A 2 D
H15U H 0.7616 0.0691 0.0227 0.033 Uiso 0.3481(19) calc A 2 R
C16U C 0.748(2) 0.1676(7) -0.0201(5) 0.0273(10) Uani 0.3481(19) d A 2 D
C17U C 0.7463(4) 0.2257(4) -0.0114(4) 0.0266(8) Uani 0.3481(19) d A 2 D
H17U H 0.7390 0.2665 -0.0410 0.032 Uiso 0.3481(19) calc A 2 R
C18U C 0.7553(6) 0.2268(7) 0.0383(5) 0.0252(10) Uani 0.3481(19) d A 2 D
H18U H 0.7535 0.2680 0.0414 0.030 Uiso 0.3481(19) calc A 2 R
C19U C 0.7301(4) 0.1005(3) -0.0722(2) 0.0320(6) Uani 0.3481(19) d A 2 D
H19U H 0.7020 0.0734 -0.0357 0.038 Uiso 0.3481(19) calc A 2 R
C20U C 0.8033(4) 0.0599(3) -0.0807(3) 0.0409(8) Uani 0.3481(19) d A 2 D
H20J H 0.8318 0.0834 -0.1169 0.061 Uiso 0.3481(19) calc A 2 GR
H20K H 0.7899 0.0171 -0.0781 0.061 Uiso 0.3481(19) calc A 2 GR
H20L H 0.8351 0.0530 -0.0525 0.061 Uiso 0.3481(19) calc A 2 GR
C21U C 0.6781(4) 0.1082(4) -0.1150(3) 0.0493(8) Uani 0.3481(19) d A 2 D
H21J H 0.7073 0.1259 -0.1518 0.074 Uiso 0.3481(19) calc A 2 GR
H21K H 0.6341 0.1384 -0.1124 0.074 Uiso 0.3481(19) calc A 2 GR
H21L H 0.6600 0.0652 -0.1079 0.074 Uiso 0.3481(19) calc A 2 GR
C22U C 0.7716(4) 0.2155(3) -0.1239(2) 0.0371(6) Uani 0.3481(19) d A 2 D
H22U H 0.7796 0.1940 -0.1507 0.045 Uiso 0.3481(19) calc A 2 R
C23U C 0.8508(4) 0.2373(3) -0.1241(3) 0.0431(7) Uani 0.3481(19) d A 2 D
H23J H 0.8463 0.2590 -0.0985 0.065 Uiso 0.3481(19) calc A 2 GR
H23K H 0.8699 0.2680 -0.1610 0.065 Uiso 0.3481(19) calc A 2 GR
H23L H 0.8865 0.1986 -0.1130 0.065 Uiso 0.3481(19) calc A 2 GR
C24U C 0.7119(5) 0.2717(4) -0.1438(3) 0.0516(9) Uani 0.3481(19) d A 2 D
H24J H 0.6636 0.2538 -0.1428 0.077 Uiso 0.3481(19) calc A 2 GR
H24K H 0.7299 0.3012 -0.1814 0.077 Uiso 0.3481(19) calc A 2 GR
H24L H 0.7038 0.2962 -0.1201 0.077 Uiso 0.3481(19) calc A 2 GR
N1E N 0.89749(8) 0.50664(7) 0.24693(6) 0.0204(3) Uani 1 d . . .
C1E C 0.70213(9) 0.50021(7) 0.17761(6) 0.0171(3) Uani 1 d . . .
C2E C 0.73981(10) 0.55815(8) 0.16171(7) 0.0222(3) Uani 1 d B . .
H2E H 0.7205 0.5974 0.1352 0.027 Uiso 1 calc . . R
C3E C 0.80439(10) 0.56089(8) 0.18304(7) 0.0228(3) Uani 1 d . . .
H3E H 0.8279 0.6016 0.1707 0.027 Uiso 1 calc B . R
C4E C 0.83563(9) 0.50443(8) 0.22263(6) 0.0183(3) Uani 1 d B . .
C5E C 0.79871(10) 0.44591(8) 0.23807(7) 0.0217(3) Uani 1 d . . .
H5E H 0.8182 0.4065 0.2644 0.026 Uiso 1 calc B . R
C6E C 0.73462(10) 0.44378(8) 0.21614(7) 0.0214(3) Uani 1 d B . .
H6E H 0.7120 0.4029 0.2275 0.026 Uiso 1 calc . . R
C7E C 0.92270(10) 0.57161(8) 0.23813(7) 0.0238(3) Uani 1 d . . .
H7E H 0.8764 0.6027 0.2328 0.029 Uiso 1 calc . . R
C8E C 0.98124(11) 0.59961(10) 0.18675(8) 0.0330(4) Uani 1 d . . .
H8EA H 1.0288 0.5718 0.1914 0.050 Uiso 1 calc . . GR
H8EB H 0.9918 0.6444 0.1809 0.050 Uiso 1 calc . . GR
H8EC H 0.9606 0.6005 0.1551 0.050 Uiso 1 calc . . GR
C9E C 0.95246(13) 0.56926(10) 0.28877(9) 0.0343(4) Uani 1 d . . .
H9EA H 0.9151 0.5488 0.3213 0.051 Uiso 1 calc . . GR
H9EB H 0.9600 0.6141 0.2845 0.051 Uiso 1 calc . . GR
H9EC H 1.0013 0.5433 0.2929 0.051 Uiso 1 calc . . GR
C10E C 0.95486(10) 0.45119(9) 0.26355(8) 0.0265(4) Uani 1 d . . .
H10E H 1.0027 0.4710 0.2632 0.032 Uiso 1 calc . . R
C11E C 0.97606(11) 0.41745(10) 0.22344(9) 0.0331(4) Uani 1 d . . .
H11J H 0.9315 0.3959 0.2228 0.050 Uiso 1 calc . . GR
H11K H 1.0182 0.3845 0.2350 0.050 Uiso 1 calc . . GR
H11L H 0.9921 0.4503 0.1868 0.050 Uiso 1 calc . . GR
C12E C 0.93444(12) 0.40141(10) 0.32258(8) 0.0357(4) Uani 1 d . . .
H12J H 0.9206 0.4249 0.3470 0.054 Uiso 1 calc . . GR
H12K H 0.9787 0.3708 0.3337 0.054 Uiso 1 calc . . GR
H12L H 0.8910 0.3767 0.3246 0.054 Uiso 1 calc . . GR
N2E N 0.43826(15) 0.50610(8) 0.07946(12) 0.0202(4) Uani 0.834(2) d B 1 D
C13E C 0.6328(3) 0.4991(2) 0.1547(3) 0.0169(3) Uani 0.834(2) d B 1 D
C14E C 0.6097(2) 0.44291(18) 0.15169(9) 0.0207(6) Uani 0.834(2) d B 1 D
H14E H 0.6389 0.4026 0.1660 0.025 Uiso 0.834(2) calc B 1 R
C15E C 0.5451(2) 0.44428(17) 0.12827(10) 0.0223(6) Uani 0.834(2) d B 1 D
H15E H 0.5317 0.4049 0.1270 0.027 Uiso 0.834(2) calc B 1 R
C16E C 0.4993(3) 0.50281(16) 0.1065(3) 0.0183(6) Uani 0.834(2) d B 1 D
C17E C 0.52203(14) 0.55884(13) 0.11066(10) 0.0204(5) Uani 0.834(2) d B 1 D
H17E H 0.4926 0.5992 0.0971 0.024 Uiso 0.834(2) calc B 1 R
C18E C 0.58608(16) 0.55666(15) 0.13400(10) 0.0202(6) Uani 0.834(2) d B 1 D
H18E H 0.5990 0.5957 0.1361 0.024 Uiso 0.834(2) calc B 1 R
C19E C 0.38874(12) 0.45043(10) 0.09573(8) 0.0225(4) Uani 0.834(2) d B 1 D
H19E H 0.3389 0.4705 0.0825 0.027 Uiso 0.834(2) calc B 1 R
C20E C 0.41835(14) 0.40369(11) 0.06665(10) 0.0318(5) Uani 0.834(2) d B 1 D
H20M H 0.4671 0.3817 0.0785 0.048 Uiso 0.834(2) calc B 1 GR
H20N H 0.4261 0.4289 0.0270 0.048 Uiso 0.834(2) calc B 1 GR
H20O H 0.3808 0.3706 0.0759 0.048 Uiso 0.834(2) calc B 1 GR
C21E C 0.36969(14) 0.41420(12) 0.15761(10) 0.0319(5) Uani 0.834(2) d B 1 D
H21M H 0.4171 0.3963 0.1734 0.048 Uiso 0.834(2) calc B 1 GR
H21N H 0.3367 0.3781 0.1657 0.048 Uiso 0.834(2) calc B 1 GR
H21O H 0.3430 0.4449 0.1734 0.048 Uiso 0.834(2) calc B 1 GR
C22E C 0.40519(12) 0.57157(10) 0.04752(8) 0.0223(4) Uani 0.834(2) d B 1 D
H22E H 0.4479 0.6023 0.0327 0.027 Uiso 0.834(2) calc B 1 R
C23E C 0.37204(14) 0.57305(11) -0.00141(9) 0.0313(5) Uani 0.834(2) d B 1 D
H23M H 0.4090 0.5515 -0.0214 0.047 Uiso 0.834(2) calc B 1 GR
H23N H 0.3614 0.6188 -0.0257 0.047 Uiso 0.834(2) calc B 1 GR
H23O H 0.3244 0.5498 0.0115 0.047 Uiso 0.834(2) calc B 1 GR
C24E C 0.34512(13) 0.59831(11) 0.08278(10) 0.0311(5) Uani 0.834(2) d B 1 D
H24M H 0.3673 0.5977 0.1137 0.047 Uiso 0.834(2) calc B 1 GR
H24N H 0.3008 0.5708 0.0965 0.047 Uiso 0.834(2) calc B 1 GR
H24O H 0.3287 0.6436 0.0607 0.047 Uiso 0.834(2) calc B 1 GR
N2V N 0.4395(8) 0.4889(6) 0.0848(7) 0.0202(4) Uani 0.166(2) d B 2 D
C13V C 0.6336(17) 0.4998(12) 0.1549(13) 0.0169(3) Uani 0.166(2) d B 2 D
C14V C 0.6039(12) 0.4400(11) 0.1646(8) 0.0207(6) Uani 0.166(2) d B 2 D
H14V H 0.6275 0.4002 0.1875 0.025 Uiso 0.166(2) calc B 2 R
C15V C 0.5409(12) 0.4369(10) 0.1418(8) 0.0223(6) Uani 0.166(2) d B 2 D
H15V H 0.5230 0.3949 0.1501 0.027 Uiso 0.166(2) calc B 2 R
C16V C 0.5027(16) 0.4926(9) 0.1073(15) 0.0183(6) Uani 0.166(2) d B 2 D
C17V C 0.5312(9) 0.5522(8) 0.0984(6) 0.0204(5) Uani 0.166(2) d B 2 D
H17V H 0.5065 0.5920 0.0763 0.024 Uiso 0.166(2) calc B 2 R
C18V C 0.5949(10) 0.5556(9) 0.1207(7) 0.0202(6) Uani 0.166(2) d B 2 D
H18V H 0.6127 0.5977 0.1123 0.024 Uiso 0.166(2) calc B 2 R
C19V C 0.4162(6) 0.4236(5) 0.0929(4) 0.0225(4) Uani 0.166(2) d B 2 D
H19V H 0.4643 0.3947 0.0957 0.027 Uiso 0.166(2) calc B 2 R
C20V C 0.3859(7) 0.4267(5) 0.0422(5) 0.0318(5) Uani 0.166(2) d B 2 D
H20P H 0.4207 0.4511 0.0094 0.048 Uiso 0.166(2) calc B 2 GR
H20Q H 0.3349 0.4492 0.0404 0.048 Uiso 0.166(2) calc B 2 GR
H20R H 0.3826 0.3820 0.0445 0.048 Uiso 0.166(2) calc B 2 GR
C21V C 0.3629(7) 0.3906(6) 0.1472(5) 0.0319(5) Uani 0.166(2) d B 2 D
H21P H 0.3896 0.3838 0.1780 0.048 Uiso 0.166(2) calc B 2 GR
H21Q H 0.3488 0.3480 0.1498 0.048 Uiso 0.166(2) calc B 2 GR
H21R H 0.3165 0.4190 0.1482 0.048 Uiso 0.166(2) calc B 2 GR
C22V C 0.3775(6) 0.5396(5) 0.0742(4) 0.0223(4) Uani 0.166(2) d B 2 D
H22V H 0.3313 0.5172 0.0756 0.027 Uiso 0.166(2) calc B 2 R
C23V C 0.3927(7) 0.5912(6) 0.0157(5) 0.0313(5) Uani 0.166(2) d B 2 D
H23P H 0.4424 0.6097 0.0100 0.047 Uiso 0.166(2) calc B 2 GR
H23Q H 0.3522 0.6264 0.0099 0.047 Uiso 0.166(2) calc B 2 GR
H23R H 0.3932 0.5705 -0.0102 0.047 Uiso 0.166(2) calc B 2 GR
C24V C 0.3557(6) 0.5704(6) 0.1160(5) 0.0311(5) Uani 0.166(2) d B 2 D
H24P H 0.3996 0.5924 0.1172 0.047 Uiso 0.166(2) calc B 2 GR
H24Q H 0.3408 0.5360 0.1521 0.047 Uiso 0.166(2) calc B 2 GR
H24R H 0.3126 0.6026 0.1057 0.047 Uiso 0.166(2) calc B 2 GR
N1F N 0.82456(9) 0.81990(7) 0.13840(6) 0.0244(3) Uani 1 d . . .
C1F C 1.01589(10) 0.82954(8) 0.21023(7) 0.0220(3) Uani 1 d . . .
C2F C 0.97786(10) 0.77133(8) 0.22719(7) 0.0243(3) Uani 1 d . . .
H2F H 0.9960 0.7328 0.2550 0.029 Uiso 1 calc . . R
C3F C 0.91462(10) 0.76781(8) 0.20488(7) 0.0247(3) Uani 1 d . . .
H3F H 0.8906 0.7272 0.2181 0.030 Uiso 1 calc . . R
C4F C 0.88526(10) 0.82324(8) 0.16299(7) 0.0221(3) Uani 1 d . . .
C5F C 0.92366(11) 0.88162(8) 0.14588(7) 0.0262(4) Uani 1 d . . .
H5F H 0.9062 0.9203 0.1178 0.031 Uiso 1 calc . . R
C6F C 0.98646(10) 0.88413(8) 0.16906(7) 0.0248(3) Uani 1 d . . .
H6F H 1.0104 0.9247 0.1563 0.030 Uiso 1 calc . . R
C7F C 0.79909(10) 0.75437(9) 0.14935(7) 0.0252(3) Uani 1 d . . .
H7F H 0.8454 0.7233 0.1554 0.030 Uiso 1 calc . . R
C8F C 0.76879(12) 0.75364(10) 0.09997(8) 0.0330(4) Uani 1 d . . .
H8FA H 0.7185 0.7773 0.0965 0.049 Uiso 1 calc . . GR
H8FB H 0.7640 0.7080 0.1050 0.049 Uiso 1 calc . . GR
H8FC H 0.8045 0.7751 0.0667 0.049 Uiso 1 calc . . GR
C9F C 0.74095(11) 0.72813(10) 0.20100(8) 0.0323(4) Uani 1 d . . .
H9FA H 0.7624 0.7276 0.2322 0.048 Uiso 1 calc . . GR
H9FB H 0.7292 0.6833 0.2077 0.048 Uiso 1 calc . . GR
H9FC H 0.6939 0.7566 0.1963 0.048 Uiso 1 calc . . GR
C10F C 0.76872(11) 0.87579(9) 0.11814(8) 0.0289(4) Uani 1 d . . .
H10F H 0.7213 0.8560 0.1178 0.035 Uiso 1 calc . . R
C11F C 0.79340(14) 0.92236(10) 0.05854(9) 0.0399(5) Uani 1 d . . .
H11P H 0.8340 0.9494 0.0572 0.060 Uiso 1 calc . . GR
H11Q H 0.7493 0.9509 0.0439 0.060 Uiso 1 calc . . GR
H11R H 0.8126 0.8964 0.0366 0.060 Uiso 1 calc . . GR
C12F C 0.74489(12) 0.91284(10) 0.15557(10) 0.0381(5) Uani 1 d . . .
H12P H 0.7253 0.8820 0.1923 0.057 Uiso 1 calc . . GR
H12Q H 0.7048 0.9467 0.1411 0.057 Uiso 1 calc . . GR
H12R H 0.7893 0.9337 0.1574 0.057 Uiso 1 calc . . GR
C13F C 1.08345(10) 0.83176(8) 0.23443(7) 0.0209(3) Uani 1 d C . .
C14F C 1.10964(10) 0.89036(8) 0.23088(7) 0.0241(3) Uani 1 d . . .
H14F H 1.0828 0.9307 0.2124 0.029 Uiso 1 calc . . R
C15F C 1.17351(10) 0.89161(8) 0.25337(7) 0.0244(3) Uani 1 d C . .
H15F H 1.1889 0.9327 0.2499 0.029 Uiso 1 calc . . R
C16F C 1.21623(10) 0.83374(8) 0.28115(7) 0.0214(3) Uani 1 d . . .
C17F C 1.18807(11) 0.77455(8) 0.28635(8) 0.0280(4) Uani 1 d C . .
H17F H 1.2136 0.7339 0.3060 0.034 Uiso 1 calc . . R
C18F C 1.12441(11) 0.77401(9) 0.26365(8) 0.0289(4) Uani 1 d . . .
H18F H 1.1078 0.7329 0.2680 0.035 Uiso 1 calc C . R
N2F N 1.2803(4) 0.8329(2) 0.3042(4) 0.0209(6) Uani 0.7316(17) d C 1 D
C19F C 1.33516(14) 0.88505(11) 0.27731(10) 0.0254(4) Uani 0.7316(17) d C 1 D
H19F H 1.3853 0.8641 0.2896 0.030 Uiso 0.7316(17) calc C 1 R
C20F C 1.31773(17) 0.94172(12) 0.29629(13) 0.0367(6) Uani 0.7316(17) d C 1 D
H20Y H 1.2705 0.9661 0.2834 0.055 Uiso 0.7316(17) calc C 1 GR
HX H 1.3602 0.9713 0.2813 0.055 Uiso 0.7316(17) calc C 1 GR
HY H 1.3113 0.9242 0.3363 0.055 Uiso 0.7316(17) calc C 1 GR
C21F C 1.34862(16) 0.90790(13) 0.21495(11) 0.0376(6) Uani 0.7316(17) d C 1 D
H21Y H 1.3614 0.8696 0.2052 0.056 Uiso 0.7316(17) calc C 1 GR
HZ H 1.3910 0.9375 0.1996 0.056 Uiso 0.7316(17) calc C 1 GR
H4BA H 1.3021 0.9312 0.2001 0.056 Uiso 0.7316(17) calc C 1 GR
C22F C 1.31081(14) 0.76944(11) 0.34214(10) 0.0253(5) Uani 0.7316(17) d C 1 D
H22F H 1.2665 0.7405 0.3600 0.030 Uiso 0.7316(17) calc C 1 R
C23F C 1.34243(17) 0.77818(14) 0.38747(11) 0.0366(6) Uani 0.7316(17) d C 1 D
H23Y H 1.3883 0.8038 0.3720 0.055 Uiso 0.7316(17) calc C 1 GR
H5BA H 1.3558 0.7349 0.4148 0.055 Uiso 0.7316(17) calc C 1 GR
H6BA H 1.3036 0.8015 0.4048 0.055 Uiso 0.7316(17) calc C 1 GR
C24F C 1.36950(16) 0.73376(12) 0.31301(12) 0.0345(5) Uani 0.7316(17) d C 1 D
H24Y H 1.3471 0.7291 0.2842 0.052 Uiso 0.7316(17) calc C 1 GR
H7BA H 1.3836 0.6901 0.3395 0.052 Uiso 0.7316(17) calc C 1 GR
H0CA H 1.4153 0.7593 0.2968 0.052 Uiso 0.7316(17) calc C 1 GR
N2W N 1.2778(11) 0.8388(6) 0.3061(12) 0.0209(6) Uani 0.2684(17) d C 2 D
C19W C 1.2981(4) 0.9032(3) 0.3028(3) 0.0254(4) Uani 0.2684(17) d C 2 D
H19W H 1.2490 0.9300 0.3041 0.030 Uiso 0.2684(17) calc C 2 R
C20W C 1.3343(4) 0.8950(3) 0.3525(3) 0.0367(6) Uani 0.2684(17) d C 2 D
H20Z H 1.3060 0.8635 0.3856 0.055 Uiso 0.2684(17) calc C 2 GR
H1CA H 1.3324 0.9376 0.3555 0.055 Uiso 0.2684(17) calc C 2 GR
H2CA H 1.3878 0.8785 0.3483 0.055 Uiso 0.2684(17) calc C 2 GR
C21W C 1.3470(4) 0.9411(4) 0.2494(3) 0.0376(6) Uani 0.2684(17) d C 2 D
H21Z H 1.3938 0.9145 0.2448 0.056 Uiso 0.2684(17) calc C 2 GR
H3CA H 1.3607 0.9822 0.2500 0.056 Uiso 0.2684(17) calc C 2 GR
H4CA H 1.3182 0.9512 0.2190 0.056 Uiso 0.2684(17) calc C 2 GR
C22W C 1.3414(4) 0.7878(3) 0.3161(3) 0.0253(5) Uani 0.2684(17) d C 2 D
H22W H 1.3869 0.8096 0.3171 0.030 Uiso 0.2684(17) calc C 2 R
C23W C 1.3243(5) 0.7325(4) 0.3734(3) 0.0366(6) Uani 0.2684(17) d C 2 D
H23Z H 1.3091 0.7519 0.4007 0.055 Uiso 0.2684(17) calc C 2 GR
H5CA H 1.3703 0.7034 0.3821 0.055 Uiso 0.2684(17) calc C 2 GR
H6CA H 1.2826 0.7071 0.3738 0.055 Uiso 0.2684(17) calc C 2 GR
C24W C 1.3653(4) 0.7610(3) 0.2718(3) 0.0345(5) Uani 0.2684(17) d C 2 D
H24Z H 1.3239 0.7362 0.2709 0.052 Uiso 0.2684(17) calc C 2 GR
H7CA H 1.4115 0.7318 0.2797 0.052 Uiso 0.2684(17) calc C 2 GR
H0DA H 1.3761 0.7976 0.2363 0.052 Uiso 0.2684(17) calc C 2 GR
N1G N 0.58934(9) 0.83079(7) 0.40059(6) 0.0227(3) Uani 1 d . . .
C1G C 0.55669(9) 0.82614(8) 0.24912(7) 0.0207(3) Uani 1 d . . .
C2G C 0.54631(11) 0.88404(8) 0.25871(7) 0.0274(4) Uani 1 d D . .
H2G H 0.5326 0.9239 0.2301 0.033 Uiso 1 calc . . R
C3G C 0.55516(11) 0.88571(8) 0.30817(7) 0.0261(4) Uani 1 d . . .
H3G H 0.5466 0.9264 0.3126 0.031 Uiso 1 calc D . R
C4G C 0.57640(10) 0.82901(8) 0.35179(7) 0.0210(3) Uani 1 d D . .
C5G C 0.58720(11) 0.77060(8) 0.34248(7) 0.0251(4) Uani 1 d . . .
H5G H 0.6018 0.7308 0.3708 0.030 Uiso 1 calc D . R
C6G C 0.57713(11) 0.76938(8) 0.29311(7) 0.0241(3) Uani 1 d D . .
H6G H 0.5844 0.7286 0.2890 0.029 Uiso 1 calc . . R
C7G C 0.59732(11) 0.89529(8) 0.40182(7) 0.0281(4) Uani 1 d . . .
H7G H 0.6188 0.9247 0.3640 0.034 Uiso 1 calc . . R
C8G C 0.65538(13) 0.88980(10) 0.43938(8) 0.0374(4) Uani 1 d . . .
H8GA H 0.6354 0.8627 0.4773 0.056 Uiso 1 calc . . GR
H8GB H 0.6640 0.9338 0.4366 0.056 Uiso 1 calc . . GR
H8GC H 0.7038 0.8694 0.4283 0.056 Uiso 1 calc . . GR
C9G C 0.52153(13) 0.92853(10) 0.41694(9) 0.0364(4) Uani 1 d . . .
H9GA H 0.4853 0.9313 0.3926 0.055 Uiso 1 calc . . GR
H9GB H 0.5304 0.9730 0.4131 0.055 Uiso 1 calc . . GR
H9GC H 0.5003 0.9027 0.4549 0.055 Uiso 1 calc . . GR
C10G C 0.56437(13) 0.77860(9) 0.45469(7) 0.0330(4) Uani 1 d . . .
H10G H 0.5547 0.8007 0.4811 0.040 Uiso 1 calc . . R
C12G C 0.48900(14) 0.75078(10) 0.45811(9) 0.0421(5) Uani 1 d . . .
H12M H 0.4501 0.7869 0.4463 0.063 Uiso 1 calc . . GR
H12N H 0.4726 0.7210 0.4959 0.063 Uiso 1 calc . . GR
H12O H 0.4955 0.7264 0.4343 0.063 Uiso 1 calc . . GR
C11G C 0.62785(16) 0.72524(10) 0.47459(8) 0.0444(5) Uani 1 d . . .
H11M H 0.6402 0.7019 0.4500 0.067 Uiso 1 calc . . GR
H11N H 0.6103 0.6941 0.5117 0.067 Uiso 1 calc . . GR
H11O H 0.6736 0.7457 0.4748 0.067 Uiso 1 calc . . GR
N2G N 0.52971(17) 0.82091(11) 0.04134(11) 0.0252(5) Uani 0.7420(18) d D 1 D
C13G C 0.5471(7) 0.8240(4) 0.1964(3) 0.0207(6) Uani 0.7420(18) d D 1 D
C14G C 0.5432(3) 0.7652(2) 0.18976(19) 0.0252(9) Uani 0.7420(18) d D 1 D
H14G H 0.5435 0.7249 0.2209 0.030 Uiso 0.7420(18) calc D 1 R
C15G C 0.53907(18) 0.76351(15) 0.13935(14) 0.0258(6) Uani 0.7420(18) d D 1 D
H15G H 0.5386 0.7221 0.1370 0.031 Uiso 0.7420(18) calc D 1 R
C16G C 0.5356(3) 0.82138(14) 0.09158(15) 0.0219(7) Uani 0.7420(18) d D 1 D
C17G C 0.5365(4) 0.8805(2) 0.0993(2) 0.0264(8) Uani 0.7420(18) d D 1 D
H17G H 0.5318 0.9212 0.0691 0.032 Uiso 0.7420(18) calc D 1 R
C18G C 0.5441(8) 0.8815(4) 0.1491(3) 0.0278(12) Uani 0.7420(18) d D 1 D
H18G H 0.5473 0.9227 0.1512 0.033 Uiso 0.7420(18) calc D 1 R
C19G C 0.51986(15) 0.75793(12) 0.03712(10) 0.0258(5) Uani 0.7420(18) d D 1 D
H19G H 0.4946 0.7281 0.0736 0.031 Uiso 0.7420(18) calc D 1 R
C20G C 0.59618(16) 0.72384(12) 0.02501(11) 0.0321(5) Uani 0.7420(18) d D 1 D
H20S H 0.6235 0.7523 -0.0101 0.048 Uiso 0.7420(18) calc D 1 GR
H20T H 0.5870 0.6822 0.0233 0.048 Uiso 0.7420(18) calc D 1 GR
H20U H 0.6272 0.7151 0.0541 0.048 Uiso 0.7420(18) calc D 1 GR
C21G C 0.46636(18) 0.76777(14) -0.00430(12) 0.0384(6) Uani 0.7420(18) d D 1 D
H21S H 0.4180 0.7898 0.0048 0.058 Uiso 0.7420(18) calc D 1 GR
H21T H 0.4563 0.7249 -0.0033 0.058 Uiso 0.7420(18) calc D 1 GR
H21U H 0.4905 0.7950 -0.0411 0.058 Uiso 0.7420(18) calc D 1 GR
C22G C 0.55959(15) 0.87366(11) -0.01048(9) 0.0269(5) Uani 0.7420(18) d D 1 D
H22G H 0.5702 0.8531 -0.0380 0.032 Uiso 0.7420(18) calc D 1 R
C23G C 0.63659(16) 0.89827(13) -0.01022(11) 0.0355(5) Uani 0.7420(18) d D 1 D
H23S H 0.6289 0.9236 0.0128 0.053 Uiso 0.7420(18) calc D 1 GR
H23T H 0.6574 0.9263 -0.0476 0.053 Uiso 0.7420(18) calc D 1 GR
H23U H 0.6726 0.8605 0.0043 0.053 Uiso 0.7420(18) calc D 1 GR
C24G C 0.49952(18) 0.92964(13) -0.03172(13) 0.0383(6) Uani 0.7420(18) d D 1 D
H24S H 0.4549 0.9121 -0.0370 0.058 Uiso 0.7420(18) calc D 1 GR
H24T H 0.5214 0.9627 -0.0667 0.058 Uiso 0.7420(18) calc D 1 GR
H24U H 0.4837 0.9500 -0.0051 0.058 Uiso 0.7420(18) calc D 1 GR
N2X N 0.5190(6) 0.8421(4) 0.0387(4) 0.0252(5) Uani 0.2580(18) d D 2 D
C13X C 0.5479(19) 0.8308(12) 0.1948(10) 0.0207(6) Uani 0.2580(18) d D 2 D
C14X C 0.5287(11) 0.7764(9) 0.1874(6) 0.0252(9) Uani 0.2580(18) d D 2 D
H14X H 0.5219 0.7360 0.2182 0.030 Uiso 0.2580(18) calc D 2 R
C15X C 0.5190(7) 0.7791(5) 0.1360(5) 0.0258(6) Uani 0.2580(18) d D 2 D
H15X H 0.5050 0.7411 0.1328 0.031 Uiso 0.2580(18) calc D 2 R
C16X C 0.5300(11) 0.8378(6) 0.0895(5) 0.0219(7) Uani 0.2580(18) d D 2 D
C17X C 0.5476(13) 0.8938(8) 0.0962(7) 0.0264(8) Uani 0.2580(18) d D 2 D
H17X H 0.5557 0.9343 0.0656 0.032 Uiso 0.2580(18) calc D 2 R
C18X C 0.553(3) 0.8886(12) 0.1482(9) 0.0278(12) Uani 0.2580(18) d D 2 D
H18X H 0.5599 0.9277 0.1525 0.033 Uiso 0.2580(18) calc D 2 R
C19X C 0.5353(4) 0.7859(4) 0.0211(3) 0.0258(5) Uani 0.2580(18) d D 2 D
H19X H 0.5428 0.8062 -0.0198 0.031 Uiso 0.2580(18) calc D 2 R
C20X C 0.6097(4) 0.7474(4) 0.0364(3) 0.0321(5) Uani 0.2580(18) d D 2 D
H20V H 0.6523 0.7765 0.0190 0.048 Uiso 0.2580(18) calc D 2 GR
H20W H 0.6169 0.7111 0.0239 0.048 Uiso 0.2580(18) calc D 2 GR
H20X H 0.6079 0.7295 0.0762 0.048 Uiso 0.2580(18) calc D 2 GR
C21X C 0.4669(5) 0.7424(4) 0.0374(3) 0.0384(6) Uani 0.2580(18) d D 2 D
H21V H 0.4566 0.7207 0.0774 0.058 Uiso 0.2580(18) calc D 2 GR
H21W H 0.4786 0.7091 0.0217 0.058 Uiso 0.2580(18) calc D 2 GR
H21X H 0.4216 0.7698 0.0236 0.058 Uiso 0.2580(18) calc D 2 GR
C22X C 0.5117(4) 0.9072(3) -0.0050(3) 0.0269(5) Uani 0.2580(18) d D 2 D
H22X H 0.4893 0.9380 0.0131 0.032 Uiso 0.2580(18) calc D 2 R
C23X C 0.5876(5) 0.9342(4) -0.0387(3) 0.0355(5) Uani 0.2580(18) d D 2 D
H23V H 0.6220 0.9352 -0.0144 0.053 Uiso 0.2580(18) calc D 2 GR
H23W H 0.5785 0.9789 -0.0655 0.053 Uiso 0.2580(18) calc D 2 GR
H23X H 0.6112 0.9058 -0.0577 0.053 Uiso 0.2580(18) calc D 2 GR
C24X C 0.4549(5) 0.9094(4) -0.0433(3) 0.0383(6) Uani 0.2580(18) d D 2 D
H24V H 0.4759 0.8815 -0.0633 0.058 Uiso 0.2580(18) calc D 2 GR
H24W H 0.4471 0.9548 -0.0693 0.058 Uiso 0.2580(18) calc D 2 GR
H24X H 0.4057 0.8933 -0.0214 0.058 Uiso 0.2580(18) calc D 2 GR
C1H C 0.16602(9) 0.49835(8) 0.14394(7) 0.0200(3) Uani 1 d . . .
C2H C 0.14918(10) 0.55704(8) 0.10086(7) 0.0249(4) Uani 1 d F . .
H2H H 0.1428 0.5968 0.1067 0.030 Uiso 1 calc . . R
C3H C 0.14136(11) 0.55954(9) 0.04991(7) 0.0264(4) Uani 1 d . . .
H3H H 0.1316 0.6010 0.0216 0.032 Uiso 1 calc F . R
C4H C 0.14748(10) 0.50207(9) 0.03912(7) 0.0224(3) Uani 1 d E . .
C5H C 0.16329(11) 0.44250(9) 0.08337(7) 0.0248(4) Uani 1 d . . .
H5H H 0.1673 0.4023 0.0784 0.030 Uiso 1 calc F . R
C6H C 0.17299(10) 0.44116(8) 0.13350(7) 0.0223(3) Uani 1 d F . .
H6H H 0.1847 0.4002 0.1617 0.027 Uiso 1 calc . . R
N1H N 0.13647(17) 0.50485(9) -0.01119(10) 0.0231(4) Uani 0.8912(19) d E 1 D
C7H C 0.10774(13) 0.56639(10) -0.05185(9) 0.0293(4) Uani 0.8912(19) d E 1 D
H7H H 0.0769 0.5918 -0.0313 0.035 Uiso 0.8912(19) calc E 1 R
C8H C 0.05396(15) 0.55342(12) -0.08446(10) 0.0382(5) Uani 0.8912(19) d E 1 D
H8HA H 0.0827 0.5299 -0.1063 0.057 Uiso 0.8912(19) calc E 1 GR
H8HB H 0.0323 0.5954 -0.1088 0.057 Uiso 0.8912(19) calc E 1 GR
H8HC H 0.0125 0.5267 -0.0592 0.057 Uiso 0.8912(19) calc E 1 GR
C9H C 0.17237(15) 0.60928(11) -0.08974(10) 0.0386(5) Uani 0.8912(19) d E 1 D
H9HA H 0.2049 0.6180 -0.0679 0.058 Uiso 0.8912(19) calc E 1 GR
H9HB H 0.1505 0.6510 -0.1144 0.058 Uiso 0.8912(19) calc E 1 GR
H9HC H 0.2032 0.5863 -0.1113 0.058 Uiso 0.8912(19) calc E 1 GR
C10H C 0.17595(13) 0.45610(10) -0.03249(8) 0.0283(4) Uani 0.8912(19) d E 1 D
H10H H 0.1783 0.4782 -0.0731 0.034 Uiso 0.8912(19) calc E 1 R
C11H C 0.13066(15) 0.39511(12) -0.01554(10) 0.0383(5) Uani 0.8912(19) d E 1 D
H11A H 0.1292 0.3695 0.0238 0.057 Uiso 0.8912(19) calc E 1 GR
H11B H 0.1554 0.3681 -0.0355 0.057 Uiso 0.8912(19) calc E 1 GR
H11C H 0.0783 0.4086 -0.0240 0.057 Uiso 0.8912(19) calc E 1 GR
C12H C 0.25984(13) 0.43854(11) -0.02229(9) 0.0342(5) Uani 0.8912(19) d E 1 D
H12A H 0.2870 0.4790 -0.0346 0.051 Uiso 0.8912(19) calc E 1 GR
H12B H 0.2845 0.4119 -0.0426 0.051 Uiso 0.8912(19) calc E 1 GR
H12C H 0.2615 0.4135 0.0169 0.051 Uiso 0.8912(19) calc E 1 GR
N1Y N 0.1408(16) 0.4901(8) -0.0101(8) 0.0231(4) Uani 0.1088(19) d E 2 D
C7Y C 0.1681(9) 0.5416(7) -0.0630(6) 0.0293(4) Uani 0.1088(19) d E 2 D
H7Y H 0.1793 0.5202 -0.0899 0.035 Uiso 0.1088(19) calc E 2 R
C8Y C 0.1060(10) 0.5944(9) -0.0825(8) 0.0382(5) Uani 0.1088(19) d E 2 D
H8YA H 0.0580 0.5739 -0.0779 0.057 Uiso 0.1088(19) calc E 2 GR
H8YB H 0.1206 0.6219 -0.1213 0.057 Uiso 0.1088(19) calc E 2 GR
H8YC H 0.0989 0.6217 -0.0611 0.057 Uiso 0.1088(19) calc E 2 GR
C9Y C 0.2422(10) 0.5722(9) -0.0655(8) 0.0386(5) Uani 0.1088(19) d E 2 D
H9YA H 0.2313 0.6023 -0.0465 0.058 Uiso 0.1088(19) calc E 2 GR
H9YB H 0.2631 0.5966 -0.1038 0.058 Uiso 0.1088(19) calc E 2 GR
H9YC H 0.2796 0.5373 -0.0479 0.058 Uiso 0.1088(19) calc E 2 GR
C10Y C 0.1373(9) 0.4256(8) -0.0130(6) 0.0283(4) Uani 0.1088(19) d E 2 D
H10Y H 0.1153 0.3956 0.0245 0.034 Uiso 0.1088(19) calc E 2 R
C11Y C 0.0833(11) 0.4265(9) -0.0502(7) 0.0383(5) Uani 0.1088(19) d E 2 D
H11D H 0.0307 0.4237 -0.0311 0.057 Uiso 0.1088(19) calc E 2 GR
H11E H 0.0964 0.3889 -0.0608 0.057 Uiso 0.1088(19) calc E 2 GR
H11F H 0.0876 0.4675 -0.0830 0.057 Uiso 0.1088(19) calc E 2 GR
C12Y C 0.2159(9) 0.3949(9) -0.0247(7) 0.0342(5) Uani 0.1088(19) d E 2 D
H12D H 0.2396 0.4214 -0.0617 0.051 Uiso 0.1088(19) calc E 2 GR
H12E H 0.2107 0.3501 -0.0216 0.051 Uiso 0.1088(19) calc E 2 GR
H12F H 0.2481 0.3934 0.0018 0.051 Uiso 0.1088(19) calc E 2 GR
N2H N 0.20030(17) 0.48304(11) 0.35680(10) 0.0243(5) Uani 0.764(2) d F 1 D
C13H C 0.1762(5) 0.4944(2) 0.1993(2) 0.0192(6) Uani 0.764(2) d F 1 D
C14H C 0.16107(16) 0.4371(2) 0.24641(16) 0.0210(7) Uani 0.764(2) d F 1 D
H14H H 0.1462 0.3996 0.2429 0.025 Uiso 0.764(2) calc F 1 R
C15H C 0.16712(16) 0.43355(14) 0.29799(12) 0.0214(6) Uani 0.764(2) d F 1 D
H15H H 0.1548 0.3942 0.3289 0.026 Uiso 0.764(2) calc F 1 R
C16H C 0.1911(3) 0.48707(13) 0.30560(13) 0.0201(6) Uani 0.764(2) d F 1 D
C17H C 0.20771(15) 0.54424(13) 0.25793(10) 0.0226(5) Uani 0.764(2) d F 1 D
H17H H 0.2246 0.5814 0.2610 0.027 Uiso 0.764(2) calc F 1 R
C18H C 0.19999(15) 0.54751(13) 0.20673(11) 0.0207(5) Uani 0.764(2) d F 1 D
H18H H 0.2112 0.5871 0.1757 0.025 Uiso 0.764(2) calc F 1 R
C19H C 0.19458(16) 0.41776(12) 0.40320(10) 0.0318(5) Uani 0.764(2) d F 1 D
H19H H 0.2129 0.3837 0.3878 0.038 Uiso 0.764(2) calc F 1 R
C20H C 0.11145(17) 0.40389(12) 0.43037(11) 0.0371(6) Uani 0.764(2) d F 1 D
H20A H 0.0903 0.4381 0.4439 0.056 Uiso 0.764(2) calc F 1 GR
H20B H 0.1101 0.3608 0.4610 0.056 Uiso 0.764(2) calc F 1 GR
H20C H 0.0808 0.4039 0.4035 0.056 Uiso 0.764(2) calc F 1 GR
C21H C 0.2459(2) 0.40967(16) 0.44505(12) 0.0480(8) Uani 0.764(2) d F 1 D
H21A H 0.2959 0.4270 0.4262 0.072 Uiso 0.764(2) calc F 1 GR
H21B H 0.2526 0.3629 0.4684 0.072 Uiso 0.764(2) calc F 1 GR
H21C H 0.2222 0.4339 0.4677 0.072 Uiso 0.764(2) calc F 1 GR
C22H C 0.18610(14) 0.54025(12) 0.37229(10) 0.0251(5) Uani 0.764(2) d F 1 D
H22H H 0.1743 0.5215 0.4131 0.030 Uiso 0.764(2) calc F 1 R
C23H C 0.11597(15) 0.58449(12) 0.35196(10) 0.0266(5) Uani 0.764(2) d F 1 D
H23A H 0.1238 0.6040 0.3119 0.040 Uiso 0.764(2) calc F 1 GR
H23B H 0.1086 0.6195 0.3659 0.040 Uiso 0.764(2) calc F 1 GR
H23C H 0.0706 0.5583 0.3651 0.040 Uiso 0.764(2) calc F 1 GR
C24H C 0.25780(16) 0.57972(15) 0.35853(12) 0.0391(6) Uani 0.764(2) d F 1 D
H24A H 0.3023 0.5493 0.3691 0.059 Uiso 0.764(2) calc F 1 GR
H24B H 0.2502 0.6087 0.3786 0.059 Uiso 0.764(2) calc F 1 GR
H24C H 0.2666 0.6063 0.3191 0.059 Uiso 0.764(2) calc F 1 GR
N2Y N 0.1966(7) 0.5050(4) 0.3482(4) 0.0243(5) Uani 0.236(2) d F 2 D
C13Y C 0.1728(16) 0.4997(8) 0.1947(8) 0.0192(6) Uani 0.236(2) d F 2 D
C14Y C 0.1801(8) 0.4428(8) 0.2419(6) 0.0210(7) Uani 0.236(2) d F 2 D
H14Y H 0.1797 0.4013 0.2398 0.025 Uiso 0.236(2) calc F 2 R
C15Y C 0.1879(7) 0.4442(6) 0.2922(5) 0.0214(6) Uani 0.236(2) d F 2 D
H15Y H 0.1936 0.4039 0.3226 0.026 Uiso 0.236(2) calc F 2 R
C16Y C 0.1876(12) 0.5036(6) 0.2985(5) 0.0201(6) Uani 0.236(2) d F 2 D
C17Y C 0.1825(6) 0.5601(4) 0.2510(4) 0.0226(5) Uani 0.236(2) d F 2 D
H17Y H 0.1845 0.6016 0.2528 0.027 Uiso 0.236(2) calc F 2 R
C18Y C 0.1749(6) 0.5588(5) 0.2013(4) 0.0207(5) Uani 0.236(2) d F 2 D
H18Y H 0.1709 0.5993 0.1707 0.025 Uiso 0.236(2) calc F 2 R
C19Y C 0.1689(5) 0.4533(4) 0.4021(3) 0.0318(5) Uani 0.236(2) d F 2 D
H19Y H 0.1597 0.4750 0.4288 0.038 Uiso 0.236(2) calc F 2 R
C20Y C 0.0906(5) 0.4282(4) 0.4033(4) 0.0371(6) Uani 0.236(2) d F 2 D
H20D H 0.0541 0.4658 0.3899 0.056 Uiso 0.236(2) calc F 2 GR
H20E H 0.0713 0.3996 0.4409 0.056 Uiso 0.236(2) calc F 2 GR
H20F H 0.0970 0.4034 0.3799 0.056 Uiso 0.236(2) calc F 2 GR
C21Y C 0.2287(7) 0.3977(5) 0.4227(4) 0.0480(8) Uani 0.236(2) d F 2 D
H21D H 0.2426 0.3765 0.3966 0.072 Uiso 0.236(2) calc F 2 GR
H21E H 0.2077 0.3653 0.4583 0.072 Uiso 0.236(2) calc F 2 GR
H21F H 0.2743 0.4154 0.4265 0.072 Uiso 0.236(2) calc F 2 GR
C22Y C 0.2073(5) 0.5679(4) 0.3516(3) 0.0251(5) Uani 0.236(2) d F 2 D
H22Y H 0.2339 0.5962 0.3150 0.030 Uiso 0.236(2) calc F 2 R
C23Y C 0.1303(5) 0.6051(4) 0.3606(3) 0.0266(5) Uani 0.236(2) d F 2 D
H23D H 0.1022 0.6152 0.3298 0.040 Uiso 0.236(2) calc F 2 GR
H23E H 0.1401 0.6461 0.3632 0.040 Uiso 0.236(2) calc F 2 GR
H23F H 0.0998 0.5775 0.3946 0.040 Uiso 0.236(2) calc F 2 GR
C24Y C 0.2595(5) 0.5616(5) 0.3934(4) 0.0391(6) Uani 0.236(2) d F 2 D
H24D H 0.2304 0.5456 0.4302 0.059 Uiso 0.236(2) calc F 2 GR
H24E H 0.2787 0.6047 0.3848 0.059 Uiso 0.236(2) calc F 2 GR
H24F H 0.3028 0.5304 0.3916 0.059 Uiso 0.236(2) calc F 2 GR
N1I N 0.9591(3) 0.84242(17) -0.0335(3) 0.0239(4) Uani 0.800(2) d G 1 D
C1I C 0.7638(3) 0.8422(2) -0.1052(2) 0.0208(5) Uani 0.800(2) d G 1 D
C2I C 0.80373(14) 0.89926(13) -0.12088(10) 0.0235(5) Uani 0.800(2) d G 1 D
H2I H 0.7860 0.9390 -0.1478 0.028 Uiso 0.800(2) calc G 1 R
C3I C 0.86793(14) 0.89987(12) -0.09865(10) 0.0224(5) Uani 0.800(2) d G 1 D
H3I H 0.8925 0.9399 -0.1102 0.027 Uiso 0.800(2) calc G 1 R
C4I C 0.8977(3) 0.8420(2) -0.0590(3) 0.0205(8) Uani 0.800(2) d G 1 D
C5I C 0.8569(2) 0.78467(19) -0.04320(15) 0.0234(7) Uani 0.800(2) d G 1 D
H5I H 0.8739 0.7449 -0.0159 0.028 Uiso 0.800(2) calc G 1 R
C6I C 0.7931(3) 0.7846(2) -0.0662(2) 0.0254(9) Uani 0.800(2) d G 1 D
H6I H 0.7687 0.7445 -0.0553 0.030 Uiso 0.800(2) calc G 1 R
C7I C 0.99068(15) 0.90634(12) -0.04570(11) 0.0318(5) Uani 0.800(2) d G 1 D
H7I H 0.9468 0.9400 -0.0520 0.038 Uiso 0.800(2) calc G 1 R
C8I C 1.04845(14) 0.92807(12) -0.09835(12) 0.0401(6) Uani 0.800(2) d G 1 D
H8IA H 1.0920 0.8958 -0.0941 0.060 Uiso 0.800(2) calc G 1 GR
H8IB H 1.0666 0.9711 -0.1056 0.060 Uiso 0.800(2) calc G 1 GR
H8IC H 1.0237 0.9312 -0.1290 0.060 Uiso 0.800(2) calc G 1 GR
C9I C 1.02456(18) 0.90587(15) 0.00258(14) 0.0502(8) Uani 0.800(2) d G 1 D
H9IA H 0.9872 0.8896 0.0358 0.075 Uiso 0.800(2) calc G 1 GR
H9IB H 1.0369 0.9507 -0.0046 0.075 Uiso 0.800(2) calc G 1 GR
H9IC H 1.0713 0.8770 0.0075 0.075 Uiso 0.800(2) calc G 1 GR
C10I C 1.01265(14) 0.78429(11) -0.01387(10) 0.0241(5) Uani 0.800(2) d G 1 D
H10I H 1.0614 0.8020 -0.0131 0.029 Uiso 0.800(2) calc G 1 R
C11I C 1.03389(14) 0.74875(11) -0.05291(11) 0.0294(5) Uani 0.800(2) d G 1 D
H11Y H 0.9885 0.7290 -0.0547 0.044 Uiso 0.800(2) calc G 1 GR
H1DA H 1.0738 0.7142 -0.0396 0.044 Uiso 0.800(2) calc G 1 GR
H2DA H 1.0529 0.7803 -0.0895 0.044 Uiso 0.800(2) calc G 1 GR
C12I C 0.98745(16) 0.73762(13) 0.04492(10) 0.0371(5) Uani 0.800(2) d G 1 D
H12Y H 0.9755 0.7626 0.0683 0.056 Uiso 0.800(2) calc G 1 GR
H3DA H 1.0289 0.7044 0.0578 0.056 Uiso 0.800(2) calc G 1 GR
H4DA H 0.9418 0.7158 0.0464 0.056 Uiso 0.800(2) calc G 1 GR
N1Z N 0.9553(11) 0.8368(7) -0.0325(10) 0.0239(4) Uani 0.200(2) d G 2 D
C1Z C 0.7583(14) 0.8353(10) -0.1024(11) 0.0208(5) Uani 0.200(2) d G 2 D
C2Z C 0.7847(6) 0.8933(6) -0.1050(5) 0.0235(5) Uani 0.200(2) d G 2 D
H2Z H 0.7579 0.9338 -0.1234 0.028 Uiso 0.200(2) calc G 2 R
C3Z C 0.8471(6) 0.8948(5) -0.0823(4) 0.0224(5) Uani 0.200(2) d G 2 D
H3Z H 0.8624 0.9361 -0.0863 0.027 Uiso 0.200(2) calc G 2 R
C4Z C 0.8895(14) 0.8375(8) -0.0534(14) 0.0205(8) Uani 0.200(2) d G 2 D
C5Z C 0.8662(11) 0.7788(9) -0.0524(8) 0.0234(7) Uani 0.200(2) d G 2 D
H5Z H 0.8959 0.7389 -0.0374 0.028 Uiso 0.200(2) calc G 2 R
C6Z C 0.8005(13) 0.7789(11) -0.0729(11) 0.0254(9) Uani 0.200(2) d G 2 D
H6Z H 0.7826 0.7375 -0.0666 0.030 Uiso 0.200(2) calc G 2 R
C7Z C 1.0098(6) 0.8886(5) -0.0592(4) 0.0318(5) Uani 0.200(2) d G 2 D
H7Z H 1.0598 0.8675 -0.0468 0.038 Uiso 0.200(2) calc G 2 R
C8Z C 1.0249(6) 0.9140(5) -0.1222(4) 0.0401(6) Uani 0.200(2) d G 2 D
H8ZA H 1.0396 0.8768 -0.1331 0.060 Uiso 0.200(2) calc G 2 GR
H8ZB H 1.0663 0.9446 -0.1362 0.060 Uiso 0.200(2) calc G 2 GR
H8ZC H 0.9782 0.9369 -0.1372 0.060 Uiso 0.200(2) calc G 2 GR
C9Z C 0.9911(7) 0.9432(6) -0.0379(6) 0.0502(8) Uani 0.200(2) d G 2 D
H9ZA H 0.9411 0.9647 -0.0471 0.075 Uiso 0.200(2) calc G 2 GR
H9ZB H 1.0305 0.9756 -0.0548 0.075 Uiso 0.200(2) calc G 2 GR
H9ZC H 0.9898 0.9244 0.0019 0.075 Uiso 0.200(2) calc G 2 GR
C10Z C 0.9851(6) 0.7719(5) 0.0055(4) 0.0241(5) Uani 0.200(2) d G 2 D
H10Z H 0.9406 0.7433 0.0234 0.029 Uiso 0.200(2) calc G 2 R
C11Z C 1.0426(6) 0.7378(5) -0.0257(5) 0.0294(5) Uani 0.200(2) d G 2 D
H11Z H 1.0194 0.7353 -0.0551 0.044 Uiso 0.200(2) calc G 2 GR
H5DA H 1.0565 0.6933 -0.0005 0.044 Uiso 0.200(2) calc G 2 GR
H6DA H 1.0887 0.7631 -0.0414 0.044 Uiso 0.200(2) calc G 2 GR
C12Z C 1.0178(6) 0.7806(5) 0.0501(4) 0.0371(5) Uani 0.200(2) d G 2 D
H12Z H 1.0666 0.8019 0.0348 0.056 Uiso 0.200(2) calc G 2 GR
H7DA H 1.0263 0.7375 0.0792 0.056 Uiso 0.200(2) calc G 2 GR
H0EA H 0.9818 0.8081 0.0650 0.056 Uiso 0.200(2) calc G 2 GR
N2I N 0.49940(10) 0.85010(10) -0.20368(8) 0.0230(4) Uani 0.8431(19) d G 1 D
C13I C 0.6944(2) 0.84251(14) -0.12885(16) 0.0211(5) Uani 0.8431(19) d G 1 D
C14I C 0.67117(12) 0.78690(10) -0.13266(9) 0.0247(4) Uani 0.8431(19) d G 1 D
H14I H 0.7003 0.7465 -0.1187 0.030 Uiso 0.8431(19) calc G 1 R
C15I C 0.60708(12) 0.78857(10) -0.15613(9) 0.0254(4) Uani 0.8431(19) d G 1 D
H15I H 0.5938 0.7494 -0.1578 0.030 Uiso 0.8431(19) calc G 1 R
C16I C 0.56103(14) 0.84687(11) -0.17752(10) 0.0212(5) Uani 0.8431(19) d G 1 D
C17I C 0.58392(12) 0.90254(11) -0.17270(9) 0.0242(4) Uani 0.8431(19) d G 1 D
H17I H 0.5542 0.9428 -0.1857 0.029 Uiso 0.8431(19) calc G 1 R
C18I C 0.64838(12) 0.90030(11) -0.14955(9) 0.0249(4) Uani 0.8431(19) d G 1 D
H18I H 0.6618 0.9393 -0.1477 0.030 Uiso 0.8431(19) calc G 1 R
C19I C 0.45158(12) 0.79318(11) -0.18845(9) 0.0291(5) Uani 0.8431(19) d G 1 D
H19I H 0.4014 0.8126 -0.2015 0.035 Uiso 0.8431(19) calc G 1 R
C20I C 0.48355(15) 0.74861(11) -0.21938(11) 0.0386(5) Uani 0.8431(19) d G 1 D
H4AA H 0.4913 0.7753 -0.2588 0.058 Uiso 0.8431(19) calc G 1 GR
H1EA H 0.4471 0.7150 -0.2114 0.058 Uiso 0.8431(19) calc G 1 GR
H2EA H 0.5325 0.7272 -0.2077 0.058 Uiso 0.8431(19) calc G 1 GR
C21I C 0.43260(14) 0.75472(12) -0.12720(10) 0.0371(6) Uani 0.8431(19) d G 1 D
H5AA H 0.4799 0.7345 -0.1118 0.056 Uiso 0.8431(19) calc G 1 GR
H3EA H 0.3979 0.7202 -0.1203 0.056 Uiso 0.8431(19) calc G 1 GR
H4EA H 0.4078 0.7846 -0.1099 0.056 Uiso 0.8431(19) calc G 1 GR
C22I C 0.46372(12) 0.91525(9) -0.23409(8) 0.0243(4) Uani 0.8431(19) d G 1 D
H22I H 0.5051 0.9473 -0.2486 0.029 Uiso 0.8431(19) calc G 1 R
C23I C 0.43160(15) 0.91647(11) -0.28329(9) 0.0320(5) Uani 0.8431(19) d G 1 D
H6AA H 0.4707 0.8983 -0.3047 0.048 Uiso 0.8431(19) calc G 1 GR
H5EA H 0.4170 0.9620 -0.3061 0.048 Uiso 0.8431(19) calc G 1 GR
H6EA H 0.3865 0.8900 -0.2706 0.048 Uiso 0.8431(19) calc G 1 GR
C24I C 0.40321(13) 0.93845(12) -0.19714(11) 0.0320(5) Uani 0.8431(19) d G 1 D
H7AA H 0.3638 0.9061 -0.1796 0.048 Uiso 0.8431(19) calc G 1 GR
H7EA H 0.3797 0.9810 -0.2190 0.048 Uiso 0.8431(19) calc G 1 GR
H0FA H 0.4273 0.9432 -0.1690 0.048 Uiso 0.8431(19) calc G 1 GR
N2Z N 0.4939(6) 0.8234(5) -0.1922(5) 0.0230(4) Uani 0.1569(19) d G 2 D
C13Z C 0.6886(12) 0.8327(8) -0.1241(9) 0.0211(5) Uani 0.1569(19) d G 2 D
C14Z C 0.6508(6) 0.7751(5) -0.1062(5) 0.0247(4) Uani 0.1569(19) d G 2 D
H14Z H 0.6692 0.7367 -0.0784 0.030 Uiso 0.1569(19) calc G 2 R
C15Z C 0.5869(6) 0.7720(5) -0.1278(5) 0.0254(4) Uani 0.1569(19) d G 2 D
H15Z H 0.5630 0.7314 -0.1147 0.030 Uiso 0.1569(19) calc G 2 R
C16Z C 0.5567(9) 0.8274(7) -0.1685(7) 0.0212(5) Uani 0.1569(19) d G 2 D
C17Z C 0.5938(7) 0.8852(6) -0.1868(5) 0.0242(4) Uani 0.1569(19) d G 2 D
H17Z H 0.5758 0.9236 -0.2149 0.029 Uiso 0.1569(19) calc G 2 R
C18Z C 0.6579(7) 0.8870(6) -0.1641(5) 0.0249(4) Uani 0.1569(19) d G 2 D
H18Z H 0.6817 0.9277 -0.1767 0.030 Uiso 0.1569(19) calc G 2 R
C19Z C 0.4676(7) 0.7568(6) -0.1816(5) 0.0291(5) Uani 0.1569(19) d G 2 D
H19Z H 0.5134 0.7253 -0.1753 0.035 Uiso 0.1569(19) calc G 2 R
C20Z C 0.4388(9) 0.7587(6) -0.2318(5) 0.0386(5) Uani 0.1569(19) d G 2 D
H8AA H 0.3853 0.7760 -0.2319 0.058 Uiso 0.1569(19) calc G 2 GR
H1FA H 0.4421 0.7141 -0.2311 0.058 Uiso 0.1569(19) calc G 2 GR
H2FA H 0.4703 0.7872 -0.2648 0.058 Uiso 0.1569(19) calc G 2 GR
C21Z C 0.4087(8) 0.7321(7) -0.1292(5) 0.0371(6) Uani 0.1569(19) d G 2 D
H9AA H 0.4322 0.7281 -0.0978 0.056 Uiso 0.1569(19) calc G 2 GR
H3FA H 0.3923 0.6890 -0.1236 0.056 Uiso 0.1569(19) calc G 2 GR
H4FA H 0.3642 0.7634 -0.1331 0.056 Uiso 0.1569(19) calc G 2 GR
C22Z C 0.4376(6) 0.8790(5) -0.2110(4) 0.0243(4) Uani 0.1569(19) d G 2 D
H22Z H 0.3891 0.8591 -0.2093 0.029 Uiso 0.1569(19) calc G 2 R
C23Z C 0.4600(9) 0.9235(6) -0.2711(5) 0.0320(5) Uani 0.1569(19) d G 2 D
H0BA H 0.5013 0.9509 -0.2744 0.048 Uiso 0.1569(19) calc G 2 GR
H5FA H 0.4155 0.9518 -0.2853 0.048 Uiso 0.1569(19) calc G 2 GR
H6FA H 0.4775 0.8963 -0.2923 0.048 Uiso 0.1569(19) calc G 2 GR
C24Z C 0.4180(8) 0.9170(7) -0.1734(6) 0.0320(5) Uani 0.1569(19) d G 2 D
H1BA H 0.3918 0.8885 -0.1378 0.048 Uiso 0.1569(19) calc G 2 GR
H7FA H 0.3845 0.9558 -0.1901 0.048 Uiso 0.1569(19) calc G 2 GR
H0GA H 0.4653 0.9310 -0.1682 0.048 Uiso 0.1569(19) calc G 2 GR

loop_
_atom_site_aniso_label
_atom_site_aniso_U_11
_atom_site_aniso_U_22
_atom_site_aniso_U_33
_atom_site_aniso_U_23
_atom_site_aniso_U_13
_atom_site_aniso_U_12
N1 0.0255(8) 0.0233(7) 0.0205(7) -0.0092(6) -0.0011(5) -0.0043(6)
C1 0.0148(8) 0.0232(8) 0.0243(9) -0.0107(7) 0.0001(6) -0.0003(6)
C2 0.0271(9) 0.0230(8) 0.0279(9) -0.0119(7) -0.0076(7) 0.0040(7)
C3 0.0286(9) 0.0224(8) 0.0267(8) -0.0098(7) -0.0073(7) 0.0031(7)
C4 0.0167(8) 0.0258(8) 0.0206(8) -0.0101(6) -0.0002(6) -0.0015(6)
C5 0.0290(9) 0.0219(8) 0.0266(8) -0.0107(7) 0.0001(7) -0.0036(6)
C6 0.0298(9) 0.0217(8) 0.0214(8) -0.0068(6) -0.0011(6) -0.0048(6)
C7 0.0294(9) 0.0224(8) 0.0218(8) -0.0068(6) -0.0027(7) -0.0023(7)
C8 0.0301(10) 0.0297(9) 0.0330(9) -0.0118(7) 0.0015(7) -0.0075(7)
C9 0.0372(11) 0.0267(8) 0.0296(9) -0.0071(7) -0.0079(8) 0.0003(8)
C10 0.0290(9) 0.0219(8) 0.0248(8) -0.0081(6) -0.0025(7) -0.0057(7)
C11 0.0336(10) 0.0230(8) 0.0286(8) -0.0092(7) -0.0025(7) 0.0006(7)
C12 0.0374(11) 0.0338(9) 0.0385(10) -0.0155(8) -0.0094(8) -0.0074(8)
N1A 0.0166(7) 0.0172(6) 0.0237(6) -0.0073(5) -0.0080(5) 0.0010(5)
C1A 0.0158(8) 0.0155(7) 0.0165(7) -0.0065(6) -0.0033(6) 0.0005(6)
C2A 0.0184(8) 0.0170(7) 0.0264(8) -0.0041(6) -0.0082(6) -0.0012(6)
C3A 0.0190(8) 0.0160(7) 0.0249(8) -0.0028(6) -0.0089(6) 0.0001(6)
C4A 0.0150(7) 0.0190(7) 0.0177(7) -0.0063(6) -0.0046(6) 0.0015(6)
C5A 0.0266(9) 0.0159(7) 0.0320(8) -0.0069(6) -0.0144(7) -0.0022(6)
C6A 0.0265(9) 0.0156(7) 0.0298(8) -0.0062(6) -0.0156(7) 0.0009(6)
C7A 0.0172(8) 0.0189(7) 0.0383(9) -0.0079(7) -0.0142(7) 0.0017(6)
C8A 0.0361(11) 0.0242(8) 0.0417(11) 0.0008(8) -0.0237(9) -0.0036(7)
C9A 0.0219(9) 0.0289(9) 0.0595(12) -0.0257(9) -0.0122(8) 0.0054(7)
C10A 0.0211(8) 0.0187(7) 0.0256(8) -0.0082(6) -0.0089(6) -0.0008(6)
C11A 0.0317(10) 0.0275(8) 0.0317(9) -0.0143(7) -0.0136(7) 0.0008(7)
C12A 0.0253(9) 0.0250(8) 0.0297(8) -0.0073(7) -0.0063(7) -0.0046(7)
N1B 0.0153(7) 0.0192(6) 0.0295(7) -0.0088(5) -0.0069(5) -0.0028(5)
C1B 0.0147(7) 0.0186(7) 0.0207(7) -0.0087(6) -0.0005(6) -0.0008(6)
C2B 0.0174(8) 0.0181(7) 0.0264(8) -0.0071(6) -0.0061(6) -0.0034(6)
C3B 0.0190(8) 0.0193(7) 0.0283(8) -0.0073(6) -0.0076(6) -0.0009(6)
C4B 0.0134(7) 0.0208(7) 0.0238(7) -0.0107(6) -0.0037(6) -0.0013(6)
C5B 0.0162(8) 0.0201(7) 0.0362(9) -0.0142(7) -0.0062(6) -0.0003(6)
C6B 0.0156(8) 0.0199(7) 0.0311(8) -0.0113(6) -0.0062(6) 0.0018(6)
C7B 0.0238(9) 0.0224(8) 0.0314(9) -0.0074(7) -0.0111(7) -0.0009(6)
C8B 0.0232(9) 0.0292(9) 0.0531(12) -0.0150(9) -0.0110(8) 0.0042(7)
C9B 0.0431(12) 0.0418(11) 0.0328(10) -0.0053(8) -0.0177(9) -0.0119(9)
C10B 0.0198(8) 0.0223(8) 0.0382(9) -0.0100(7) -0.0101(7) -0.0048(6)
C11B 0.0220(9) 0.0277(8) 0.0394(10) -0.0037(8) -0.0044(7) -0.0024(7)
C12B 0.0370(11) 0.0300(9) 0.0597(13) -0.0252(9) -0.0228(9) 0.0012(8)
N2B 0.0161(7) 0.0187(6) 0.0287(7) -0.0083(5) -0.0067(5) -0.0008(5)
C13B 0.0161(8) 0.0194(7) 0.0212(7) -0.0096(6) -0.0013(6) -0.0012(6)
C14B 0.0200(8) 0.0181(7) 0.0284(8) -0.0043(6) -0.0065(6) -0.0029(6)
C15B 0.0217(8) 0.0193(7) 0.0296(8) -0.0042(6) -0.0082(7) -0.0012(6)
C16B 0.0147(7) 0.0223(7) 0.0232(7) -0.0104(6) -0.0028(6) 0.0003(6)
C17B 0.0202(8) 0.0173(7) 0.0272(8) -0.0078(6) -0.0055(6) -0.0022(6)
C18B 0.0202(8) 0.0183(7) 0.0246(7) -0.0076(6) -0.0058(6) 0.0001(6)
C19B 0.0193(8) 0.0210(7) 0.0376(9) -0.0091(7) -0.0118(7) 0.0029(6)
C20B 0.0412(12) 0.0236(8) 0.0404(11) -0.0024(8) -0.0203(9) 0.0004(8)
C21B 0.0215(9) 0.0304(9) 0.0521(11) -0.0217(8) -0.0057(8) 0.0008(7)
C22B 0.0181(8) 0.0186(7) 0.0255(8) -0.0079(6) -0.0064(6) 0.0000(6)
C23B 0.0318(10) 0.0246(8) 0.0310(9) -0.0120(7) -0.0121(7) -0.0003(7)
C24B 0.0224(9) 0.0258(8) 0.0302(9) -0.0053(7) -0.0023(7) -0.0008(7)
N1C 0.0252(7) 0.0184(6) 0.0210(6) -0.0087(5) -0.0044(5) -0.0015(5)
C1C 0.0133(7) 0.0195(7) 0.0230(8) -0.0096(6) -0.0038(6) 0.0021(5)
C2C 0.0246(9) 0.0189(7) 0.0233(8) -0.0079(6) -0.0026(6) -0.0040(6)
C3C 0.0298(9) 0.0197(7) 0.0254(8) -0.0101(6) -0.0037(7) -0.0058(6)
C4C 0.0157(7) 0.0206(7) 0.0222(7) -0.0105(6) -0.0029(6) -0.0004(6)
C5C 0.0193(8) 0.0181(7) 0.0251(8) -0.0084(6) -0.0067(6) 0.0002(6)
C6C 0.0197(8) 0.0178(7) 0.0279(8) -0.0101(6) -0.0099(6) 0.0030(6)
C7C 0.0328(10) 0.0202(7) 0.0231(8) -0.0110(6) -0.0071(7) 0.0004(7)
C8C 0.0512(13) 0.0273(9) 0.0358(10) -0.0115(8) -0.0134(9) -0.0099(8)
C9C 0.0388(11) 0.0285(8) 0.0296(9) -0.0141(7) -0.0084(8) 0.0087(8)
C10C 0.0228(8) 0.0192(7) 0.0222(7) -0.0079(6) -0.0050(6) 0.0001(6)
C11C 0.0303(10) 0.0272(8) 0.0305(8) -0.0107(7) -0.0120(7) 0.0005(7)
C12C 0.0267(9) 0.0245(8) 0.0310(9) -0.0082(7) -0.0016(7) -0.0043(7)
N2C 0.0265(8) 0.0219(7) 0.0225(7) -0.0092(6) -0.0093(6) 0.0009(6)
C13C 0.0132(7) 0.0199(7) 0.0224(7) -0.0095(6) -0.0043(6) 0.0010(5)
C14C 0.0235(8) 0.0184(7) 0.0231(8) -0.0073(6) -0.0052(6) -0.0020(6)
C15C 0.0278(9) 0.0188(7) 0.0253(8) -0.0096(6) -0.0051(6) -0.0033(6)
C16C 0.0161(7) 0.0213(7) 0.0224(7) -0.0084(6) -0.0052(6) -0.0018(6)
C17C 0.0237(9) 0.0179(7) 0.0259(8) -0.0059(6) -0.0077(6) 0.0007(6)
C18C 0.0233(8) 0.0172(7) 0.0279(8) -0.0103(6) -0.0078(6) 0.0022(6)
C19C 0.0410(11) 0.0246(8) 0.0278(8) -0.0126(7) -0.0067(7) -0.0012(7)
C20C 0.0400(12) 0.0402(10) 0.0347(10) -0.0166(8) -0.0044(8) 0.0048(9)
C21C 0.0580(14) 0.0331(10) 0.0378(10) -0.0137(8) -0.0138(10) -0.0098(9)
C22C 0.0375(11) 0.0253(8) 0.0318(9) -0.0091(7) -0.0121(8) 0.0023(7)
C23C 0.0511(13) 0.0293(9) 0.0393(11) -0.0073(8) -0.0089(9) -0.0087(9)
C24C 0.0452(13) 0.0398(11) 0.0409(11) -0.0106(9) -0.0189(9) -0.0014(9)
N1D 0.0269(8) 0.0269(7) 0.0211(7) -0.0095(6) -0.0024(6) 0.0006(6)
C1D 0.0171(8) 0.0231(8) 0.0229(8) -0.0077(6) -0.0022(6) 0.0016(6)
C2D 0.0404(11) 0.0223(8) 0.0238(8) -0.0065(7) -0.0052(7) -0.0008(7)
C3D 0.0423(11) 0.0241(8) 0.0267(9) -0.0104(7) -0.0034(8) -0.0023(7)
C4D 0.0177(8) 0.0285(8) 0.0219(8) -0.0094(7) -0.0004(6) 0.0007(6)
C5D 0.0285(9) 0.0235(8) 0.0239(8) -0.0035(6) -0.0085(7) 0.0007(7)
C6D 0.0282(9) 0.0226(8) 0.0276(8) -0.0079(7) -0.0076(7) 0.0022(6)
C7D 0.0476(12) 0.0267(9) 0.0257(8) -0.0110(7) -0.0038(8) 0.0031(8)
C8D 0.0625(15) 0.0361(10) 0.0349(10) -0.0133(9) -0.0064(10) -0.0102(10)
C9D 0.0446(13) 0.0420(11) 0.0370(10) -0.0183(9) -0.0054(9) 0.0105(9)
C10D 0.0234(9) 0.0254(8) 0.0267(8) -0.0104(7) -0.0057(7) 0.0009(6)
C11D 0.0350(11) 0.0428(10) 0.0344(10) -0.0170(8) -0.0119(8) -0.0042(8)
C12D 0.0285(10) 0.0292(9) 0.0353(9) -0.0069(7) -0.0035(7) -0.0055(7)
N2D 0.0286(10) 0.035(2) 0.0246(16) -0.0131(18) -0.0115(11) 0.011(2)
C13D 0.0155(11) 0.0260(8) 0.0223(12) -0.0089(8) -0.0036(8) 0.0037(7)
C14D 0.0090(19) 0.0311(12) 0.0252(10) -0.0103(9) -0.0053(16) -0.0012(17)
C15D 0.022(3) 0.0344(18) 0.0284(13) -0.0133(13) -0.0078(15) -0.0006(17)
C16D 0.019(2) 0.042(2) 0.0228(16) -0.0148(16) -0.003(2) 0.001(3)
C17D 0.021(2) 0.0291(13) 0.0241(14) -0.0070(11) -0.0029(17) 0.0082(17)
C18D 0.023(3) 0.0240(9) 0.0259(12) -0.0089(9) -0.0064(19) 0.009(2)
C19D 0.0366(17) 0.0334(16) 0.0267(15) -0.0128(12) -0.0039(11) -0.0019(11)
C20D 0.045(2) 0.0376(19) 0.0359(13) -0.0145(14) -0.0040(13) 0.0109(14)
C21D 0.0511(19) 0.059(2) 0.0468(17) -0.0264(18) -0.0070(17) -0.0143(16)
C22D 0.0494(18) 0.0340(15) 0.0275(12) -0.0127(12) -0.0125(12) 0.0128(13)
C23D 0.054(2) 0.0330(18) 0.0407(19) -0.0148(14) -0.0025(15) 0.0000(15)
C24D 0.067(2) 0.0481(18) 0.0373(19) -0.0111(14) -0.0259(17) 0.0146(16)
N2U 0.0286(10) 0.035(2) 0.0246(16) -0.0131(18) -0.0115(11) 0.011(2)
C13U 0.0155(11) 0.0260(8) 0.0223(12) -0.0089(8) -0.0036(8) 0.0037(7)
C14U 0.0090(19) 0.0311(12) 0.0252(10) -0.0103(9) -0.0053(16) -0.0012(17)
C15U 0.022(3) 0.0344(18) 0.0284(13) -0.0133(13) -0.0078(15) -0.0006(17)
C16U 0.019(2) 0.042(2) 0.0228(16) -0.0148(16) -0.003(2) 0.001(3)
C17U 0.021(2) 0.0291(13) 0.0241(14) -0.0070(11) -0.0029(17) 0.0082(17)
C18U 0.023(3) 0.0240(9) 0.0259(12) -0.0089(9) -0.0064(19) 0.009(2)
C19U 0.0366(17) 0.0334(16) 0.0267(15) -0.0128(12) -0.0039(11) -0.0019(11)
C20U 0.045(2) 0.0376(19) 0.0359(13) -0.0145(14) -0.0040(13) 0.0109(14)
C21U 0.0511(19) 0.059(2) 0.0468(17) -0.0264(18) -0.0070(17) -0.0143(16)
C22U 0.0494(18) 0.0340(15) 0.0275(12) -0.0127(12) -0.0125(12) 0.0128(13)
C23U 0.054(2) 0.0330(18) 0.0407(19) -0.0148(14) -0.0025(15) 0.0000(15)
C24U 0.067(2) 0.0481(18) 0.0373(19) -0.0111(14) -0.0259(17) 0.0146(16)
N1E 0.0147(7) 0.0223(7) 0.0242(7) -0.0078(5) -0.0082(5) 0.0019(5)
C1E 0.0148(8) 0.0178(7) 0.0170(7) -0.0055(6) -0.0014(6) -0.0004(6)
C2E 0.0196(8) 0.0185(7) 0.0268(8) -0.0043(6) -0.0109(6) 0.0000(6)
C3E 0.0193(8) 0.0202(7) 0.0280(8) -0.0052(6) -0.0096(6) -0.0036(6)
C4E 0.0146(7) 0.0222(7) 0.0168(7) -0.0061(6) -0.0035(6) 0.0002(6)
C5E 0.0188(8) 0.0187(7) 0.0258(8) -0.0052(6) -0.0082(6) 0.0009(6)
C6E 0.0195(8) 0.0168(7) 0.0261(8) -0.0049(6) -0.0072(6) -0.0004(6)
C7E 0.0201(8) 0.0264(8) 0.0262(8) -0.0095(7) -0.0080(6) -0.0025(6)
C8E 0.0223(9) 0.0377(10) 0.0359(10) -0.0107(8) -0.0012(7) -0.0079(8)
C9E 0.0341(11) 0.0390(10) 0.0377(10) -0.0188(8) -0.0181(8) 0.0008(8)
C10E 0.0187(8) 0.0285(8) 0.0311(9) -0.0085(7) -0.0123(7) 0.0053(7)
C11E 0.0235(9) 0.0345(9) 0.0432(11) -0.0182(8) -0.0081(8) 0.0062(7)
C12E 0.0319(10) 0.0368(10) 0.0319(10) -0.0029(8) -0.0159(8) 0.0013(8)
N2E 0.0160(7) 0.0197(11) 0.0255(10) -0.0073(11) -0.0076(6) -0.0017(9)
C13E 0.0147(8) 0.0189(7) 0.0158(7) -0.0054(6) -0.0021(6) -0.0009(6)
C14E 0.0177(11) 0.0191(8) 0.0250(16) -0.0075(12) -0.0061(12) 0.0005(7)
C15E 0.0171(9) 0.0217(12) 0.0300(17) -0.0111(12) -0.0055(12) -0.0020(8)
C16E 0.0141(9) 0.0219(14) 0.0197(7) -0.0088(14) -0.0026(6) -0.0017(11)
C17E 0.0163(11) 0.0181(9) 0.0247(13) -0.0057(8) -0.0058(9) 0.0008(7)
C18E 0.0166(11) 0.0172(7) 0.0262(15) -0.0065(10) -0.0052(10) -0.0023(7)
C19E 0.0163(10) 0.0195(10) 0.0311(10) -0.0060(8) -0.0105(8) -0.0025(8)
C20E 0.0324(12) 0.0263(10) 0.0447(13) -0.0171(10) -0.0180(9) -0.0008(8)
C21E 0.0205(10) 0.0308(12) 0.0347(12) -0.0005(9) -0.0057(8) -0.0075(9)
C22E 0.0199(10) 0.0216(9) 0.0245(10) -0.0058(8) -0.0098(8) 0.0004(7)
C23E 0.0334(13) 0.0312(11) 0.0279(10) -0.0049(8) -0.0155(9) -0.0041(9)
C24E 0.0188(10) 0.0336(11) 0.0424(12) -0.0165(10) -0.0093(9) 0.0060(9)
N2V 0.0160(7) 0.0197(11) 0.0255(10) -0.0073(11) -0.0076(6) -0.0017(9)
C13V 0.0147(8) 0.0189(7) 0.0158(7) -0.0054(6) -0.0021(6) -0.0009(6)
C14V 0.0177(11) 0.0191(8) 0.0250(16) -0.0075(12) -0.0061(12) 0.0005(7)
C15V 0.0171(9) 0.0217(12) 0.0300(17) -0.0111(12) -0.0055(12) -0.0020(8)
C16V 0.0141(9) 0.0219(14) 0.0197(7) -0.0088(14) -0.0026(6) -0.0017(11)
C17V 0.0163(11) 0.0181(9) 0.0247(13) -0.0057(8) -0.0058(9) 0.0008(7)
C18V 0.0166(11) 0.0172(7) 0.0262(15) -0.0065(10) -0.0052(10) -0.0023(7)
C19V 0.0163(10) 0.0195(10) 0.0311(10) -0.0060(8) -0.0105(8) -0.0025(8)
C20V 0.0324(12) 0.0263(10) 0.0447(13) -0.0171(10) -0.0180(9) -0.0008(8)
C21V 0.0205(10) 0.0308(12) 0.0347(12) -0.0005(9) -0.0057(8) -0.0075(9)
C22V 0.0199(10) 0.0216(9) 0.0245(10) -0.0058(8) -0.0098(8) 0.0004(7)
C23V 0.0334(13) 0.0312(11) 0.0279(10) -0.0049(8) -0.0155(9) -0.0041(9)
C24V 0.0188(10) 0.0336(11) 0.0424(12) -0.0165(10) -0.0093(9) 0.0060(9)
N1F 0.0217(7) 0.0247(7) 0.0268(7) -0.0084(6) -0.0087(6) 0.0007(6)
C1F 0.0214(8) 0.0241(8) 0.0237(8) -0.0132(6) -0.0056(6) 0.0043(6)
C2F 0.0235(9) 0.0240(8) 0.0259(8) -0.0099(6) -0.0083(6) 0.0045(6)
C3F 0.0233(9) 0.0226(8) 0.0276(8) -0.0078(6) -0.0074(7) -0.0005(6)
C4F 0.0168(8) 0.0278(8) 0.0220(7) -0.0101(6) -0.0045(6) 0.0018(6)
C5F 0.0254(9) 0.0222(8) 0.0292(8) -0.0061(7) -0.0116(7) 0.0022(6)
C6F 0.0225(9) 0.0227(8) 0.0301(8) -0.0092(7) -0.0107(7) 0.0016(6)
C7F 0.0215(8) 0.0266(8) 0.0279(8) -0.0094(7) -0.0075(7) -0.0018(6)
C8F 0.0356(11) 0.0336(9) 0.0336(9) -0.0138(8) -0.0140(8) -0.0004(8)
C9F 0.0251(9) 0.0358(9) 0.0315(9) -0.0077(8) -0.0040(7) -0.0048(7)
C10F 0.0228(9) 0.0273(8) 0.0360(9) -0.0085(7) -0.0148(7) 0.0021(7)
C11F 0.0454(13) 0.0304(9) 0.0388(11) -0.0017(8) -0.0212(9) -0.0043(9)
C12F 0.0273(10) 0.0371(10) 0.0554(12) -0.0240(9) -0.0124(9) 0.0084(8)
C13F 0.0198(8) 0.0223(7) 0.0227(7) -0.0109(6) -0.0074(6) 0.0052(6)
C14F 0.0217(8) 0.0202(7) 0.0317(8) -0.0110(6) -0.0091(7) 0.0057(6)
C15F 0.0213(8) 0.0213(7) 0.0325(8) -0.0120(7) -0.0082(7) 0.0028(6)
C16F 0.0183(8) 0.0244(8) 0.0226(7) -0.0100(6) -0.0063(6) 0.0033(6)
C17F 0.0275(9) 0.0227(8) 0.0330(9) -0.0073(7) -0.0162(7) 0.0052(7)
C18F 0.0295(10) 0.0213(8) 0.0381(9) -0.0107(7) -0.0153(8) 0.0030(7)
N2F 0.0166(8) 0.0214(10) 0.0253(10) -0.0083(10) -0.0085(7) 0.0015(8)
C19F 0.0191(11) 0.0231(10) 0.0315(11) -0.0083(8) -0.0042(8) 0.0003(8)
C20F 0.0344(14) 0.0245(11) 0.0569(16) -0.0196(11) -0.0118(11) -0.0013(10)
C21F 0.0281(13) 0.0353(12) 0.0339(12) -0.0008(10) -0.0017(10) 0.0055(10)
C22F 0.0246(13) 0.0224(11) 0.0268(12) -0.0043(10) -0.0130(9) 0.0009(9)
C23F 0.0356(14) 0.0399(13) 0.0322(12) -0.0054(10) -0.0169(10) -0.0079(11)
C24F 0.0273(12) 0.0257(11) 0.0504(14) -0.0152(10) -0.0100(11) 0.0059(9)
N2W 0.0166(8) 0.0214(10) 0.0253(10) -0.0083(10) -0.0085(7) 0.0015(8)
C19W 0.0191(11) 0.0231(10) 0.0315(11) -0.0083(8) -0.0042(8) 0.0003(8)
C20W 0.0344(14) 0.0245(11) 0.0569(16) -0.0196(11) -0.0118(11) -0.0013(10)
C21W 0.0281(13) 0.0353(12) 0.0339(12) -0.0008(10) -0.0017(10) 0.0055(10)
C22W 0.0246(13) 0.0224(11) 0.0268(12) -0.0043(10) -0.0130(9) 0.0009(9)
C23W 0.0356(14) 0.0399(13) 0.0322(12) -0.0054(10) -0.0169(10) -0.0079(11)
C24W 0.0273(12) 0.0257(11) 0.0504(14) -0.0152(10) -0.0100(11) 0.0059(9)
N1G 0.0300(8) 0.0189(6) 0.0186(6) -0.0067(5) -0.0034(5) -0.0012(5)
C1G 0.0170(8) 0.0216(7) 0.0230(8) -0.0081(6) -0.0051(6) 0.0016(6)
C2G 0.0331(10) 0.0214(8) 0.0287(8) -0.0085(7) -0.0137(7) 0.0031(7)
C3G 0.0306(9) 0.0204(7) 0.0295(8) -0.0103(7) -0.0109(7) 0.0018(6)
C4G 0.0200(8) 0.0217(7) 0.0214(7) -0.0092(6) -0.0021(6) -0.0003(6)
C5G 0.0320(9) 0.0189(7) 0.0214(8) -0.0062(6) -0.0039(7) 0.0033(6)
C6G 0.0293(9) 0.0195(7) 0.0231(8) -0.0091(6) -0.0038(6) 0.0032(6)
C7G 0.0326(10) 0.0239(8) 0.0285(8) -0.0112(7) -0.0051(7) -0.0001(7)
C8G 0.0398(12) 0.0401(10) 0.0358(10) -0.0156(8) -0.0104(8) -0.0051(9)
C9G 0.0388(11) 0.0307(9) 0.0397(10) -0.0170(8) -0.0017(8) 0.0040(8)
C10G 0.0483(12) 0.0217(8) 0.0250(8) -0.0070(7) -0.0006(8) -0.0017(8)
C12G 0.0558(14) 0.0343(10) 0.0355(10) -0.0154(8) 0.0083(9) -0.0151(9)
C11G 0.0704(16) 0.0286(9) 0.0298(9) -0.0090(8) -0.0112(10) 0.0102(10)
N2G 0.0299(13) 0.0254(14) 0.0210(8) -0.0091(11) -0.0028(7) -0.0049(12)
C13G 0.0169(8) 0.0207(18) 0.0249(9) -0.0094(12) -0.0047(7) 0.0018(13)
C14G 0.029(3) 0.023(2) 0.0234(9) -0.0068(12) -0.0066(11) -0.0034(14)
C15G 0.027(2) 0.0231(16) 0.0283(10) -0.0094(12) -0.0064(12) -0.0030(11)
C16G 0.0172(12) 0.027(2) 0.0227(9) -0.0111(13) -0.0043(7) -0.0005(17)
C17G 0.034(2) 0.019(2) 0.0231(11) -0.0065(15) -0.0064(12) 0.0046(15)
C18G 0.034(4) 0.022(2) 0.0255(9) -0.0089(11) -0.0050(12) 0.0068(17)
C19G 0.0303(13) 0.0221(13) 0.0242(12) -0.0070(10) -0.0015(9) -0.0088(10)
C20G 0.0395(14) 0.0230(12) 0.0321(12) -0.0099(9) -0.0035(10) -0.0010(10)
C21G 0.0440(15) 0.0360(13) 0.0403(12) -0.0157(11) -0.0130(12) -0.0077(11)
C22G 0.0350(13) 0.0231(10) 0.0217(10) -0.0076(8) -0.0041(9) -0.0022(9)
C23G 0.0378(14) 0.0339(12) 0.0331(12) -0.0109(10) 0.0025(10) -0.0146(10)
C24G 0.0499(17) 0.0272(12) 0.0376(14) -0.0115(11) -0.0131(12) 0.0050(11)
N2X 0.0299(13) 0.0254(14) 0.0210(8) -0.0091(11) -0.0028(7) -0.0049(12)
C13X 0.0169(8) 0.0207(18) 0.0249(9) -0.0094(12) -0.0047(7) 0.0018(13)
C14X 0.029(3) 0.023(2) 0.0234(9) -0.0068(12) -0.0066(11) -0.0034(14)
C15X 0.027(2) 0.0231(16) 0.0283(10) -0.0094(12) -0.0064(12) -0.0030(11)
C16X 0.0172(12) 0.027(2) 0.0227(9) -0.0111(13) -0.0043(7) -0.0005(17)
C17X 0.034(2) 0.019(2) 0.0231(11) -0.0065(15) -0.0064(12) 0.0046(15)
C18X 0.034(4) 0.022(2) 0.0255(9) -0.0089(11) -0.0050(12) 0.0068(17)
C19X 0.0303(13) 0.0221(13) 0.0242(12) -0.0070(10) -0.0015(9) -0.0088(10)
C20X 0.0395(14) 0.0230(12) 0.0321(12) -0.0099(9) -0.0035(10) -0.0010(10)
C21X 0.0440(15) 0.0360(13) 0.0403(12) -0.0157(11) -0.0130(12) -0.0077(11)
C22X 0.0350(13) 0.0231(10) 0.0217(10) -0.0076(8) -0.0041(9) -0.0022(9)
C23X 0.0378(14) 0.0339(12) 0.0331(12) -0.0109(10) 0.0025(10) -0.0146(10)
C24X 0.0499(17) 0.0272(12) 0.0376(14) -0.0115(11) -0.0131(12) 0.0050(11)
C1H 0.0150(8) 0.0227(8) 0.0210(8) -0.0080(6) -0.0007(6) -0.0015(6)
C2H 0.0233(9) 0.0210(8) 0.0294(9) -0.0081(7) -0.0072(7) 0.0016(6)
C3H 0.0253(9) 0.0250(8) 0.0248(8) -0.0038(7) -0.0096(7) 0.0008(7)
C4H 0.0156(8) 0.0292(8) 0.0202(8) -0.0076(7) 0.0002(6) -0.0048(6)
C5H 0.0269(9) 0.0244(8) 0.0232(8) -0.0092(7) -0.0017(7) -0.0060(7)
C6H 0.0224(8) 0.0218(8) 0.0203(7) -0.0054(6) -0.0025(6) -0.0039(6)
N1H 0.0246(9) 0.0245(10) 0.0210(7) -0.0098(8) -0.0029(6) -0.0020(10)
C7H 0.0325(11) 0.0267(10) 0.0283(10) -0.0088(9) -0.0118(8) 0.0033(8)
C8H 0.0391(13) 0.0424(12) 0.0349(11) -0.0134(10) -0.0150(9) -0.0010(10)
C9H 0.0455(14) 0.0298(10) 0.0346(11) -0.0042(9) -0.0072(10) -0.0093(9)
C10H 0.0357(12) 0.0252(9) 0.0237(9) -0.0099(8) -0.0023(8) -0.0023(8)
C11H 0.0478(14) 0.0339(11) 0.0357(11) -0.0134(9) -0.0064(10) -0.0112(10)
C12H 0.0318(12) 0.0391(11) 0.0309(10) -0.0147(9) -0.0030(8) 0.0026(9)
N1Y 0.0246(9) 0.0245(10) 0.0210(7) -0.0098(8) -0.0029(6) -0.0020(10)
C7Y 0.0325(11) 0.0267(10) 0.0283(10) -0.0088(9) -0.0118(8) 0.0033(8)
C8Y 0.0391(13) 0.0424(12) 0.0349(11) -0.0134(10) -0.0150(9) -0.0010(10)
C9Y 0.0455(14) 0.0298(10) 0.0346(11) -0.0042(9) -0.0072(10) -0.0093(9)
C10Y 0.0357(12) 0.0252(9) 0.0237(9) -0.0099(8) -0.0023(8) -0.0023(8)
C11Y 0.0478(14) 0.0339(11) 0.0357(11) -0.0134(9) -0.0064(10) -0.0112(10)
C12Y 0.0318(12) 0.0391(11) 0.0309(10) -0.0147(9) -0.0030(8) 0.0026(9)
N2H 0.0250(9) 0.0273(14) 0.0217(11) -0.0112(11) -0.0076(8) 0.0064(12)
C13H 0.0134(11) 0.0221(11) 0.0201(13) -0.0068(10) -0.0024(9) 0.0018(10)
C14H 0.017(2) 0.0203(11) 0.0257(11) -0.0091(9) -0.0050(13) 0.0025(12)
C15H 0.0194(18) 0.0206(13) 0.0216(11) -0.0063(10) -0.0033(11) 0.0016(10)
C16H 0.0157(10) 0.0253(17) 0.0205(12) -0.0108(13) -0.0052(10) 0.0045(17)
C17H 0.0221(15) 0.0224(13) 0.0229(11) -0.0076(10) -0.0041(10) -0.0031(9)
C18H 0.0173(15) 0.0212(12) 0.0218(10) -0.0068(9) -0.0021(10) -0.0004(10)
C19H 0.0444(15) 0.0258(11) 0.0237(10) -0.0099(10) -0.0113(10) 0.0131(10)
C20H 0.0550(17) 0.0240(12) 0.0283(13) -0.0099(10) 0.0026(11) -0.0014(11)
C21H 0.0581(19) 0.0501(16) 0.0341(15) -0.0145(12) -0.0249(13) 0.0230(14)
C22H 0.0270(12) 0.0268(12) 0.0236(12) -0.0118(10) -0.0040(9) -0.0009(9)
C23H 0.0322(13) 0.0238(12) 0.0253(10) -0.0118(9) -0.0050(9) 0.0029(9)
C24H 0.0318(13) 0.0495(15) 0.0447(15) -0.0240(14) -0.0098(12) -0.0079(11)
N2Y 0.0250(9) 0.0273(14) 0.0217(11) -0.0112(11) -0.0076(8) 0.0064(12)
C13Y 0.0134(11) 0.0221(11) 0.0201(13) -0.0068(10) -0.0024(9) 0.0018(10)
C14Y 0.017(2) 0.0203(11) 0.0257(11) -0.0091(9) -0.0050(13) 0.0025(12)
C15Y 0.0194(18) 0.0206(13) 0.0216(11) -0.0063(10) -0.0033(11) 0.0016(10)
C16Y 0.0157(10) 0.0253(17) 0.0205(12) -0.0108(13) -0.0052(10) 0.0045(17)
C17Y 0.0221(15) 0.0224(13) 0.0229(11) -0.0076(10) -0.0041(10) -0.0031(9)
C18Y 0.0173(15) 0.0212(12) 0.0218(10) -0.0068(9) -0.0021(10) -0.0004(10)
C19Y 0.0444(15) 0.0258(11) 0.0237(10) -0.0099(10) -0.0113(10) 0.0131(10)
C20Y 0.0550(17) 0.0240(12) 0.0283(13) -0.0099(10) 0.0026(11) -0.0014(11)
C21Y 0.0581(19) 0.0501(16) 0.0341(15) -0.0145(12) -0.0249(13) 0.0230(14)
C22Y 0.0270(12) 0.0268(12) 0.0236(12) -0.0118(10) -0.0040(9) -0.0009(9)
C23Y 0.0322(13) 0.0238(12) 0.0253(10) -0.0118(9) -0.0050(9) 0.0029(9)
C24Y 0.0318(13) 0.0495(15) 0.0447(15) -0.0240(14) -0.0098(12) -0.0079(11)
N1I 0.0184(9) 0.0262(10) 0.0292(8) -0.0117(8) -0.0096(7) 0.0029(7)
C1I 0.0185(12) 0.0241(14) 0.0208(10) -0.0096(11) -0.0036(9) -0.0003(9)
C2I 0.0181(13) 0.0224(9) 0.0260(14) -0.0044(11) -0.0064(9) -0.0007(9)
C3I 0.0167(13) 0.0223(9) 0.0278(13) -0.0091(10) -0.0046(9) -0.0001(9)
C4I 0.0138(15) 0.0273(10) 0.0200(19) -0.0094(10) -0.0033(15) 0.0021(9)
C5I 0.0174(14) 0.0250(11) 0.0240(17) -0.0057(9) -0.0050(11) 0.0013(9)
C6I 0.0198(14) 0.0251(13) 0.0276(18) -0.0056(9) -0.0063(13) -0.0001(10)
C7I 0.0260(13) 0.0270(12) 0.0502(15) -0.0197(10) -0.0190(11) 0.0061(9)
C8I 0.0212(12) 0.0254(11) 0.0660(17) -0.0076(11) -0.0114(11) -0.0022(9)
C9I 0.0464(16) 0.0501(15) 0.080(2) -0.0458(16) -0.0368(15) 0.0156(12)
C10I 0.0182(12) 0.0258(10) 0.0271(12) -0.0074(9) -0.0105(9) 0.0038(9)
C11I 0.0259(11) 0.0294(11) 0.0362(14) -0.0155(11) -0.0110(10) 0.0058(9)
C12I 0.0339(13) 0.0421(13) 0.0290(11) -0.0030(10) -0.0133(9) -0.0057(10)
N1Z 0.0184(9) 0.0262(10) 0.0292(8) -0.0117(8) -0.0096(7) 0.0029(7)
C1Z 0.0185(12) 0.0241(14) 0.0208(10) -0.0096(11) -0.0036(9) -0.0003(9)
C2Z 0.0181(13) 0.0224(9) 0.0260(14) -0.0044(11) -0.0064(9) -0.0007(9)
C3Z 0.0167(13) 0.0223(9) 0.0278(13) -0.0091(10) -0.0046(9) -0.0001(9)
C4Z 0.0138(15) 0.0273(10) 0.0200(19) -0.0094(10) -0.0033(15) 0.0021(9)
C5Z 0.0174(14) 0.0250(11) 0.0240(17) -0.0057(9) -0.0050(11) 0.0013(9)
C6Z 0.0198(14) 0.0251(13) 0.0276(18) -0.0056(9) -0.0063(13) -0.0001(10)
C7Z 0.0260(13) 0.0270(12) 0.0502(15) -0.0197(10) -0.0190(11) 0.0061(9)
C8Z 0.0212(12) 0.0254(11) 0.0660(17) -0.0076(11) -0.0114(11) -0.0022(9)
C9Z 0.0464(16) 0.0501(15) 0.080(2) -0.0458(16) -0.0368(15) 0.0156(12)
C10Z 0.0182(12) 0.0258(10) 0.0271(12) -0.0074(9) -0.0105(9) 0.0038(9)
C11Z 0.0259(11) 0.0294(11) 0.0362(14) -0.0155(11) -0.0110(10) 0.0058(9)
C12Z 0.0339(13) 0.0421(13) 0.0290(11) -0.0030(10) -0.0133(9) -0.0057(10)
N2I 0.0164(8) 0.0227(9) 0.0284(9) -0.0055(8) -0.0087(7) -0.0037(8)
C13I 0.0165(10) 0.0259(12) 0.0191(10) -0.0071(10) -0.0035(8) 0.0003(9)
C14I 0.0179(10) 0.0252(9) 0.0278(11) -0.0059(9) -0.0051(8) -0.0024(7)
C15I 0.0195(10) 0.0249(10) 0.0289(11) -0.0063(9) -0.0054(8) -0.0033(8)
C16I 0.0156(9) 0.0273(13) 0.0204(11) -0.0083(10) -0.0029(8) -0.0040(10)
C17I 0.0199(10) 0.0237(10) 0.0292(11) -0.0091(8) -0.0091(8) 0.0021(8)
C18I 0.0204(10) 0.0260(10) 0.0291(11) -0.0108(8) -0.0054(8) -0.0018(8)
C19I 0.0198(10) 0.0241(11) 0.0381(11) -0.0021(9) -0.0130(8) -0.0058(9)
C20I 0.0398(14) 0.0319(11) 0.0505(14) -0.0168(10) -0.0203(11) -0.0023(10)
C21I 0.0202(12) 0.0340(13) 0.0409(12) 0.0041(10) -0.0064(9) -0.0063(9)
C22I 0.0209(10) 0.0226(9) 0.0267(10) -0.0044(8) -0.0076(8) -0.0031(7)
C23I 0.0344(13) 0.0296(10) 0.0291(11) -0.0029(8) -0.0167(9) -0.0041(9)
C24I 0.0195(11) 0.0337(12) 0.0425(14) -0.0133(11) -0.0089(9) 0.0008(9)
N2Z 0.0164(8) 0.0227(9) 0.0284(9) -0.0055(8) -0.0087(7) -0.0037(8)
C13Z 0.0165(10) 0.0259(12) 0.0191(10) -0.0071(10) -0.0035(8) 0.0003(9)
C14Z 0.0179(10) 0.0252(9) 0.0278(11) -0.0059(9) -0.0051(8) -0.0024(7)
C15Z 0.0195(10) 0.0249(10) 0.0289(11) -0.0063(9) -0.0054(8) -0.0033(8)
C16Z 0.0156(9) 0.0273(13) 0.0204(11) -0.0083(10) -0.0029(8) -0.0040(10)
C17Z 0.0199(10) 0.0237(10) 0.0292(11) -0.0091(8) -0.0091(8) 0.0021(8)
C18Z 0.0204(10) 0.0260(10) 0.0291(11) -0.0108(8) -0.0054(8) -0.0018(8)
C19Z 0.0198(10) 0.0241(11) 0.0381(11) -0.0021(9) -0.0130(8) -0.0058(9)
C20Z 0.0398(14) 0.0319(11) 0.0505(14) -0.0168(10) -0.0203(11) -0.0023(10)
C21Z 0.0202(12) 0.0340(13) 0.0409(12) 0.0041(10) -0.0064(9) -0.0063(9)
C22Z 0.0209(10) 0.0226(9) 0.0267(10) -0.0044(8) -0.0076(8) -0.0031(7)
C23Z 0.0344(13) 0.0296(10) 0.0291(11) -0.0029(8) -0.0167(9) -0.0041(9)
C24Z 0.0195(11) 0.0337(12) 0.0425(14) -0.0133(11) -0.0089(9) 0.0008(9)

loop_
_atom_type_symbol
_atom_type_description
_atom_type_scat_dispersion_real
_atom_type_scat_dispersion_imag
_atom_type_scat_source
C C 0.0181 0.0091 'International Tables Vol C Tables 4.2.6.8 and 6.1.1.4'
H H 0.0000 0.0000 'International Tables Vol C Tables 4.2.6.8 and 6.1.1.4'
N N 0.0311 0.0180 'International Tables Vol C Tables 4.2.6.8 and 6.1.1.4'

loop_
_geom_angle_atom_site_label_1
_geom_angle_atom_site_label_2
_geom_angle_atom_site_label_3
_geom_angle
_geom_angle_site_symmetry_3
C4 N1 C7 122.09(14) .
C4 N1 C10 118.93(14) .
C7 N1 C10 114.91(13) .
C2 C1 C1 122.56(18) 2_666
C6 C1 C1 122.01(19) 2_666
C6 C1 C2 115.43(16) .
C1 C2 H2 118.8 .
C3 C2 C1 122.34(16) .
C3 C2 H2 118.8 .
C2 C3 H3 118.9 .
C2 C3 C4 122.21(16) .
C4 C3 H3 118.9 .
N1 C4 C3 121.51(16) .
N1 C4 C5 122.95(15) .
C3 C4 C5 115.52(15) .
C4 C5 H5 119.2 .
C6 C5 C4 121.53(15) .
C6 C5 H5 119.2 .
C1 C6 H6 118.5 .
C5 C6 C1 122.92(16) .
C5 C6 H6 118.5 .
N1 C7 H7 105.5 .
N1 C7 C8 114.03(15) .
N1 C7 C9 112.49(15) .
C8 C7 H7 105.5 .
C9 C7 H7 105.5 .
C9 C7 C8 112.88(15) .
C7 C8 H8A 109.5 .
C7 C8 H8B 109.5 .
C7 C8 H8C 109.5 .
H8A C8 H8B 109.5 .
H8A C8 H8C 109.5 .
H8B C8 H8C 109.5 .
C7 C9 H9A 109.5 .
C7 C9 H9B 109.5 .
C7 C9 H9C 109.5 .
H9A C9 H9B 109.5 .
H9A C9 H9C 109.5 .
H9B C9 H9C 109.5 .
N1 C10 H10 107.1 .
N1 C10 C11 112.33(15) .
N1 C10 C12 111.39(15) .
C11 C10 H10 107.1 .
C12 C10 H10 107.1 .
C12 C10 C11 111.45(16) .
C10 C11 H11 109.5 .
C10 C11 H 109.5 .
C10 C11 HA 109.5 .
H11 C11 H 109.5 .
H11 C11 HA 109.5 .
H C11 HA 109.5 .
C10 C12 H12 109.5 .
C10 C12 HB 109.5 .
C10 C12 HC 109.5 .
H12 C12 HB 109.5 .
H12 C12 HC 109.5 .
HB C12 HC 109.5 .
C4A N1A C7A 122.45(13) .
C4A N1A C10A 118.46(13) .
C7A N1A C10A 115.19(13) .
C2A C1A C1A 122.75(17) 2_766
C6A C1A C1A 122.35(17) 2_766
C6A C1A C2A 114.90(15) .
C1A C2A H2A 118.5 .
C3A C2A C1A 123.10(14) .
C3A C2A H2A 118.5 .
C2A C3A H3A 119.2 .
C2A C3A C4A 121.62(15) .
C4A C3A H3A 119.2 .
N1A C4A C3A 121.70(14) .
N1A C4A C5A 122.76(14) .
C5A C4A C3A 115.47(15) .
C4A C5A H5A 119.0 .
C6A C5A C4A 121.97(15) .
C6A C5A H5A 119.0 .
C1A C6A H6A 118.5 .
C5A C6A C1A 122.93(15) .
C5A C6A H6A 118.5 .
N1A C7A H7A 105.5 .
N1A C7A C8A 112.27(15) .
N1A C7A C9A 114.22(15) .
C8A C7A H7A 105.5 .
C9A C7A H7A 105.5 .
C9A C7A C8A 112.88(15) .
C7A C8A H8AB 109.5 .
C7A C8A H8AC 109.5 .
C7A C8A H8AD 109.5 .
H8AB C8A H8AC 109.5 .
H8AB C8A H8AD 109.5 .
H8AC C8A H8AD 109.5 .
C7A C9A H9AB 109.5 .
C7A C9A H9AC 109.5 .
C7A C9A H9AD 109.5 .
H9AB C9A H9AC 109.5 .
H9AB C9A H9AD 109.5 .
H9AC C9A H9AD 109.5 .
N1A C10A H10A 107.0 .
N1A C10A C11A 111.49(13) .
N1A C10A C12A 112.53(13) .
C11A C10A H10A 107.0 .
C12A C10A H10A 107.0 .
C12A C10A C11A 111.38(15) .
C10A C11A H2BA 109.5 .
C10A C11A HD 109.5 .
C10A C11A HE 109.5 .
H2BA C11A HD 109.5 .
H2BA C11A HE 109.5 .
HD C11A HE 109.5 .
C10A C12A H3BA 109.5 .
C10A C12A HF 109.5 .
C10A C12A HG 109.5 .
H3BA C12A HF 109.5 .
H3BA C12A HG 109.5 .
HF C12A HG 109.5 .
C4B N1B C7B 118.08(13) .
C4B N1B C10B 122.58(14) .
C10B N1B C7B 115.56(13) .
C2B C1B C13B 121.00(14) .
C6B C1B C2B 115.71(15) .
C6B C1B C13B 123.27(14) .
C1B C2B H2B 118.7 .
C3B C2B C1B 122.69(14) .
C3B C2B H2B 118.7 .
C2B C3B H3B 119.3 .
C2B C3B C4B 121.42(15) .
C4B C3B H3B 119.3 .
N1B C4B C3B 121.89(14) .
N1B C4B C5B 121.96(14) .
C5B C4B C3B 116.11(15) .
C4B C5B H5B 119.2 .
C6B C5B C4B 121.66(14) .
C6B C5B H5B 119.2 .
C1B C6B H6B 118.8 .
C5B C6B C1B 122.39(15) .
C5B C6B H6B 118.8 .
N1B C7B H7B 106.8 .
N1B C7B C8B 113.40(15) .
N1B C7B C9B 112.43(15) .
C8B C7B H7B 106.8 .
C8B C7B C9B 110.16(17) .
C9B C7B H7B 106.8 .
C7B C8B H8BA 109.5 .
C7B C8B H8BB 109.5 .
C7B C8B H8BC 109.5 .
H8BA C8B H8BB 109.5 .
H8BA C8B H8BC 109.5 .
H8BB C8B H8BC 109.5 .
C7B C9B H9BA 109.5 .
C7B C9B H9BB 109.5 .
C7B C9B H9BC 109.5 .
H9BA C9B H9BB 109.5 .
H9BA C9B H9BC 109.5 .
H9BB C9B H9BC 109.5 .
N1B C10B H10B 105.4 .
N1B C10B C11B 114.06(15) .
N1B C10B C12B 112.98(16) .
C11B C10B H10B 105.4 .
C11B C10B C12B 112.59(16) .
C12B C10B H10B 105.4 .
C10B C11B H11S 109.5 .
C10B C11B H11T 109.5 .
C10B C11B H11U 109.5 .
H11S C11B H11T 109.5 .
H11S C11B H11U 109.5 .
H11T C11B H11U 109.5 .
C10B C12B H12S 109.5 .
C10B C12B H12T 109.5 .
C10B C12B H12U 109.5 .
H12S C12B H12T 109.5 .
H12S C12B H12U 109.5 .
H12T C12B H12U 109.5 .
C16B N2B C19B 122.27(13) .
C16B N2B C22B 119.14(13) .
C19B N2B C22B 115.29(13) .
C14B C13B C1B 123.20(14) .
C14B C13B C18B 116.19(15) .
C18B C13B C1B 120.61(15) .
C13B C14B H14B 118.8 .
C15B C14B C13B 122.34(15) .
C15B C14B H14B 118.8 .
C14B C15B H15B 119.0 .
C14B C15B C16B 122.04(15) .
C16B C15B H15B 119.0 .
N2B C16B C15B 122.36(15) .
N2B C16B C17B 121.86(14) .
C15B C16B C17B 115.71(15) .
C16B C17B H17B 119.2 .
C18B C17B C16B 121.67(14) .
C18B C17B H17B 119.2 .
C13B C18B H18B 119.0 .
C17B C18B C13B 122.02(15) .
C17B C18B H18B 119.0 .
N2B C19B H19B 105.7 .
N2B C19B C20B 112.63(16) .
N2B C19B C21B 113.64(15) .
C20B C19B H19B 105.7 .
C21B C19B H19B 105.7 .
C21B C19B C20B 112.53(15) .
C19B C20B H20 109.5 .
C19B C20B HH 109.5 .
C19B C20B HI 109.5 .
H20 C20B HH 109.5 .
H20 C20B HI 109.5 .
HH C20B HI 109.5 .
C19B C21B H21 109.5 .
C19B C21B HJ 109.5 .
C19B C21B HK 109.5 .
H21 C21B HJ 109.5 .
H21 C21B HK 109.5 .
HJ C21B HK 109.5 .
N2B C22B H22B 107.1 .
N2B C22B C23B 111.10(13) .
N2B C22B C24B 112.87(13) .
C23B C22B H22B 107.1 .
C23B C22B C24B 111.32(15) .
C24B C22B H22B 107.1 .
C22B C23B H23 109.5 .
C22B C23B HL 109.5 .
C22B C23B HM 109.5 .
H23 C23B HL 109.5 .
H23 C23B HM 109.5 .
HL C23B HM 109.5 .
C22B C24B H24 109.5 .
C22B C24B HN 109.5 .
C22B C24B HO 109.5 .
H24 C24B HN 109.5 .
H24 C24B HO 109.5 .
HN C24B HO 109.5 .
C4C N1C C7C 122.14(13) .
C4C N1C C10C 118.84(12) .
C7C N1C C10C 115.85(13) .
C2C C1C C13C 122.24(14) .
C6C C1C C2C 115.57(15) .
C6C C1C C13C 122.19(14) .
C1C C2C H2C 118.7 .
C3C C2C C1C 122.63(15) .
C3C C2C H2C 118.7 .
C2C C3C H3C 119.1 .
C2C C3C C4C 121.87(14) .
C4C C3C H3C 119.1 .
N1C C4C C3C 121.31(14) .
N1C C4C C5C 122.99(14) .
C3C C4C C5C 115.64(15) .
C4C C5C H5C 119.1 .
C6C C5C C4C 121.85(15) .
C6C C5C H5C 119.1 .
C1C C6C H6C 118.8 .
C5C C6C C1C 122.42(14) .
C5C C6C H6C 118.8 .
N1C C7C H7C 105.8 .
N1C C7C C8C 113.20(15) .
N1C C7C C9C 113.52(14) .
C8C C7C H7C 105.8 .
C9C C7C H7C 105.8 .
C9C C7C C8C 112.02(15) .
C7C C8C H8CA 109.5 .
C7C C8C H8CB 109.5 .
C7C C8C H8CC 109.5 .
H8CA C8C H8CB 109.5 .
H8CA C8C H8CC 109.5 .
H8CB C8C H8CC 109.5 .
C7C C9C H9CA 109.5 .
C7C C9C H9CB 109.5 .
C7C C9C H9CC 109.5 .
H9CA C9C H9CB 109.5 .
H9CA C9C H9CC 109.5 .
H9CB C9C H9CC 109.5 .
N1C C10C H10C 107.2 .
N1C C10C C11C 111.06(13) .
N1C C10C C12C 112.60(14) .
C11C C10C H10C 107.2 .
C11C C10C C12C 111.34(14) .
C12C C10C H10C 107.2 .
C10C C11C H11V 109.5 .
C10C C11C H11W 109.5 .
C10C C11C H11X 109.5 .
H11V C11C H11W 109.5 .
H11V C11C H11X 109.5 .
H11W C11C H11X 109.5 .
C10C C12C H12V 109.5 .
C10C C12C H12W 109.5 .
C10C C12C H12X 109.5 .
H12V C12C H12W 109.5 .
H12V C12C H12X 109.5 .
H12W C12C H12X 109.5 .
C16C N2C C19C 122.19(14) .
C16C N2C C22C 118.30(13) .
C19C N2C C22C 116.43(14) .
C14C C13C C1C 121.95(14) .
C18C C13C C1C 122.35(14) .
C18C C13C C14C 115.70(15) .
C13C C14C H14C 119.0 .
C15C C14C C13C 122.09(15) .
C15C C14C H14C 119.0 .
C14C C15C H15C 118.8 .
C14C C15C C16C 122.41(14) .
C16C C15C H15C 118.8 .
N2C C16C C15C 121.49(14) .
N2C C16C C17C 123.22(15) .
C17C C16C C15C 115.23(15) .
C16C C17C H17C 119.1 .
C18C C17C C16C 121.87(15) .
C18C C17C H17C 119.1 .
C13C C18C H18C 118.7 .
C17C C18C C13C 122.64(14) .
C17C C18C H18C 118.7 .
N2C C19C H19C 105.4 .
N2C C19C C20C 113.76(15) .
N2C C19C C21C 113.47(17) .
C20C C19C H19C 105.4 .
C21C C19C H19C 105.4 .
C21C C19C C20C 112.42(17) .
C19C C20C H0AA 109.5 .
C19C C20C HP 109.5 .
C19C C20C HQ 109.5 .
H0AA C20C HP 109.5 .
H0AA C20C HQ 109.5 .
HP C20C HQ 109.5 .
C19C C21C H1AA 109.5 .
C19C C21C HR 109.5 .
C19C C21C HS 109.5 .
H1AA C21C HR 109.5 .
H1AA C21C HS 109.5 .
HR C21C HS 109.5 .
N2C C22C H22C 107.3 .
N2C C22C C23C 111.47(17) .
N2C C22C C24C 111.51(15) .
C23C C22C H22C 107.3 .
C23C C22C C24C 111.69(17) .
C24C C22C H22C 107.3 .
C22C C23C H2AA 109.5 .
C22C C23C HT 109.5 .
C22C C23C HU 109.5 .
H2AA C23C HT 109.5 .
H2AA C23C HU 109.5 .
HT C23C HU 109.5 .
C22C C24C H3AA 109.5 .
C22C C24C HV 109.5 .
C22C C24C HW 109.5 .
H3AA C24C HV 109.5 .
H3AA C24C HW 109.5 .
HV C24C HW 109.5 .
C4D N1D C7D 121.34(15) .
C4D N1D C10D 119.49(14) .
C7D N1D C10D 115.53(14) .
C2D C1D C6D 116.08(16) .
C2D C1D C13D 121.3(3) .
C2D C1D C13U 121.5(6) .
C6D C1D C13D 122.6(3) .
C6D C1D C13U 122.4(6) .
C13U C1D C13D 1.8(13) .
C1D C2D H2D 119.0 .
C3D C2D C1D 121.98(16) .
C3D C2D H2D 119.0 .
C2D C3D H3D 118.9 .
C2D C3D C4D 122.27(16) .
C4D C3D H3D 118.9 .
N1D C4D C3D 122.56(16) .
N1D C4D C5D 122.21(15) .
C5D C4D C3D 115.22(16) .
C4D C5D H5D 119.1 .
C6D C5D C4D 121.77(16) .
C6D C5D H5D 119.1 .
C1D C6D H6D 118.7 .
C5D C6D C1D 122.61(16) .
C5D C6D H6D 118.7 .
N1D C7D H7D 105.4 .
N1D C7D C8D 112.60(17) .
N1D C7D C9D 114.49(17) .
C8D C7D H7D 105.4 .
C8D C7D C9D 112.62(18) .
C9D C7D H7D 105.4 .
C7D C8D H8DA 109.5 .
C7D C8D H8DB 109.5 .
C7D C8D H8DC 109.5 .
H8DA C8D H8DB 109.5 .
H8DA C8D H8DC 109.5 .
H8DB C8D H8DC 109.5 .
C7D C9D H9DA 109.5 .
C7D C9D H9DB 109.5 .
C7D C9D H9DC 109.5 .
H9DA C9D H9DB 109.5 .
H9DA C9D H9DC 109.5 .
H9DB C9D H9DC 109.5 .
N1D C10D H10D 107.1 .
N1D C10D C11D 111.32(15) .
N1D C10D C12D 112.39(15) .
C11D C10D H10D 107.1 .
C11D C10D C12D 111.39(16) .
C12D C10D H10D 107.1 .
C10D C11D H11G 109.5 .
C10D C11D H11H 109.5 .
C10D C11D H11I 109.5 .
H11G C11D H11H 109.5 .
H11G C11D H11I 109.5 .
H11H C11D H11I 109.5 .
C10D C12D H12G 109.5 .
C10D C12D H12H 109.5 .
C10D C12D H12I 109.5 .
H12G C12D H12H 109.5 .
H12G C12D H12I 109.5 .
H12H C12D H12I 109.5 .
C16D N2D C19D 121.9(4) .
C16D N2D C22D 117.7(4) .
C19D N2D C22D 114.7(3) .
C14D C13D C1D 123.1(6) .
C18D C13D C1D 120.3(6) .
C18D C13D C14D 116.5(6) .
C13D C14D H14D 119.2 .
C15D C14D C13D 121.5(5) .
C15D C14D H14D 119.2 .
C14D C15D H15D 119.4 .
C14D C15D C16D 121.3(4) .
C16D C15D H15D 119.4 .
N2D C16D C15D 121.1(6) .
N2D C16D C17D 121.5(5) .
C17D C16D C15D 117.1(4) .
C16D C17D H17D 119.5 .
C18D C17D C16D 121.1(4) .
C18D C17D H17D 119.5 .
C13D C18D H18D 118.8 .
C17D C18D C13D 122.4(6) .
C17D C18D H18D 118.8 .
N2D C19D H19D 105.4 .
N2D C19D C20D 115.3(3) .
N2D C19D C21D 111.5(3) .
C20D C19D H19D 105.4 .
C20D C19D C21D 112.9(3) .
C21D C19D H19D 105.4 .
N2D C22D H22D 106.4 .
C23D C22D N2D 112.1(3) .
C23D C22D H22D 106.4 .
C23D C22D C24D 113.3(3) .
C24D C22D N2D 111.6(3) .
C24D C22D H22D 106.4 .
C16U N2U C19U 121.9(8) .
C16U N2U C22U 122.3(10) .
C19U N2U C22U 113.8(7) .
C14U C13U C1D 120.8(11) .
C18U C13U C1D 125.3(11) .
C18U C13U C14U 113.8(13) .
C13U C14U H14U 118.2 .
C15U C14U C13U 123.5(10) .
C15U C14U H14U 118.2 .
C14U C15U H15U 118.4 .
C14U C15U C16U 123.2(9) .
C16U C15U H15U 118.4 .
N2U C16U C15U 119.7(11) .
N2U C16U C17U 126.4(10) .
C15U C16U C17U 113.7(9) .
C16U C17U H17U 118.2 .
C18U C17U C16U 123.5(9) .
C18U C17U H17U 118.2 .
C13U C18U H18U 118.9 .
C17U C18U C13U 122.2(11) .
C17U C18U H18U 118.9 .
N2U C19U H19U 106.2 .
N2U C19U C20U 114.5(7) .
N2U C19U C21U 113.7(6) .
C20U C19U H19U 106.2 .
C20U C19U C21U 109.3(5) .
C21U C19U H19U 106.2 .
C19U C20U H20J 109.5 .
C19U C20U H20K 109.5 .
C19U C20U H20L 109.5 .
H20J C20U H20K 109.5 .
H20J C20U H20L 109.5 .
H20K C20U H20L 109.5 .
C19U C21U H21J 109.5 .
C19U C21U H21K 109.5 .
C19U C21U H21L 109.5 .
H21J C21U H21K 109.5 .
H21J C21U H21L 109.5 .
H21K C21U H21L 109.5 .
N2U C22U H22U 105.9 .
N2U C22U C23U 111.6(6) .
N2U C22U C24U 112.2(6) .
C23U C22U H22U 105.9 .
C24U C22U H22U 105.9 .
C24U C22U C23U 114.6(6) .
C22U C23U H23J 109.5 .
C22U C23U H23K 109.5 .
C22U C23U H23L 109.5 .
H23J C23U H23K 109.5 .
H23J C23U H23L 109.5 .
H23K C23U H23L 109.5 .
C22U C24U H24J 109.5 .
C22U C24U H24K 109.5 .
C22U C24U H24L 109.5 .
H24J C24U H24K 109.5 .
H24J C24U H24L 109.5 .
H24K C24U H24L 109.5 .
C4E N1E C7E 118.62(13) .
C4E N1E C10E 121.92(14) .
C10E N1E C7E 115.81(14) .
C2E C1E C6E 115.67(15) .
C2E C1E C13E 121.5(2) .
C2E C1E C13V 121.0(9) .
C6E C1E C13E 122.8(2) .
C6E C1E C13V 123.3(10) .
C13V C1E C13E 0.5(12) .
C1E C2E H2E 118.6 .
C3E C2E C1E 122.82(15) .
C3E C2E H2E 118.6 .
C2E C3E H3E 119.4 .
C2E C3E C4E 121.23(15) .
C4E C3E H3E 119.4 .
N1E C4E C3E 122.32(15) .
N1E C4E C5E 121.47(15) .
C5E C4E C3E 116.15(15) .
C4E C5E H5E 119.0 .
C6E C5E C4E 122.02(15) .
C6E C5E H5E 119.0 .
C1E C6E H6E 119.0 .
C5E C6E C1E 122.09(15) .
C5E C6E H6E 119.0 .
N1E C7E H7E 107.0 .
N1E C7E C8E 113.02(15) .
N1E C7E C9E 111.12(14) .
C8E C7E H7E 107.0 .
C8E C7E C9E 111.33(16) .
C9E C7E H7E 107.0 .
C7E C8E H8EA 109.5 .
C7E C8E H8EB 109.5 .
C7E C8E H8EC 109.5 .
H8EA C8E H8EB 109.5 .
H8EA C8E H8EC 109.5 .
H8EB C8E H8EC 109.5 .
C7E C9E H9EA 109.5 .
C7E C9E H9EB 109.5 .
C7E C9E H9EC 109.5 .
H9EA C9E H9EB 109.5 .
H9EA C9E H9EC 109.5 .
H9EB C9E H9EC 109.5 .
N1E C10E H10E 105.6 .
N1E C10E C11E 113.98(15) .
N1E C10E C12E 113.21(15) .
C11E C10E H10E 105.6 .
C11E C10E C12E 111.86(16) .
C12E C10E H10E 105.6 .
C10E C11E H11J 109.5 .
C10E C11E H11K 109.5 .
C10E C11E H11L 109.5 .
H11J C11E H11K 109.5 .
H11J C11E H11L 109.5 .
H11K C11E H11L 109.5 .
C10E C12E H12J 109.5 .
C10E C12E H12K 109.5 .
C10E C12E H12L 109.5 .
H12J C12E H12K 109.5 .
H12J C12E H12L 109.5 .
H12K C12E H12L 109.5 .
C16E N2E C19E 122.5(2) .
C16E N2E C22E 118.13(19) .
C22E N2E C19E 115.96(19) .
C14E C13E C1E 123.6(4) .
C14E C13E C18E 116.0(4) .
C18E C13E C1E 120.3(4) .
C13E C14E H14E 119.0 .
C15E C14E C13E 122.0(3) .
C15E C14E H14E 119.0 .
C14E C15E H15E 119.2 .
C14E C15E C16E 121.6(3) .
C16E C15E H15E 119.2 .
N2E C16E C15E 122.2(3) .
N2E C16E C17E 121.6(2) .
C17E C16E C15E 116.0(3) .
C16E C17E H17E 119.2 .
C18E C17E C16E 121.7(2) .
C18E C17E H17E 119.2 .
C13E C18E H18E 118.7 .
C17E C18E C13E 122.7(3) .
C17E C18E H18E 118.7 .
N2E C19E H19E 105.6 .
N2E C19E C20E 112.9(2) .
N2E C19E C21E 113.4(2) .
C20E C19E H19E 105.6 .
C21E C19E H19E 105.6 .
C21E C19E C20E 112.70(19) .
N2E C22E H22E 107.0 .
N2E C22E C23E 112.66(18) .
N2E C22E C24E 112.4(2) .
C23E C22E H22E 107.0 .
C23E C22E C24E 110.31(18) .
C24E C22E H22E 107.0 .
C16V N2V C19V 119.1(11) .
C16V N2V C22V 122.3(14) .
C22V N2V C19V 113.7(11) .
C14V C13V C1E 120.0(16) .
C14V C13V C18V 114.6(18) .
C18V C13V C1E 125.4(18) .
C13V C14V H14V 118.9 .
C15V C14V C13V 122.2(17) .
C15V C14V H14V 118.9 .
C14V C15V H15V 118.4 .
C14V C15V C16V 123.2(16) .
C16V C15V H15V 118.4 .
N2V C16V C15V 122.7(15) .
C17V C16V N2V 122.4(15) .
C17V C16V C15V 114.8(14) .
C16V C17V H17V 118.9 .
C16V C17V C18V 122.2(14) .
C18V C17V H17V 118.9 .
C13V C18V H18V 118.5 .
C17V C18V C13V 123.0(16) .
C17V C18V H18V 118.5 .
N2V C19V H19V 105.9 .
N2V C19V C20V 110.8(9) .
N2V C19V C21V 113.4(11) .
C20V C19V H19V 105.9 .
C20V C19V C21V 114.3(9) .
C21V C19V H19V 105.9 .
C19V C20V H20P 109.5 .
C19V C20V H20Q 109.5 .
C19V C20V H20R 109.5 .
H20P C20V H20Q 109.5 .
H20P C20V H20R 109.5 .
H20Q C20V H20R 109.5 .
C19V C21V H21P 109.5 .
C19V C21V H21Q 109.5 .
C19V C21V H21R 109.5 .
H21P C21V H21Q 109.5 .
H21P C21V H21R 109.5 .
H21Q C21V H21R 109.5 .
N2V C22V H22V 105.7 .
N2V C22V C23V 110.4(10) .
N2V C22V C24V 116.0(10) .
C23V C22V H22V 105.7 .
C24V C22V H22V 105.7 .
C24V C22V C23V 112.4(9) .
C22V C23V H23P 109.5 .
C22V C23V H23Q 109.5 .
C22V C23V H23R 109.5 .
H23P C23V H23Q 109.5 .
H23P C23V H23R 109.5 .
H23Q C23V H23R 109.5 .
C22V C24V H24P 109.5 .
C22V C24V H24Q 109.5 .
C22V C24V H24R 109.5 .
H24P C24V H24Q 109.5 .
H24P C24V H24R 109.5 .
H24Q C24V H24R 109.5 .
C4F N1F C7F 118.36(14) .
C4F N1F C10F 122.28(14) .
C10F N1F C7F 116.06(14) .
C2F C1F C13F 121.39(15) .
C6F C1F C2F 115.70(16) .
C6F C1F C13F 122.90(15) .
C1F C2F H2F 118.7 .
C3F C2F C1F 122.53(16) .
C3F C2F H2F 118.7 .
C2F C3F H3F 119.3 .
C2F C3F C4F 121.49(16) .
C4F C3F H3F 119.3 .
N1F C4F C3F 122.30(15) .
N1F C4F C5F 121.74(15) .
C5F C4F C3F 115.91(16) .
C4F C5F H5F 119.2 .
C6F C5F C4F 121.62(16) .
C6F C5F H5F 119.2 .
C1F C6F H6F 118.6 .
C5F C6F C1F 122.74(16) .
C5F C6F H6F 118.6 .
N1F C7F H7F 106.9 .
N1F C7F C8F 111.58(14) .
N1F C7F C9F 113.11(15) .
C8F C7F H7F 106.9 .
C9F C7F H7F 106.9 .
C9F C7F C8F 111.04(16) .
C7F C8F H8FA 109.5 .
C7F C8F H8FB 109.5 .
C7F C8F H8FC 109.5 .
H8FA C8F H8FB 109.5 .
H8FA C8F H8FC 109.5 .
H8FB C8F H8FC 109.5 .
C7F C9F H9FA 109.5 .
C7F C9F H9FB 109.5 .
C7F C9F H9FC 109.5 .
H9FA C9F H9FB 109.5 .
H9FA C9F H9FC 109.5 .
H9FB C9F H9FC 109.5 .
N1F C10F H10F 105.6 .
N1F C10F C11F 112.77(17) .
N1F C10F C12F 114.17(15) .
C11F C10F H10F 105.6 .
C12F C10F H10F 105.6 .
C12F C10F C11F 112.11(17) .
C10F C11F H11P 109.5 .
C10F C11F H11Q 109.5 .
C10F C11F H11R 109.5 .
H11P C11F H11Q 109.5 .
H11P C11F H11R 109.5 .
H11Q C11F H11R 109.5 .
C10F C12F H12P 109.5 .
C10F C12F H12Q 109.5 .
C10F C12F H12R 109.5 .
H12P C12F H12Q 109.5 .
H12P C12F H12R 109.5 .
H12Q C12F H12R 109.5 .
C14F C13F C1F 123.02(15) .
C14F C13F C18F 115.76(16) .
C18F C13F C1F 121.20(15) .
C13F C14F H14F 118.9 .
C15F C14F C13F 122.28(15) .
C15F C14F H14F 118.9 .
C14F C15F H15F 119.0 .
C14F C15F C16F 121.95(15) .
C16F C15F H15F 119.0 .
C15F C16F C17F 115.61(15) .
C15F C16F N2W 118.4(5) .
C17F C16F N2W 125.6(5) .
N2F C16F C15F 123.7(2) .
N2F C16F C17F 120.6(2) .
N2F C16F N2W 6.4(10) .
C16F C17F H17F 119.1 .
C18F C17F C16F 121.81(16) .
C18F C17F H17F 119.1 .
C13F C18F H18F 118.7 .
C17F C18F C13F 122.52(16) .
C17F C18F H18F 118.7 .
C16F N2F C19F 121.0(6) .
C16F N2F C22F 119.0(4) .
C19F N2F C22F 115.7(4) .
N2F C19F H19F 105.4 .
N2F C19F C20F 113.5(4) .
N2F C19F C21F 112.9(4) .
C20F C19F H19F 105.4 .
C20F C19F C21F 113.2(2) .
C21F C19F H19F 105.4 .
N2F C22F H22F 106.9 .
N2F C22F C23F 111.0(3) .
N2F C22F C24F 113.0(4) .
C23F C22F H22F 106.9 .
C23F C22F C24F 111.8(2) .
C24F C22F H22F 106.9 .
C16F N2W C19W 121.6(10) .
C16F N2W C22W 119.9(13) .
C22W N2W C19W 114.1(12) .
N2W C19W H19W 106.8 .
N2W C19W C20W 111.1(10) .
N2W C19W C21W 112.7(12) .
C20W C19W H19W 106.8 .
C21W C19W H19W 106.8 .
C21W C19W C20W 112.3(6) .
C19W C20W H20Z 109.5 .
C19W C20W H1CA 109.5 .
C19W C20W H2CA 109.5 .
H20Z C20W H1CA 109.5 .
H20Z C20W H2CA 109.5 .
H1CA C20W H2CA 109.5 .
C19W C21W H21Z 109.5 .
C19W C21W H3CA 109.5 .
C19W C21W H4CA 109.5 .
H21Z C21W H3CA 109.5 .
H21Z C21W H4CA 109.5 .
H3CA C21W H4CA 109.5 .
N2W C22W H22W 106.1 .
N2W C22W C23W 110.4(12) .
N2W C22W C24W 115.3(12) .
C23W C22W H22W 106.1 .
C24W C22W H22W 106.1 .
C24W C22W C23W 112.1(6) .
C22W C23W H23Z 109.5 .
C22W C23W H5CA 109.5 .
C22W C23W H6CA 109.5 .
H23Z C23W H5CA 109.5 .
H23Z C23W H6CA 109.5 .
H5CA C23W H6CA 109.5 .
C22W C24W H24Z 109.5 .
C22W C24W H7CA 109.5 .
C22W C24W H0DA 109.5 .
H24Z C24W H7CA 109.5 .
H24Z C24W H0DA 109.5 .
H7CA C24W H0DA 109.5 .
C4G N1G C7G 118.30(14) .
C4G N1G C10G 122.27(14) .
C7G N1G C10G 114.61(13) .
C2G C1G C6G 115.26(15) .
C2G C1G C13G 123.0(3) .
C2G C1G C13X 117.9(9) .
C6G C1G C13G 121.7(3) .
C6G C1G C13X 126.8(9) .
C13X C1G C13G 5.4(12) .
C1G C2G H2G 118.6 .
C3G C2G C1G 122.80(16) .
C3G C2G H2G 118.6 .
C2G C3G H3G 119.1 .
C2G C3G C4G 121.72(15) .
C4G C3G H3G 119.1 .
N1G C4G C3G 122.14(14) .
N1G C4G C5G 121.91(15) .
C3G C4G C5G 115.89(15) .
C4G C5G H5G 119.1 .
C6G C5G C4G 121.87(15) .
C6G C5G H5G 119.1 .
C1G C6G H6G 118.8 .
C5G C6G C1G 122.45(15) .
C5G C6G H6G 118.8 .
N1G C7G H7G 106.9 .
N1G C7G C8G 110.74(15) .
N1G C7G C9G 113.95(16) .
C8G C7G H7G 106.9 .
C9G C7G H7G 106.9 .
C9G C7G C8G 110.94(16) .
C7G C8G H8GA 109.5 .
C7G C8G H8GB 109.5 .
C7G C8G H8GC 109.5 .
H8GA C8G H8GB 109.5 .
H8GA C8G H8GC 109.5 .
H8GB C8G H8GC 109.5 .
C7G C9G H9GA 109.5 .
C7G C9G H9GB 109.5 .
C7G C9G H9GC 109.5 .
H9GA C9G H9GB 109.5 .
H9GA C9G H9GC 109.5 .
H9GB C9G H9GC 109.5 .
N1G C10G H10G 105.6 .
N1G C10G C12G 113.71(17) .
N1G C10G C11G 112.38(17) .
C12G C10G H10G 105.6 .
C12G C10G C11G 113.00(17) .
C11G C10G H10G 105.6 .
C10G C12G H12M 109.5 .
C10G C12G H12N 109.5 .
C10G C12G H12O 109.5 .
H12M C12G H12N 109.5 .
H12M C12G H12O 109.5 .
H12N C12G H12O 109.5 .
C10G C11G H11M 109.5 .
C10G C11G H11N 109.5 .
C10G C11G H11O 109.5 .
H11M C11G H11N 109.5 .
H11M C11G H11O 109.5 .
H11N C11G H11O 109.5 .
C16G N2G C19G 119.8(2) .
C16G N2G C22G 121.8(3) .
C22G N2G C19G 114.8(2) .
C14G C13G C1G 123.1(6) .
C18G C13G C1G 121.5(5) .
C18G C13G C14G 115.4(6) .
C13G C14G H14G 118.7 .
C15G C14G C13G 122.6(4) .
C15G C14G H14G 118.7 .
C14G C15G H15G 119.0 .
C14G C15G C16G 122.1(3) .
C16G C15G H15G 119.0 .
N2G C16G C15G 123.1(3) .
N2G C16G C17G 122.3(3) .
C15G C16G C17G 114.6(3) .
C16G C17G H17G 118.6 .
C18G C17G C16G 122.8(4) .
C18G C17G H17G 118.6 .
C13G C18G H18G 118.8 .
C17G C18G C13G 122.4(5) .
C17G C18G H18G 118.8 .
N2G C19G H19G 107.1 .
N2G C19G C20G 112.2(2) .
N2G C19G C21G 111.2(2) .
C20G C19G H19G 107.1 .
C20G C19G C21G 111.9(2) .
C21G C19G H19G 107.1 .
N2G C22G H22G 105.3 .
N2G C22G C23G 114.5(2) .
N2G C22G C24G 112.4(2) .
C23G C22G H22G 105.3 .
C24G C22G H22G 105.3 .
C24G C22G C23G 112.8(2) .
C16X N2X C19X 123.2(8) .
C16X N2X C22X 118.7(8) .
C22X N2X C19X 115.9(7) .
C14X C13X C1G 120.9(18) .
C18X C13X C1G 124.2(16) .
C18X C13X C14X 114.8(17) .
C13X C14X H14X 118.7 .
C13X C14X C15X 122.5(14) .
C15X C14X H14X 118.7 .
C14X C15X H15X 119.9 .
C16X C15X C14X 120.2(11) .
C16X C15X H15X 119.9 .
N2X C16X C15X 121.2(11) .
N2X C16X C17X 120.3(12) .
C15X C16X C17X 118.3(11) .
C16X C17X H17X 120.8 .
C18X C17X C16X 118.5(14) .
C18X C17X H17X 120.8 .
C13X C18X H18X 117.3 .
C17X C18X C13X 125.4(17) .
C17X C18X H18X 117.3 .
N2X C19X H19X 105.4 .
N2X C19X C20X 113.5(7) .
N2X C19X C21X 112.7(7) .
C20X C19X H19X 105.4 .
C20X C19X C21X 113.5(6) .
C21X C19X H19X 105.4 .
C19X C20X H20V 109.5 .
C19X C20X H20W 109.5 .
C19X C20X H20X 109.5 .
H20V C20X H20W 109.5 .
H20V C20X H20X 109.5 .
H20W C20X H20X 109.5 .
C19X C21X H21V 109.5 .
C19X C21X H21W 109.5 .
C19X C21X H21X 109.5 .
H21V C21X H21W 109.5 .
H21V C21X H21X 109.5 .
H21W C21X H21X 109.5 .
N2X C22X H22X 106.7 .
N2X C22X C23X 114.2(7) .
N2X C22X C24X 112.1(6) .
C23X C22X H22X 106.7 .
C23X C22X C24X 110.0(7) .
C24X C22X H22X 106.7 .
C22X C23X H23V 109.5 .
C22X C23X H23W 109.5 .
C22X C23X H23X 109.5 .
H23V C23X H23W 109.5 .
H23V C23X H23X 109.5 .
H23W C23X H23X 109.5 .
C22X C24X H24V 109.5 .
C22X C24X H24W 109.5 .
C22X C24X H24X 109.5 .
H24V C24X H24W 109.5 .
H24V C24X H24X 109.5 .
H24W C24X H24X 109.5 .
C2H C1H C6H 116.36(16) .
C2H C1H C13H 123.6(2) .
C2H C1H C13Y 119.3(7) .
C6H C1H C13H 120.0(2) .
C6H C1H C13Y 124.4(7) .
C13Y C1H C13H 4.5(11) .
C1H C2H H2H 118.7 .
C3H C2H C1H 122.52(16) .
C3H C2H H2H 118.7 .
C2H C3H H3H 119.2 .
C2H C3H C4H 121.56(16) .
C4H C3H H3H 119.2 .
C3H C4H C5H 115.57(16) .
C3H C4H N1Y 133.1(7) .
C5H C4H N1Y 111.3(7) .
N1H C4H C3H 121.06(16) .
N1H C4H C5H 123.36(16) .
N1H C4H N1Y 12.1(7) .
C4H C5H H5H 119.0 .
C6H C5H C4H 122.06(16) .
C6H C5H H5H 119.0 .
C1H C6H H6H 119.1 .
C5H C6H C1H 121.90(16) .
C5H C6H H6H 119.1 .
C4H N1H C7H 120.22(16) .
C4H N1H C10H 120.7(2) .
C7H N1H C10H 116.0(2) .
N1H C7H H7H 107.1 .
N1H C7H C8H 111.59(19) .
N1H C7H C9H 112.4(2) .
C8H C7H H7H 107.1 .
C9H C7H H7H 107.1 .
C9H C7H C8H 111.24(19) .
N1H C10H H10H 105.3 .
N1H C10H C11H 113.25(19) .
N1H C10H C12H 114.33(19) .
C11H C10H H10H 105.3 .
C11H C10H C12H 112.26(19) .
C12H C10H H10H 105.3 .
C7Y N1Y C4H 116.0(13) .
C7Y N1Y C10Y 113.3(16) .
C10Y N1Y C4H 126.8(14) .
N1Y C7Y H7Y 106.3 .
N1Y C7Y C8Y 111.0(15) .
N1Y C7Y C9Y 115.7(15) .
C8Y C7Y H7Y 106.3 .
C8Y C7Y C9Y 110.6(13) .
C9Y C7Y H7Y 106.3 .
C7Y C8Y H8YA 109.5 .
C7Y C8Y H8YB 109.5 .
C7Y C8Y H8YC 109.5 .
H8YA C8Y H8YB 109.5 .
H8YA C8Y H8YC 109.5 .
H8YB C8Y H8YC 109.5 .
C7Y C9Y H9YA 109.5 .
C7Y C9Y H9YB 109.5 .
C7Y C9Y H9YC 109.5 .
H9YA C9Y H9YB 109.5 .
H9YA C9Y H9YC 109.5 .
H9YB C9Y H9YC 109.5 .
N1Y C10Y H10Y 105.7 .
N1Y C10Y C11Y 113.4(15) .
N1Y C10Y C12Y 112.8(15) .
C11Y C10Y H10Y 105.7 .
C11Y C10Y C12Y 112.6(14) .
C12Y C10Y H10Y 105.7 .
C10Y C11Y H11D 109.5 .
C10Y C11Y H11E 109.5 .
C10Y C11Y H11F 109.5 .
H11D C11Y H11E 109.5 .
H11D C11Y H11F 109.5 .
H11E C11Y H11F 109.5 .
C10Y C12Y H12D 109.5 .
C10Y C12Y H12E 109.5 .
C10Y C12Y H12F 109.5 .
H12D C12Y H12E 109.5 .
H12D C12Y H12F 109.5 .
H12E C12Y H12F 109.5 .
C16H N2H C19H 118.2(2) .
C16H N2H C22H 122.5(2) .
C22H N2H C19H 115.2(2) .
C14H C13H C1H 121.3(4) .
C18H C13H C1H 122.2(4) .
C18H C13H C14H 116.5(4) .
C13H C14H H14H 119.0 .
C15H C14H C13H 122.0(4) .
C15H C14H H14H 119.0 .
C14H C15H H15H 119.2 .
C14H C15H C16H 121.5(3) .
C16H C15H H15H 119.2 .
N2H C16H C15H 121.9(3) .
N2H C16H C17H 121.8(3) .
C17H C16H C15H 116.2(3) .
C16H C17H H17H 119.2 .
C18H C17H C16H 121.6(2) .
C18H C17H H17H 119.2 .
C13H C18H H18H 119.0 .
C17H C18H C13H 122.1(3) .
C17H C18H H18H 119.0 .
N2H C19H H19H 107.1 .
N2H C19H C20H 111.9(2) .
N2H C19H C21H 112.3(2) .
C20H C19H H19H 107.1 .
C21H C19H H19H 107.1 .
C21H C19H C20H 111.0(2) .
N2H C22H H22H 105.5 .
N2H C22H C23H 114.5(2) .
N2H C22H C24H 112.7(2) .
C23H C22H H22H 105.5 .
C23H C22H C24H 112.1(2) .
C24H C22H H22H 105.5 .
C16Y N2Y C19Y 123.1(9) .
C16Y N2Y C22Y 120.2(8) .
C22Y N2Y C19Y 113.0(8) .
C14Y C13Y C1H 123.3(13) .
C14Y C13Y C18Y 114.6(15) .
C18Y C13Y C1H 122.1(14) .
C13Y C14Y H14Y 118.4 .
C13Y C14Y C15Y 123.2(13) .
C15Y C14Y H14Y 118.4 .
C14Y C15Y H15Y 119.3 .
C16Y C15Y C14Y 121.5(11) .
C16Y C15Y H15Y 119.3 .
N2Y C16Y C15Y 121.5(10) .
C17Y C16Y N2Y 123.3(10) .
C17Y C16Y C15Y 115.1(10) .
C16Y C17Y H17Y 118.3 .
C18Y C17Y C16Y 123.5(9) .
C18Y C17Y H17Y 118.3 .
C13Y C18Y H18Y 119.0 .
C17Y C18Y C13Y 122.1(11) .
C17Y C18Y H18Y 119.0 .
N2Y C19Y H19Y 105.9 .
N2Y C19Y C20Y 112.8(7) .
N2Y C19Y C21Y 112.8(8) .
C20Y C19Y H19Y 105.9 .
C21Y C19Y H19Y 105.9 .
C21Y C19Y C20Y 112.7(8) .
C19Y C20Y H20D 109.5 .
C19Y C20Y H20E 109.5 .
C19Y C20Y H20F 109.5 .
H20D C20Y H20E 109.5 .
H20D C20Y H20F 109.5 .
H20E C20Y H20F 109.5 .
C19Y C21Y H21D 109.5 .
C19Y C21Y H21E 109.5 .
C19Y C21Y H21F 109.5 .
H21D C21Y H21E 109.5 .
H21D C21Y H21F 109.5 .
H21E C21Y H21F 109.5 .
N2Y C22Y H22Y 106.2 .
N2Y C22Y C23Y 112.2(8) .
N2Y C22Y C24Y 114.0(7) .
C23Y C22Y H22Y 106.2 .
C24Y C22Y H22Y 106.2 .
C24Y C22Y C23Y 111.4(7) .
C22Y C23Y H23D 109.5 .
C22Y C23Y H23E 109.5 .
C22Y C23Y H23F 109.5 .
H23D C23Y H23E 109.5 .
H23D C23Y H23F 109.5 .
H23E C23Y H23F 109.5 .
C22Y C24Y H24D 109.5 .
C22Y C24Y H24E 109.5 .
C22Y C24Y H24F 109.5 .
H24D C24Y H24E 109.5 .
H24D C24Y H24F 109.5 .
H24E C24Y H24F 109.5 .
C4I N1I C7I 118.5(3) .
C4I N1I C10I 121.7(4) .
C10I N1I C7I 115.2(3) .
C2I C1I C13I 121.8(4) .
C6I C1I C2I 116.6(4) .
C6I C1I C13I 121.5(3) .
C1I C2I H2I 118.8 .
C3I C2I C1I 122.5(3) .
C3I C2I H2I 118.8 .
C2I C3I H3I 119.3 .
C2I C3I C4I 121.4(2) .
C4I C3I H3I 119.3 .
N1I C4I C3I 122.3(3) .
N1I C4I C5I 121.7(3) .
C3I C4I C5I 115.8(3) .
C4I C5I H5I 118.9 .
C6I C5I C4I 122.2(4) .
C6I C5I H5I 118.9 .
C1I C6I H6I 119.3 .
C5I C6I C1I 121.5(4) .
C5I C6I H6I 119.3 .
N1I C7I H7I 107.0 .
N1I C7I C8I 112.2(4) .
N1I C7I C9I 111.8(3) .
C8I C7I H7I 107.0 .
C9I C7I H7I 107.0 .
C9I C7I C8I 111.6(2) .
N1I C10I H10I 105.4 .
N1I C10I C11I 113.8(3) .
N1I C10I C12I 113.0(3) .
C11I C10I H10I 105.4 .
C12I C10I H10I 105.4 .
C12I C10I C11I 112.7(2) .
C4Z N1Z C7Z 122.4(15) .
C4Z N1Z C10Z 117.3(12) .
C7Z N1Z C10Z 116.7(12) .
C2Z C1Z C6Z 113.3(17) .
C2Z C1Z C13Z 123.8(18) .
C6Z C1Z C13Z 122.7(16) .
C1Z C2Z H2Z 118.4 .
C3Z C2Z C1Z 123.3(13) .
C3Z C2Z H2Z 118.4 .
C2Z C3Z H3Z 118.7 .
C2Z C3Z C4Z 122.6(11) .
C4Z C3Z H3Z 118.7 .
N1Z C4Z C3Z 124.5(14) .
N1Z C4Z C5Z 119.8(15) .
C5Z C4Z C3Z 115.2(13) .
C4Z C5Z H5Z 119.8 .
C6Z C5Z C4Z 120.3(15) .
C6Z C5Z H5Z 119.8 .
C1Z C6Z H6Z 117.6 .
C5Z C6Z C1Z 124.8(18) .
C5Z C6Z H6Z 117.6 .
N1Z C7Z H7Z 105.2 .
N1Z C7Z C8Z 115.1(12) .
N1Z C7Z C9Z 111.5(14) .
C8Z C7Z H7Z 105.2 .
C9Z C7Z H7Z 105.2 .
C9Z C7Z C8Z 113.6(9) .
C7Z C8Z H8ZA 109.5 .
C7Z C8Z H8ZB 109.5 .
C7Z C8Z H8ZC 109.5 .
H8ZA C8Z H8ZB 109.5 .
H8ZA C8Z H8ZC 109.5 .
H8ZB C8Z H8ZC 109.5 .
C7Z C9Z H9ZA 109.5 .
C7Z C9Z H9ZB 109.5 .
C7Z C9Z H9ZC 109.5 .
H9ZA C9Z H9ZB 109.5 .
H9ZA C9Z H9ZC 109.5 .
H9ZB C9Z H9ZC 109.5 .
N1Z C10Z H10Z 107.5 .
N1Z C10Z C11Z 111.2(14) .
N1Z C10Z C12Z 110.0(11) .
C11Z C10Z H10Z 107.5 .
C12Z C10Z H10Z 107.5 .
C12Z C10Z C11Z 112.8(8) .
C10Z C11Z H11Z 109.5 .
C10Z C11Z H5DA 109.5 .
C10Z C11Z H6DA 109.5 .
H11Z C11Z H5DA 109.5 .
H11Z C11Z H6DA 109.5 .
H5DA C11Z H6DA 109.5 .
C10Z C12Z H12Z 109.5 .
C10Z C12Z H7DA 109.5 .
C10Z C12Z H0EA 109.5 .
H12Z C12Z H7DA 109.5 .
H12Z C12Z H0EA 109.5 .
H7DA C12Z H0EA 109.5 .
C16I N2I C19I 122.58(17) .
C16I N2I C22I 118.76(17) .
C22I N2I C19I 115.59(16) .
C14I C13I C1I 123.3(3) .
C14I C13I C18I 115.9(3) .
C18I C13I C1I 120.8(3) .
C13I C14I H14I 118.8 .
C15I C14I C13I 122.4(2) .
C15I C14I H14I 118.8 .
C14I C15I H15I 119.1 .
C14I C15I C16I 121.80(19) .
C16I C15I H15I 119.1 .
N2I C16I C15I 122.4(2) .
N2I C16I C17I 122.0(2) .
C17I C16I C15I 115.57(19) .
C16I C17I H17I 119.0 .
C18I C17I C16I 122.0(2) .
C18I C17I H17I 119.0 .
C13I C18I H18I 118.9 .
C17I C18I C13I 122.3(2) .
C17I C18I H18I 118.9 .
N2I C19I H19I 105.5 .
N2I C19I C20I 112.49(19) .
N2I C19I C21I 114.19(19) .
C20I C19I H19I 105.5 .
C21I C19I H19I 105.5 .
C21I C19I C20I 112.7(2) .
N2I C22I H22I 107.1 .
N2I C22I C23I 111.78(17) .
N2I C22I C24I 111.97(18) .
C23I C22I H22I 107.1 .
C24I C22I H22I 107.1 .
C24I C22I C23I 111.50(19) .
C16Z N2Z C19Z 119.4(9) .
C16Z N2Z C22Z 121.7(10) .
C22Z N2Z C19Z 115.8(9) .
C14Z C13Z C1Z 121.6(15) .
C18Z C13Z C1Z 122.3(15) .
C18Z C13Z C14Z 116.0(15) .
C13Z C14Z H14Z 119.1 .
C13Z C14Z C15Z 121.8(12) .
C15Z C14Z H14Z 119.1 .
C14Z C15Z H15Z 119.2 .
C14Z C15Z C16Z 121.6(10) .
C16Z C15Z H15Z 119.2 .
C15Z C16Z N2Z 121.5(11) .
C17Z C16Z N2Z 121.1(11) .
C17Z C16Z C15Z 117.4(10) .
C16Z C17Z H17Z 120.1 .
C16Z C17Z C18Z 119.8(11) .
C18Z C17Z H17Z 120.1 .
C13Z C18Z C17Z 123.4(12) .
C13Z C18Z H18Z 118.3 .
C17Z C18Z H18Z 118.3 .
N2Z C19Z H19Z 107.3 .
N2Z C19Z C20Z 110.0(9) .
N2Z C19Z C21Z 111.3(11) .
C20Z C19Z H19Z 107.3 .
C20Z C19Z C21Z 113.3(11) .
C21Z C19Z H19Z 107.3 .
C19Z C20Z H8AA 109.5 .
C19Z C20Z H1FA 109.5 .
C19Z C20Z H2FA 109.5 .
H8AA C20Z H1FA 109.5 .
H8AA C20Z H2FA 109.5 .
H1FA C20Z H2FA 109.5 .
C19Z C21Z H9AA 109.5 .
C19Z C21Z H3FA 109.5 .
C19Z C21Z H4FA 109.5 .
H9AA C21Z H3FA 109.5 .
H9AA C21Z H4FA 109.5 .
H3FA C21Z H4FA 109.5 .
N2Z C22Z H22Z 105.8 .
N2Z C22Z C23Z 111.6(9) .
N2Z C22Z C24Z 113.8(9) .
C23Z C22Z H22Z 105.8 .
C23Z C22Z C24Z 113.2(10) .
C24Z C22Z H22Z 105.8 .
C22Z C23Z H0BA 109.5 .
C22Z C23Z H5FA 109.5 .
C22Z C23Z H6FA 109.5 .
H0BA C23Z H5FA 109.5 .
H0BA C23Z H6FA 109.5 .
H5FA C23Z H6FA 109.5 .
C22Z C24Z H1BA 109.5 .
C22Z C24Z H7FA 109.5 .
C22Z C24Z H0GA 109.5 .
H1BA C24Z H7FA 109.5 .
H1BA C24Z H0GA 109.5 .
H7FA C24Z H0GA 109.5 .

loop_
_geom_bond_atom_site_label_1
_geom_bond_atom_site_label_2
_geom_bond_distance
_geom_bond_site_symmetry_2
N1 C4 1.385(2) .
N1 C7 1.477(2) .
N1 C10 1.487(2) .
C1 C1 1.482(3) 2_666
C1 C2 1.401(2) .
C1 C6 1.396(2) .
C2 H2 0.9500 .
C2 C3 1.383(2) .
C3 H3 0.9500 .
C3 C4 1.407(2) .
C4 C5 1.409(2) .
C5 H5 0.9500 .
C5 C6 1.387(2) .
C6 H6 0.9500 .
C7 H7 1.0000 .
C7 C8 1.532(3) .
C7 C9 1.531(3) .
C8 H8A 0.9800 .
C8 H8B 0.9800 .
C8 H8C 0.9800 .
C9 H9A 0.9800 .
C9 H9B 0.9800 .
C9 H9C 0.9800 .
C10 H10 1.0000 .
C10 C11 1.529(3) .
C10 C12 1.523(3) .
C11 H11 0.9800 .
C11 H 0.9800 .
C11 HA 0.9800 .
C12 H12 0.9800 .
C12 HB 0.9800 .
C12 HC 0.9800 .
N1A C4A 1.389(2) .
N1A C7A 1.478(2) .
N1A C10A 1.4799(19) .
C1A C1A 1.481(3) 2_766
C1A C2A 1.400(2) .
C1A C6A 1.397(2) .
C2A H2A 0.9500 .
C2A C3A 1.387(2) .
C3A H3A 0.9500 .
C3A C4A 1.409(2) .
C4A C5A 1.406(2) .
C5A H5A 0.9500 .
C5A C6A 1.386(2) .
C6A H6A 0.9500 .
C7A H7A 1.0000 .
C7A C8A 1.537(3) .
C7A C9A 1.516(3) .
C8A H8AB 0.9800 .
C8A H8AC 0.9800 .
C8A H8AD 0.9800 .
C9A H9AB 0.9800 .
C9A H9AC 0.9800 .
C9A H9AD 0.9800 .
C10A H10A 1.0000 .
C10A C11A 1.529(2) .
C10A C12A 1.526(2) .
C11A H2BA 0.9800 .
C11A HD 0.9800 .
C11A HE 0.9800 .
C12A H3BA 0.9800 .
C12A HF 0.9800 .
C12A HG 0.9800 .
N1B C4B 1.391(2) .
N1B C7B 1.479(2) .
N1B C10B 1.475(2) .
C1B C2B 1.401(2) .
C1B C6B 1.400(2) .
C1B C13B 1.480(2) .
C2B H2B 0.9500 .
C2B C3B 1.383(2) .
C3B H3B 0.9500 .
C3B C4B 1.413(2) .
C4B C5B 1.405(2) .
C5B H5B 0.9500 .
C5B C6B 1.389(2) .
C6B H6B 0.9500 .
C7B H7B 1.0000 .
C7B C8B 1.522(3) .
C7B C9B 1.526(3) .
C8B H8BA 0.9800 .
C8B H8BB 0.9800 .
C8B H8BC 0.9800 .
C9B H9BA 0.9800 .
C9B H9BB 0.9800 .
C9B H9BC 0.9800 .
C10B H10B 1.0000 .
C10B C11B 1.518(3) .
C10B C12B 1.532(2) .
C11B H11S 0.9800 .
C11B H11T 0.9800 .
C11B H11U 0.9800 .
C12B H12S 0.9800 .
C12B H12T 0.9800 .
C12B H12U 0.9800 .
N2B C16B 1.383(2) .
N2B C19B 1.475(2) .
N2B C22B 1.4798(19) .
C13B C14B 1.395(2) .
C13B C18B 1.408(2) .
C14B H14B 0.9500 .
C14B C15B 1.385(2) .
C15B H15B 0.9500 .
C15B C16B 1.408(2) .
C16B C17B 1.418(2) .
C17B H17B 0.9500 .
C17B C18B 1.388(2) .
C18B H18B 0.9500 .
C19B H19B 1.0000 .
C19B C20B 1.537(3) .
C19B C21B 1.527(3) .
C20B H20 0.9800 .
C20B HH 0.9800 .
C20B HI 0.9800 .
C21B H21 0.9800 .
C21B HJ 0.9800 .
C21B HK 0.9800 .
C22B H22B 1.0000 .
C22B C23B 1.527(2) .
C22B C24B 1.530(2) .
C23B H23 0.9800 .
C23B HL 0.9800 .
C23B HM 0.9800 .
C24B H24 0.9800 .
C24B HN 0.9800 .
C24B HO 0.9800 .
N1C C4C 1.386(2) .
N1C C7C 1.4782(19) .
N1C C10C 1.478(2) .
C1C C2C 1.404(2) .
C1C C6C 1.398(2) .
C1C C13C 1.480(2) .
C2C H2C 0.9500 .
C2C C3C 1.383(2) .
C3C H3C 0.9500 .
C3C C4C 1.409(2) .
C4C C5C 1.410(2) .
C5C H5C 0.9500 .
C5C C6C 1.390(2) .
C6C H6C 0.9500 .
C7C H7C 1.0000 .
C7C C8C 1.537(3) .
C7C C9C 1.525(3) .
C8C H8CA 0.9800 .
C8C H8CB 0.9800 .
C8C H8CC 0.9800 .
C9C H9CA 0.9800 .
C9C H9CB 0.9800 .
C9C H9CC 0.9800 .
C10C H10C 1.0000 .
C10C C11C 1.528(2) .
C10C C12C 1.529(2) .
C11C H11V 0.9800 .
C11C H11W 0.9800 .
C11C H11X 0.9800 .
C12C H12V 0.9800 .
C12C H12W 0.9800 .
C12C H12X 0.9800 .
N2C C16C 1.389(2) .
N2C C19C 1.466(2) .
N2C C22C 1.466(2) .
C13C C14C 1.401(2) .
C13C C18C 1.396(2) .
C14C H14C 0.9500 .
C14C C15C 1.385(2) .
C15C H15C 0.9500 .
C15C C16C 1.413(2) .
C16C C17C 1.405(2) .
C17C H17C 0.9500 .
C17C C18C 1.391(2) .
C18C H18C 0.9500 .
C19C H19C 1.0000 .
C19C C20C 1.536(3) .
C19C C21C 1.532(3) .
C20C H0AA 0.9800 .
C20C HP 0.9800 .
C20C HQ 0.9800 .
C21C H1AA 0.9800 .
C21C HR 0.9800 .
C21C HS 0.9800 .
C22C H22C 1.0000 .
C22C C23C 1.522(3) .
C22C C24C 1.527(3) .
C23C H2AA 0.9800 .
C23C HT 0.9800 .
C23C HU 0.9800 .
C24C H3AA 0.9800 .
C24C HV 0.9800 .
C24C HW 0.9800 .
N1D C4D 1.387(2) .
N1D C7D 1.470(2) .
N1D C10D 1.479(2) .
C1D C2D 1.389(2) .
C1D C6D 1.392(2) .
C1D C13D 1.511(9) .
C1D C13U 1.414(16) .
C2D H2D 0.9500 .
C2D C3D 1.384(3) .
C3D H3D 0.9500 .
C3D C4D 1.414(2) .
C4D C5D 1.401(2) .
C5D H5D 0.9500 .
C5D C6D 1.386(2) .
C6D H6D 0.9500 .
C7D H7D 1.0000 .
C7D C8D 1.513(3) .
C7D C9D 1.542(3) .
C8D H8DA 0.9800 .
C8D H8DB 0.9800 .
C8D H8DC 0.9800 .
C9D H9DA 0.9800 .
C9D H9DB 0.9800 .
C9D H9DC 0.9800 .
C10D H10D 1.0000 .
C10D C11D 1.526(3) .
C10D C12D 1.533(2) .
C11D H11G 0.9800 .
C11D H11H 0.9800 .
C11D H11I 0.9800 .
C12D H12G 0.9800 .
C12D H12H 0.9800 .
C12D H12I 0.9800 .
N2D C16D 1.394(6) .
N2D C19D 1.462(4) .
N2D C22D 1.517(4) .
C13D C14D 1.408(7) .
C13D C18D 1.402(7) .
C14D H14D 0.9500 .
C14D C15D 1.395(5) .
C15D H15D 0.9500 .
C15D C16D 1.413(7) .
C16D C17D 1.403(6) .
C17D H17D 0.9500 .
C17D C18D 1.389(6) .
C18D H18D 0.9500 .
C19D H19D 1.0000 .
C19D C20D 1.523(4) .
C19D C21D 1.531(5) .
C20D H20G 0.9800 .
C20D H20H 0.9800 .
C20D H20I 0.9800 .
C21D H21G 0.9800 .
C21D H21H 0.9800 .
C21D H21I 0.9800 .
C22D H22D 1.0000 .
C22D C23D 1.510(5) .
C22D C24D 1.513(5) .
C23D H23G 0.9800 .
C23D H23H 0.9800 .
C23D H23I 0.9800 .
C24D H24G 0.9800 .
C24D H24H 0.9800 .
C24D H24I 0.9800 .
N2U C16U 1.390(11) .
N2U C19U 1.471(9) .
N2U C22U 1.509(9) .
C13U C14U 1.407(13) .
C13U C18U 1.404(13) .
C14U H14U 0.9500 .
C14U C15U 1.369(10) .
C15U H15U 0.9500 .
C15U C16U 1.398(13) .
C16U C17U 1.402(12) .
C17U H17U 0.9500 .
C17U C18U 1.390(11) .
C18U H18U 0.9500 .
C19U H19U 1.0000 .
C19U C20U 1.531(8) .
C19U C21U 1.549(8) .
C20U H20J 0.9800 .
C20U H20K 0.9800 .
C20U H20L 0.9800 .
C21U H21J 0.9800 .
C21U H21K 0.9800 .
C21U H21L 0.9800 .
C22U H22U 1.0000 .
C22U C23U 1.539(9) .
C22U C24U 1.521(8) .
C23U H23J 0.9800 .
C23U H23K 0.9800 .
C23U H23L 0.9800 .
C24U H24J 0.9800 .
C24U H24K 0.9800 .
C24U H24L 0.9800 .
N1E C4E 1.391(2) .
N1E C7E 1.479(2) .
N1E C10E 1.475(2) .
C1E C2E 1.397(2) .
C1E C6E 1.405(2) .
C1E C13E 1.480(5) .
C1E C13V 1.46(2) .
C2E H2E 0.9500 .
C2E C3E 1.390(2) .
C3E H3E 0.9500 .
C3E C4E 1.409(2) .
C4E C5E 1.403(2) .
C5E H5E 0.9500 .
C5E C6E 1.387(2) .
C6E H6E 0.9500 .
C7E H7E 1.0000 .
C7E C8E 1.529(2) .
C7E C9E 1.531(2) .
C8E H8EA 0.9800 .
C8E H8EB 0.9800 .
C8E H8EC 0.9800 .
C9E H9EA 0.9800 .
C9E H9EB 0.9800 .
C9E H9EC 0.9800 .
C10E H10E 1.0000 .
C10E C11E 1.524(3) .
C10E C12E 1.537(3) .
C11E H11J 0.9800 .
C11E H11K 0.9800 .
C11E H11L 0.9800 .
C12E H12J 0.9800 .
C12E H12K 0.9800 .
C12E H12L 0.9800 .
N2E C16E 1.390(3) .
N2E C19E 1.478(3) .
N2E C22E 1.473(3) .
C13E C14E 1.398(4) .
C13E C18E 1.403(4) .
C14E H14E 0.9500 .
C14E C15E 1.397(3) .
C15E H15E 0.9500 .
C15E C16E 1.414(3) .
C16E C17E 1.407(3) .
C17E H17E 0.9500 .
C17E C18E 1.382(3) .
C18E H18E 0.9500 .
C19E H19E 1.0000 .
C19E C20E 1.535(3) .
C19E C21E 1.527(3) .
C20E H20M 0.9800 .
C20E H20N 0.9800 .
C20E H20O 0.9800 .
C21E H21M 0.9800 .
C21E H21N 0.9800 .
C21E H21O 0.9800 .
C22E H22E 1.0000 .
C22E C23E 1.527(3) .
C22E C24E 1.531(3) .
C23E H23M 0.9800 .
C23E H23N 0.9800 .
C23E H23O 0.9800 .
C24E H24M 0.9800 .
C24E H24N 0.9800 .
C24E H24O 0.9800 .
N2V C16V 1.393(14) .
N2V C19V 1.479(13) .
N2V C22V 1.455(13) .
C13V C14V 1.398(16) .
C13V C18V 1.400(16) .
C14V H14V 0.9500 .
C14V C15V 1.390(15) .
C15V H15V 0.9500 .
C15V C16V 1.397(15) .
C16V C17V 1.391(15) .
C17V H17V 0.9500 .
C17V C18V 1.395(15) .
C18V H18V 0.9500 .
C19V H19V 1.0000 .
C19V C20V 1.529(12) .
C19V C21V 1.546(12) .
C20V H20P 0.9800 .
C20V H20Q 0.9800 .
C20V H20R 0.9800 .
C21V H21P 0.9800 .
C21V H21Q 0.9800 .
C21V H21R 0.9800 .
C22V H22V 1.0000 .
C22V C23V 1.531(12) .
C22V C24V 1.515(12) .
C23V H23P 0.9800 .
C23V H23Q 0.9800 .
C23V H23R 0.9800 .
C24V H24P 0.9800 .
C24V H24Q 0.9800 .
C24V H24R 0.9800 .
N1F C4F 1.387(2) .
N1F C7F 1.476(2) .
N1F C10F 1.475(2) .
C1F C2F 1.401(2) .
C1F C6F 1.395(2) .
C1F C13F 1.479(2) .
C2F H2F 0.9500 .
C2F C3F 1.389(2) .
C3F H3F 0.9500 .
C3F C4F 1.414(2) .
C4F C5F 1.407(2) .
C5F H5F 0.9500 .
C5F C6F 1.389(2) .
C6F H6F 0.9500 .
C7F H7F 1.0000 .
C7F C8F 1.531(2) .
C7F C9F 1.526(2) .
C8F H8FA 0.9800 .
C8F H8FB 0.9800 .
C8F H8FC 0.9800 .
C9F H9FA 0.9800 .
C9F H9FB 0.9800 .
C9F H9FC 0.9800 .
C10F H10F 1.0000 .
C10F C11F 1.538(3) .
C10F C12F 1.523(3) .
C11F H11P 0.9800 .
C11F H11Q 0.9800 .
C11F H11R 0.9800 .
C12F H12P 0.9800 .
C12F H12Q 0.9800 .
C12F H12R 0.9800 .
C13F C14F 1.398(2) .
C13F C18F 1.401(2) .
C14F H14F 0.9500 .
C14F C15F 1.387(2) .
C15F H15F 0.9500 .
C15F C16F 1.408(2) .
C16F C17F 1.410(2) .
C16F N2F 1.386(7) .
C16F N2W 1.419(19) .
C17F H17F 0.9500 .
C17F C18F 1.382(3) .
C18F H18F 0.9500 .
N2F C19F 1.470(7) .
N2F C22F 1.476(6) .
C19F H19F 1.0000 .
C19F C20F 1.523(3) .
C19F C21F 1.532(3) .
C20F H20Y 0.9800 .
C20F HX 0.9800 .
C20F HY 0.9800 .
C21F H21Y 0.9800 .
C21F HZ 0.9800 .
C21F H4BA 0.9800 .
C22F H22F 1.0000 .
C22F C23F 1.521(3) .
C22F C24F 1.533(3) .
C23F H23Y 0.9800 .
C23F H5BA 0.9800 .
C23F H6BA 0.9800 .
C24F H24Y 0.9800 .
C24F H7BA 0.9800 .
C24F H0CA 0.9800 .
N2W C19W 1.482(14) .
N2W C22W 1.480(15) .
C19W H19W 1.0000 .
C19W C20W 1.526(9) .
C19W C21W 1.514(8) .
C20W H20Z 0.9800 .
C20W H1CA 0.9800 .
C20W H2CA 0.9800 .
C21W H21Z 0.9800 .
C21W H3CA 0.9800 .
C21W H4CA 0.9800 .
C22W H22W 1.0000 .
C22W C23W 1.544(9) .
C22W C24W 1.518(9) .
C23W H23Z 0.9800 .
C23W H5CA 0.9800 .
C23W H6CA 0.9800 .
C24W H24Z 0.9800 .
C24W H7CA 0.9800 .
C24W H0DA 0.9800 .
N1G C4G 1.394(2) .
N1G C7G 1.473(2) .
N1G C10G 1.483(2) .
C1G C2G 1.399(2) .
C1G C6G 1.403(2) .
C1G C13G 1.483(8) .
C1G C13X 1.46(2) .
C2G H2G 0.9500 .
C2G C3G 1.388(2) .
C3G H3G 0.9500 .
C3G C4G 1.401(2) .
C4G C5G 1.405(2) .
C5G H5G 0.9500 .
C5G C6G 1.388(2) .
C6G H6G 0.9500 .
C7G H7G 1.0000 .
C7G C8G 1.532(3) .
C7G C9G 1.529(3) .
C8G H8GA 0.9800 .
C8G H8GB 0.9800 .
C8G H8GC 0.9800 .
C9G H9GA 0.9800 .
C9G H9GB 0.9800 .
C9G H9GC 0.9800 .
C10G H10G 1.0000 .
C10G C12G 1.514(3) .
C10G C11G 1.532(3) .
C12G H12M 0.9800 .
C12G H12N 0.9800 .
C12G H12O 0.9800 .
C11G H11M 0.9800 .
C11G H11N 0.9800 .
C11G H11O 0.9800 .
N2G C16G 1.383(4) .
N2G C19G 1.484(3) .
N2G C22G 1.475(3) .
C13G C14G 1.402(5) .
C13G C18G 1.398(5) .
C14G H14G 0.9500 .
C14G C15G 1.392(5) .
C15G H15G 0.9500 .
C15G C16G 1.411(4) .
C16G C17G 1.415(4) .
C17G H17G 0.9500 .
C17G C18G 1.384(5) .
C18G H18G 0.9500 .
C19G H19G 1.0000 .
C19G C20G 1.522(4) .
C19G C21G 1.527(4) .
C20G H20S 0.9800 .
C20G H20T 0.9800 .
C20G H20U 0.9800 .
C21G H21S 0.9800 .
C21G H21T 0.9800 .
C21G H21U 0.9800 .
C22G H22G 1.0000 .
C22G C23G 1.535(4) .
C22G C24G 1.529(4) .
C23G H23S 0.9800 .
C23G H23T 0.9800 .
C23G H23U 0.9800 .
C24G H24S 0.9800 .
C24G H24T 0.9800 .
C24G H24U 0.9800 .
N2X C16X 1.385(12) .
N2X C19X 1.489(9) .
N2X C22X 1.460(10) .
C13X C14X 1.392(15) .
C13X C18X 1.387(15) .
C14X H14X 0.9500 .
C14X C15X 1.404(13) .
C15X H15X 0.9500 .
C15X C16X 1.403(12) .
C16X C17X 1.407(12) .
C17X H17X 0.9500 .
C17X C18X 1.380(14) .
C18X H18X 0.9500 .
C19X H19X 1.0000 .
C19X C20X 1.510(10) .
C19X C21X 1.535(9) .
C20X H20V 0.9800 .
C20X H20W 0.9800 .
C20X H20X 0.9800 .
C21X H21V 0.9800 .
C21X H21W 0.9800 .
C21X H21X 0.9800 .
C22X H22X 1.0000 .
C22X C23X 1.525(9) .
C22X C24X 1.552(10) .
C23X H23V 0.9800 .
C23X H23W 0.9800 .
C23X H23X 0.9800 .
C24X H24V 0.9800 .
C24X H24W 0.9800 .
C24X H24X 0.9800 .
C1H C2H 1.396(2) .
C1H C6H 1.397(2) .
C1H C13H 1.503(6) .
C1H C13Y 1.411(19) .
C2H H2H 0.9500 .
C2H C3H 1.386(3) .
C3H H3H 0.9500 .
C3H C4H 1.410(2) .
C4H C5H 1.418(2) .
C4H N1H 1.383(3) .
C4H N1Y 1.49(2) .
C5H H5H 0.9500 .
C5H C6H 1.383(2) .
C6H H6H 0.9500 .
N1H C7H 1.468(3) .
N1H C10H 1.476(3) .
C7H H7H 1.0000 .
C7H C8H 1.530(3) .
C7H C9H 1.527(3) .
C8H H8HA 0.9800 .
C8H H8HB 0.9800 .
C8H H8HC 0.9800 .
C9H H9HA 0.9800 .
C9H H9HB 0.9800 .
C9H H9HC 0.9800 .
C10H H10H 1.0000 .
C10H C11H 1.525(3) .
C10H C12H 1.539(3) .
C11H H11A 0.9800 .
C11H H11B 0.9800 .
C11H H11C 0.9800 .
C12H H12A 0.9800 .
C12H H12B 0.9800 .
C12H H12C 0.9800 .
N1Y C7Y 1.467(17) .
N1Y C10Y 1.477(16) .
C7Y H7Y 1.0000 .
C7Y C8Y 1.506(15) .
C7Y C9Y 1.531(16) .
C8Y H8YA 0.9800 .
C8Y H8YB 0.9800 .
C8Y H8YC 0.9800 .
C9Y H9YA 0.9800 .
C9Y H9YB 0.9800 .
C9Y H9YC 0.9800 .
C10Y H10Y 1.0000 .
C10Y C11Y 1.500(15) .
C10Y C12Y 1.517(15) .
C11Y H11D 0.9800 .
C11Y H11E 0.9800 .
C11Y H11F 0.9800 .
C12Y H12D 0.9800 .
C12Y H12E 0.9800 .
C12Y H12F 0.9800 .
N2H C16H 1.387(4) .
N2H C19H 1.486(3) .
N2H C22H 1.475(3) .
C13H C14H 1.402(5) .
C13H C18H 1.399(5) .
C14H H14H 0.9500 .
C14H C15H 1.386(4) .
C15H H15H 0.9500 .
C15H C16H 1.412(4) .
C16H C17H 1.412(4) .
C17H H17H 0.9500 .
C17H C18H 1.386(3) .
C18H H18H 0.9500 .
C19H H19H 1.0000 .
C19H C20H 1.535(4) .
C19H C21H 1.517(4) .
C20H H20A 0.9800 .
C20H H20B 0.9800 .
C20H H20C 0.9800 .
C21H H21A 0.9800 .
C21H H21B 0.9800 .
C21H H21C 0.9800 .
C22H H22H 1.0000 .
C22H C23H 1.527(3) .
C22H C24H 1.539(4) .
C23H H23A 0.9800 .
C23H H23B 0.9800 .
C23H H23C 0.9800 .
C24H H24A 0.9800 .
C24H H24B 0.9800 .
C24H H24C 0.9800 .
N2Y C16Y 1.394(12) .
N2Y C19Y 1.488(11) .
N2Y C22Y 1.474(10) .
C13Y C14Y 1.399(15) .
C13Y C18Y 1.403(15) .
C14Y H14Y 0.9500 .
C14Y C15Y 1.401(13) .
C15Y H15Y 0.9500 .
C15Y C16Y 1.399(12) .
C16Y C17Y 1.393(12) .
C17Y H17Y 0.9500 .
C17Y C18Y 1.384(11) .
C18Y H18Y 0.9500 .
C19Y H19Y 1.0000 .
C19Y C20Y 1.548(11) .
C19Y C21Y 1.518(10) .
C20Y H20D 0.9800 .
C20Y H20E 0.9800 .
C20Y H20F 0.9800 .
C21Y H21D 0.9800 .
C21Y H21E 0.9800 .
C21Y H21F 0.9800 .
C22Y H22Y 1.0000 .
C22Y C23Y 1.545(10) .
C22Y C24Y 1.537(10) .
C23Y H23D 0.9800 .
C23Y H23E 0.9800 .
C23Y H23F 0.9800 .
C24Y H24D 0.9800 .
C24Y H24E 0.9800 .
C24Y H24F 0.9800 .
N1I C4I 1.392(4) .
N1I C7I 1.480(4) .
N1I C10I 1.479(4) .
C1I C2I 1.403(4) .
C1I C6I 1.402(4) .
C1I C13I 1.484(6) .
C2I H2I 0.9500 .
C2I C3I 1.384(3) .
C3I H3I 0.9500 .
C3I C4I 1.416(4) .
C4I C5I 1.417(4) .
C5I H5I 0.9500 .
C5I C6I 1.387(4) .
C6I H6I 0.9500 .
C7I H7I 1.0000 .
C7I C8I 1.534(4) .
C7I C9I 1.526(4) .
C8I H8IA 0.9800 .
C8I H8IB 0.9800 .
C8I H8IC 0.9800 .
C9I H9IA 0.9800 .
C9I H9IB 0.9800 .
C9I H9IC 0.9800 .
C10I H10I 1.0000 .
C10I C11I 1.530(3) .
C10I C12I 1.525(3) .
C11I H11Y 0.9800 .
C11I H1DA 0.9800 .
C11I H2DA 0.9800 .
C12I H12Y 0.9800 .
C12I H3DA 0.9800 .
C12I H4DA 0.9800 .
N1Z C4Z 1.383(14) .
N1Z C7Z 1.459(15) .
N1Z C10Z 1.494(13) .
C1Z C2Z 1.397(16) .
C1Z C6Z 1.397(16) .
C1Z C13Z 1.48(3) .
C2Z H2Z 0.9500 .
C2Z C3Z 1.368(13) .
C3Z H3Z 0.9500 .
C3Z C4Z 1.404(14) .
C4Z C5Z 1.404(15) .
C5Z H5Z 0.9500 .
C5Z C6Z 1.378(15) .
C6Z H6Z 0.9500 .
C7Z H7Z 1.0000 .
C7Z C8Z 1.545(13) .
C7Z C9Z 1.522(12) .
C8Z H8ZA 0.9800 .
C8Z H8ZB 0.9800 .
C8Z H8ZC 0.9800 .
C9Z H9ZA 0.9800 .
C9Z H9ZB 0.9800 .
C9Z H9ZC 0.9800 .
C10Z H10Z 1.0000 .
C10Z C11Z 1.535(11) .
C10Z C12Z 1.512(11) .
C11Z H11Z 0.9800 .
C11Z H5DA 0.9800 .
C11Z H6DA 0.9800 .
C12Z H12Z 0.9800 .
C12Z H7DA 0.9800 .
C12Z H0EA 0.9800 .
N2I C16I 1.385(3) .
N2I C19I 1.486(3) .
N2I C22I 1.476(3) .
C13I C14I 1.397(4) .
C13I C18I 1.401(4) .
C14I H14I 0.9500 .
C14I C15I 1.388(3) .
C15I H15I 0.9500 .
C15I C16I 1.411(3) .
C16I C17I 1.409(3) .
C17I H17I 0.9500 .
C17I C18I 1.385(3) .
C18I H18I 0.9500 .
C19I H19I 1.0000 .
C19I C20I 1.539(3) .
C19I C21I 1.520(3) .
C20I H4AA 0.9800 .
C20I H1EA 0.9800 .
C20I H2EA 0.9800 .
C21I H5AA 0.9800 .
C21I H3EA 0.9800 .
C21I H4EA 0.9800 .
C22I H22I 1.0000 .
C22I C23I 1.526(3) .
C22I C24I 1.523(3) .
C23I H6AA 0.9800 .
C23I H5EA 0.9800 .
C23I H6EA 0.9800 .
C24I H7AA 0.9800 .
C24I H7EA 0.9800 .
C24I H0FA 0.9800 .
N2Z C16Z 1.409(13) .
N2Z C19Z 1.506(12) .
N2Z C22Z 1.469(12) .
C13Z C14Z 1.384(16) .
C13Z C18Z 1.384(16) .
C14Z H14Z 0.9500 .
C14Z C15Z 1.385(12) .
C15Z H15Z 0.9500 .
C15Z C16Z 1.404(14) .
C16Z C17Z 1.380(13) .
C17Z H17Z 0.9500 .
C17Z C18Z 1.400(13) .
C18Z H18Z 0.9500 .
C19Z H19Z 1.0000 .
C19Z C20Z 1.517(13) .
C19Z C21Z 1.542(13) .
C20Z H8AA 0.9800 .
C20Z H1FA 0.9800 .
C20Z H2FA 0.9800 .
C21Z H9AA 0.9800 .
C21Z H3FA 0.9800 .
C21Z H4FA 0.9800 .
C22Z H22Z 1.0000 .
C22Z C23Z 1.531(13) .
C22Z C24Z 1.539(13) .
C23Z H0BA 0.9800 .
C23Z H5FA 0.9800 .
C23Z H6FA 0.9800 .
C24Z H1BA 0.9800 .
C24Z H7FA 0.9800 .
C24Z H0GA 0.9800 .

loop_
_geom_torsion_atom_site_label_1
_geom_torsion_atom_site_label_2
_geom_torsion_atom_site_label_3
_geom_torsion_atom_site_label_4
_geom_torsion
_geom_torsion_site_symmetry_1
N1 C4 C5 C6 -178.60(16) .
C1 C1 C2 C3 179.48(19) 2_666
C1 C1 C6 C5 -178.01(19) 2_666
C1 C2 C3 C4 -1.3(3) .
C2 C1 C6 C5 2.2(3) .
C2 C3 C4 N1 -179.94(16) .
C2 C3 C4 C5 1.7(3) .
C3 C4 C5 C6 -0.3(3) .
C4 N1 C7 C8 38.3(2) .
C4 N1 C7 C9 -91.9(2) .
C4 N1 C10 C11 -90.02(18) .
C4 N1 C10 C12 144.13(16) .
C4 C5 C6 C1 -1.7(3) .
C6 C1 C2 C3 -0.7(3) .
C7 N1 C4 C3 34.6(2) .
C7 N1 C4 C5 -147.14(18) .
C7 N1 C10 C11 67.8(2) .
C7 N1 C10 C12 -58.1(2) .
C10 N1 C4 C3 -169.20(17) .
C10 N1 C4 C5 9.0(2) .
C10 N1 C7 C8 -118.72(17) .
C10 N1 C7 C9 111.08(17) .
N1A C4A C5A C6A 176.71(16) .
C1A C1A C2A C3A 179.35(17) 2_766
C1A C1A C6A C5A 179.98(18) 2_766
C1A C2A C3A C4A 1.1(3) .
C2A C1A C6A C5A 0.6(3) .
C2A C3A C4A N1A -177.39(15) .
C2A C3A C4A C5A -0.3(2) .
C3A C4A C5A C6A -0.4(3) .
C4A N1A C7A C8A 90.04(19) .
C4A N1A C7A C9A -40.1(2) .
C4A N1A C10A C11A -148.69(15) .
C4A N1A C10A C12A 85.34(18) .
C4A C5A C6A C1A 0.2(3) .
C6A C1A C2A C3A -1.2(2) .
C7A N1A C4A C3A -33.0(2) .
C7A N1A C4A C5A 150.03(17) .
C7A N1A C10A C11A 52.95(19) .
C7A N1A C10A C12A -73.02(18) .
C10A N1A C4A C3A 170.26(15) .
C10A N1A C4A C5A -6.7(2) .
C10A N1A C7A C8A -112.56(16) .
C10A N1A C7A C9A 117.29(16) .
N1B C4B C5B C6B 176.27(15) .
C1B C2B C3B C4B 0.1(3) .
C1B C13B C14B C15B -178.44(15) .
C1B C13B C18B C17B 179.49(14) .
C2B C1B C6B C5B 0.5(2) .
C2B C1B C13B C14B 155.31(16) .
C2B C1B C13B C18B -25.1(2) .
C2B C3B C4B N1B -176.68(15) .
C2B C3B C4B C5B 1.0(2) .
C3B C4B C5B C6B -1.4(2) .
C4B N1B C7B C8B -85.59(19) .
C4B N1B C7B C9B 148.62(16) .
C4B N1B C10B C11B 39.7(2) .
C4B N1B C10B C12B -90.55(19) .
C4B C5B C6B C1B 0.7(3) .
C6B C1B C2B C3B -0.9(2) .
C6B C1B C13B C14B -25.8(2) .
C6B C1B C13B C18B 153.75(16) .
C7B N1B C4B C3B 11.0(2) .
C7B N1B C4B C5B -166.58(16) .
C7B N1B C10B C11B -117.93(17) .
C7B N1B C10B C12B 111.81(17) .
C10B N1B C4B C3B -146.13(17) .
C10B N1B C4B C5B 36.3(2) .
C10B N1B C7B C8B 73.11(19) .
C10B N1B C7B C9B -52.7(2) .
N2B C16B C17B C18B -175.61(15) .
C13B C1B C2B C3B 178.05(15) .
C13B C1B C6B C5B -178.44(15) .
C13B C14B C15B C16B -1.3(3) .
C14B C13B C18B C17B -0.9(2) .
C14B C15B C16B N2B 176.64(15) .
C14B C15B C16B C17B -0.4(2) .
C15B C16B C17B C18B 1.5(2) .
C16B N2B C19B C20B -91.02(19) .
C16B N2B C19B C21B 38.4(2) .
C16B N2B C22B C23B 144.54(15) .
C16B N2B C22B C24B -89.61(18) .
C16B C17B C18B C13B -0.8(2) .
C18B C13B C14B C15B 2.0(2) .
C19B N2B C16B C15B 37.9(2) .
C19B N2B C16B C17B -145.16(16) .
C19B N2B C22B C23B -55.50(19) .
C19B N2B C22B C24B 70.36(18) .
C22B N2B C16B C15B -163.56(15) .
C22B N2B C16B C17B 13.4(2) .
C22B N2B C19B C20B 109.71(17) .
C22B N2B C19B C21B -120.83(16) .
N1C C4C C5C C6C -176.90(15) .
C1C C2C C3C C4C -0.6(3) .
C1C C13C C14C C15C 179.47(15) .
C1C C13C C18C C17C 178.93(15) .
C2C C1C C6C C5C 2.0(2) .
C2C C1C C13C C14C 158.96(16) .
C2C C1C C13C C18C -21.9(2) .
C2C C3C C4C N1C 178.14(16) .
C2C C3C C4C C5C 0.8(2) .
C3C C4C C5C C6C 0.4(2) .
C4C N1C C7C C8C -91.28(19) .
C4C N1C C7C C9C 37.9(2) .
C4C N1C C10C C11C 144.28(15) .
C4C N1C C10C C12C -90.08(17) .
C4C C5C C6C C1C -1.8(3) .
C6C C1C C2C C3C -0.8(2) .
C6C C1C C13C C14C -20.7(2) .
C6C C1C C13C C18C 158.48(16) .
C7C N1C C4C C3C 38.7(2) .
C7C N1C C4C C5C -144.15(17) .
C7C N1C C10C C11C -55.36(19) .
C7C N1C C10C C12C 70.28(18) .
C10C N1C C4C C3C -162.19(16) .
C10C N1C C4C C5C 14.9(2) .
C10C N1C C7C C8C 109.07(17) .
C10C N1C C7C C9C -121.78(16) .
N2C C16C C17C C18C 178.19(16) .
C13C C1C C2C C3C 179.55(15) .
C13C C1C C6C C5C -178.35(15) .
C13C C14C C15C C16C 2.0(3) .
C14C C13C C18C C17C -1.9(2) .
C14C C15C C16C N2C -179.84(16) .
C14C C15C C16C C17C -2.5(2) .
C15C C16C C17C C18C 0.9(2) .
C16C N2C C19C C20C -39.2(2) .
C16C N2C C19C C21C 91.0(2) .
C16C N2C C22C C23C 89.93(19) .
C16C N2C C22C C24C -144.50(17) .
C16C C17C C18C C13C 1.3(3) .
C18C C13C C14C C15C 0.3(2) .
C19C N2C C16C C15C -30.8(2) .
C19C N2C C16C C17C 152.10(17) .
C19C N2C C22C C23C -70.7(2) .
C19C N2C C22C C24C 54.9(2) .
C22C N2C C16C C15C 169.74(16) .
C22C N2C C16C C17C -7.4(2) .
C22C N2C C19C C20C 120.60(18) .
C22C N2C C19C C21C -109.20(18) .
N1D C4D C5D C6D -176.99(16) .
C1D C2D C3D C4D -2.1(3) .
C1D C13D C14D C15D -178.3(6) .
C1D C13D C18D C17D 177.8(5) .
C1D C13U C14U C15U 177.2(13) .
C1D C13U C18U C17U -176.8(13) .
C2D C1D C6D C5D 0.9(3) .
C2D C1D C13D C14D -157.0(6) .
C2D C1D C13D C18D 23.0(10) .
C2D C1D C13U C14U -176.8(10) .
C2D C1D C13U C18U -1(2) .
C2D C3D C4D N1D 179.25(18) .
C2D C3D C4D C5D 0.4(3) .
C3D C4D C5D C6D 1.9(3) .
C4D N1D C7D C8D -90.2(2) .
C4D N1D C7D C9D 40.1(2) .
C4D N1D C10D C11D 143.17(16) .
C4D N1D C10D C12D -91.07(19) .
C4D C5D C6D C1D -2.6(3) .
C6D C1D C2D C3D 1.4(3) .
C6D C1D C13D C14D 21.7(11) .
C6D C1D C13D C18D -158.3(5) .
C6D C1D C13U C14U 4(2) .
C6D C1D C13U C18U -179.7(12) .
C7D N1D C4D C3D 31.2(3) .
C7D N1D C4D C5D -150.00(18) .
C7D N1D C10D C11D -58.0(2) .
C7D N1D C10D C12D 67.7(2) .
C10D N1D C4D C3D -171.21(17) .
C10D N1D C4D C5D 7.6(2) .
C10D N1D C7D C8D 111.39(18) .
C10D N1D C7D C9D -118.26(18) .
N2D C16D C17D C18D 174.3(9) .
C13D C1D C2D C3D -179.8(5) .
C13D C1D C6D C5D -177.8(5) .
C13D C1D C13U C14U -95(28) .
C13D C1D C13U C18U 81(27) .
C13D C14D C15D C16D 0.0(10) .
C14D C13D C18D C17D -2.2(11) .
C14D C15D C16D N2D -174.8(9) .
C14D C15D C16D C17D -1.4(17) .
C15D C16D C17D C18D 0.9(17) .
C16D N2D C19D C20D -40.8(10) .
C16D N2D C19D C21D 89.7(9) .
C16D N2D C22D C23D 82.0(9) .
C16D N2D C22D C24D -149.7(9) .
C16D C17D C18D C13D 0.9(10) .
C18D C13D C14D C15D 1.7(10) .
C19D N2D C16D C15D -36.2(18) .
C19D N2D C16D C17D 150.7(10) .
C19D N2D C22D C23D -71.9(5) .
C19D N2D C22D C24D 56.4(5) .
C22D N2D C16D C15D 171.9(10) .
C22D N2D C16D C17D -1.3(18) .
C22D N2D C19D C20D 111.9(4) .
C22D N2D C19D C21D -117.6(4) .
N2U C16U C17U C18U -176(2) .
C13U C1D C2D C3D -177.8(10) .
C13U C1D C6D C5D -179.9(10) .
C13U C1D C13D C14D 104(28) .
C13U C1D C13D C18D -76(27) .
C13U C14U C15U C16U -0.8(19) .
C14U C13U C18U C17U 0(2) .
C14U C15U C16U N2U 176.8(18) .
C14U C15U C16U C17U 1(3) .
C15U C16U C17U C18U -1(3) .
C16U N2U C19U C20U -90(2) .
C16U N2U C19U C21U 143.0(19) .
C16U N2U C22U C23U 45(2) .
C16U N2U C22U C24U -85.1(19) .
C16U C17U C18U C13U 0(2) .
C18U C13U C14U C15U 0.5(18) .
C19U N2U C16U C15U 16(4) .
C19U N2U C16U C17U -168(2) .
C19U N2U C22U C23U -119.1(8) .
C19U N2U C22U C24U 110.7(8) .
C22U N2U C16U C15U -146.6(18) .
C22U N2U C16U C17U 29(4) .
C22U N2U C19U C20U 74.0(9) .
C22U N2U C19U C21U -52.7(10) .
N1E C4E C5E C6E 176.69(15) .
C1E C2E C3E C4E -0.2(3) .
C1E C13E C14E C15E -178.0(4) .
C1E C13E C18E C17E 178.0(4) .
C1E C13V C14V C15V -177(3) .
C1E C13V C18V C17V 177(2) .
C2E C1E C6E C5E 1.7(2) .
C2E C1E C13E C14E 154.7(4) .
C2E C1E C13E C18E -24.8(7) .
C2E C1E C13V C14V 169.9(14) .
C2E C1E C13V C18V -7(4) .
C2E C3E C4E N1E -176.19(15) .
C2E C3E C4E C5E 1.2(2) .
C3E C4E C5E C6E -0.7(2) .
C4E N1E C7E C8E -88.02(19) .
C4E N1E C7E C9E 145.98(16) .
C4E N1E C10E C11E 39.2(2) .
C4E N1E C10E C12E -90.19(19) .
C4E C5E C6E C1E -0.8(3) .
C6E C1E C2E C3E -1.2(2) .
C6E C1E C13E C14E -25.0(7) .
C6E C1E C13E C18E 155.5(4) .
C6E C1E C13V C14V -10(3) .
C6E C1E C13V C18V 173(2) .
C7E N1E C4E C3E 10.7(2) .
C7E N1E C4E C5E -166.51(15) .
C7E N1E C10E C11E -118.98(17) .
C7E N1E C10E C12E 111.66(17) .
C10E N1E C4E C3E -146.85(17) .
C10E N1E C4E C5E 35.9(2) .
C10E N1E C7E C8E 70.88(19) .
C10E N1E C7E C9E -55.1(2) .
N2E C16E C17E C18E -175.2(4) .
C13E C1E C2E C3E 179.1(4) .
C13E C1E C6E C5E -178.6(4) .
C13E C1E C13V C14V 12(100) .
C13E C1E C13V C18V -164(100) .
C13E C14E C15E C16E -0.2(5) .
C14E C13E C18E C17E -1.6(7) .
C14E C15E C16E N2E 175.1(4) .
C14E C15E C16E C17E -1.0(7) .
C15E C16E C17E C18E 0.9(7) .
C16E N2E C19E C20E -89.5(4) .
C16E N2E C19E C21E 40.3(4) .
C16E N2E C22E C23E 149.8(4) .
C16E N2E C22E C24E -84.8(4) .
C16E C17E C18E C13E 0.4(6) .
C18E C13E C14E C15E 1.5(6) .
C19E N2E C16E C15E 35.4(8) .
C19E N2E C16E C17E -148.7(4) .
C19E N2E C22E C23E -50.6(3) .
C19E N2E C22E C24E 74.9(3) .
C22E N2E C16E C15E -166.3(4) .
C22E N2E C16E C17E 9.6(7) .
C22E N2E C19E C20E 111.7(2) .
C22E N2E C19E C21E -118.5(2) .
N2V C16V C17V C18V -180(2) .
C13V C1E C2E C3E 178.8(17) .
C13V C1E C6E C5E -178.4(17) .
C13V C1E C13E C14E 177(100) .
C13V C1E C13E C18E -2(100) .
C13V C14V C15V C16V 0(2) .
C14V C13V C18V C17V 1(3) .
C14V C15V C16V N2V -180(3) .
C14V C15V C16V C17V -2(4) .
C15V C16V C17V C18V 2(4) .
C16V N2V C19V C20V -144(2) .
C16V N2V C19V C21V 86(2) .
C16V N2V C22V C23V 92(2) .
C16V N2V C22V C24V -37(3) .
C16V C17V C18V C13V -2(3) .
C18V C13V C14V C15V 0(2) .
C19V N2V C16V C15V -6(4) .
C19V N2V C16V C17V 176(2) .
C19V N2V C22V C23V -112.8(13) .
C19V N2V C22V C24V 117.8(13) .
C22V N2V C16V C15V 147(2) .
C22V N2V C16V C17V -31(4) .
C22V N2V C19V C20V 59.7(16) .
C22V N2V C19V C21V -70.3(15) .
N1F C4F C5F C6F -177.30(16) .
C1F C2F C3F C4F 0.6(3) .
C1F C13F C14F C15F -179.40(15) .
C1F C13F C18F C17F 179.49(17) .
C2F C1F C6F C5F -0.2(3) .
C2F C1F C13F C14F -161.24(16) .
C2F C1F C13F C18F 17.4(2) .
C2F C3F C4F N1F 176.81(16) .
C2F C3F C4F C5F -0.4(2) .
C3F C4F C5F C6F -0.1(3) .
C4F N1F C7F C8F -147.60(16) .
C4F N1F C7F C9F 86.33(19) .
C4F N1F C10F C11F 88.9(2) .
C4F N1F C10F C12F -40.6(2) .
C4F C5F C6F C1F 0.4(3) .
C6F C1F C2F C3F -0.3(2) .
C6F C1F C13F C14F 19.6(3) .
C6F C1F C13F C18F -161.77(17) .
C7F N1F C4F C3F -11.1(2) .
C7F N1F C4F C5F 165.96(16) .
C7F N1F C10F C11F -112.05(17) .
C7F N1F C10F C12F 118.47(18) .
C10F N1F C4F C3F 147.56(17) .
C10F N1F C4F C5F -35.4(2) .
C10F N1F C7F C8F 52.4(2) .
C10F N1F C7F C9F -73.6(2) .
C13F C1F C2F C3F -179.55(15) .
C13F C1F C6F C5F 179.05(16) .
C13F C14F C15F C16F 0.2(3) .
C14F C13F C18F C17F -1.8(3) .
C14F C15F C16F C17F -2.3(2) .
C14F C15F C16F N2F 180.0(5) .
C14F C15F C16F N2W -175.9(13) .
C15F C16F C17F C18F 2.5(3) .
C15F C16F N2F C19F -37.2(8) .
C15F C16F N2F C22F 167.1(4) .
C15F C16F N2W C19W -1(3) .
C15F C16F N2W C22W -155.9(13) .
C16F C17F C18F C13F -0.4(3) .
C16F N2F C19F C20F 92.2(7) .
C16F N2F C19F C21F -38.3(7) .
C16F N2F C22F C23F -144.7(6) .
C16F N2F C22F C24F 88.7(7) .
C16F N2W C19W C20W 151.5(17) .
C16F N2W C19W C21W -81(2) .
C16F N2W C22W C23W -91(2) .
C16F N2W C22W C24W 38(2) .
C17F C16F N2F C19F 145.2(4) .
C17F C16F N2F C22F -10.5(9) .
C17F C16F N2W C19W -173.7(12) .
C17F C16F N2W C22W 31(3) .
C18F C13F C14F C15F 1.9(3) .
N2F C16F C17F C18F -179.8(5) .
N2F C16F N2W C19W 147(15) .
N2F C16F N2W C22W -8(11) .
C19F N2F C22F C23F 58.3(7) .
C19F N2F C22F C24F -68.2(6) .
C22F N2F C19F C20F -111.3(5) .
C22F N2F C19F C21F 118.2(6) .
N2W C16F C17F C18F 175.5(14) .
N2W C16F N2F C19F -72(12) .
N2W C16F N2F C22F 132(13) .
C19W N2W C22W C23W 112.4(17) .
C19W N2W C22W C24W -119.3(16) .
C22W N2W C19W C20W -52(2) .
C22W N2W C19W C21W 74.9(19) .
N1G C4G C5G C6G -177.50(16) .
C1G C2G C3G C4G 1.0(3) .
C1G C13G C14G C15G -175.8(7) .
C1G C13G C18G C17G 178.8(10) .
C1G C13X C14X C15X 179(2) .
C1G C13X C18X C17X 177(3) .
C2G C1G C6G C5G -0.7(3) .
C2G C1G C13G C14G -167.7(5) .
C2G C1G C13G C18G 14.7(11) .
C2G C1G C13X C14X -155.6(13) .
C2G C1G C13X C18X 20(3) .
C2G C3G C4G N1G 176.57(16) .
C2G C3G C4G C5G -0.7(3) .
C3G C4G C5G C6G -0.2(3) .
C4G N1G C7G C8G -145.27(16) .
C4G N1G C7G C9G 88.83(19) .
C4G N1G C10G C12G -35.8(2) .
C4G N1G C10G C11G 94.1(2) .
C4G C5G C6G C1G 0.9(3) .
C6G C1G C2G C3G -0.3(3) .
C6G C1G C13G C14G 12.4(10) .
C6G C1G C13G C18G -165.2(7) .
C6G C1G C13X C14X 27(3) .
C6G C1G C13X C18X -158(2) .
C7G N1G C4G C3G -13.5(2) .
C7G N1G C4G C5G 163.62(17) .
C7G N1G C10G C12G 119.10(17) .
C7G N1G C10G C11G -110.93(18) .
C10G N1G C4G C3G 140.55(18) .
C10G N1G C4G C5G -42.3(2) .
C10G N1G C7G C8G 58.7(2) .
C10G N1G C7G C9G -67.2(2) .
N2G C16G C17G C18G -178.6(8) .
C13G C1G C2G C3G 179.8(5) .
C13G C1G C6G C5G 179.2(5) .
C13G C1G C13X C14X 7(17) .
C13G C1G C13X C18X -177(21) .
C13G C14G C15G C16G -2.4(6) .
C14G C13G C18G C17G 1.0(13) .
C14G C15G C16G N2G -178.5(4) .
C14G C15G C16G C17G -0.1(7) .
C15G C16G C17G C18G 3.0(10) .
C16G N2G C19G C20G -90.7(4) .
C16G N2G C19G C21G 143.1(3) .
C16G N2G C22G C23G 39.8(4) .
C16G N2G C22G C24G -90.8(4) .
C16G C17G C18G C13G -3.6(14) .
C18G C13G C14G C15G 1.9(8) .
C19G N2G C16G C15G 5.4(6) .
C19G N2G C16G C17G -172.9(5) .
C19G N2G C22G C23G -118.9(3) .
C19G N2G C22G C24G 110.6(3) .
C22G N2G C16G C15G -152.2(4) .
C22G N2G C16G C17G 29.5(7) .
C22G N2G C19G C20G 68.4(3) .
C22G N2G C19G C21G -57.7(3) .
N2X C16X C17X C18X 175(2) .
C13X C1G C2G C3G -178.3(15) .
C13X C1G C6G C5G 177.1(16) .
C13X C1G C13G C14G 174(19) .
C13X C1G C13G C18G -3(18) .
C13X C14X C15X C16X 1.1(15) .
C14X C13X C18X C17X -7(4) .
C14X C15X C16X N2X -178.4(14) .
C14X C15X C16X C17X -3(2) .
C15X C16X C17X C18X 0(3) .
C16X N2X C19X C20X -43.1(14) .
C16X N2X C19X C21X 87.8(13) .
C16X N2X C22X C23X 88.7(12) .
C16X N2X C22X C24X -145.4(11) .
C16X C17X C18X C13X 6(5) .
C18X C13X C14X C15X 3(2) .
C19X N2X C16X C15X -33(2) .
C19X N2X C16X C17X 151.2(15) .
C19X N2X C22X C23X -75.0(10) .
C19X N2X C22X C24X 50.9(11) .
C22X N2X C16X C15X 164.4(12) .
C22X N2X C16X C17X -11(2) .
C22X N2X C19X C20X 119.8(8) .
C22X N2X C19X C21X -109.3(9) .
C1H C2H C3H C4H 2.2(3) .
C1H C13H C14H C15H -177.3(5) .
C1H C13H C18H C17H 178.5(4) .
C1H C13Y C14Y C15Y 179(2) .
C1H C13Y C18Y C17Y -179.1(15) .
C2H C1H C6H C5H -0.4(3) .
C2H C1H C13H C14H 152.8(4) .
C2H C1H C13H C18H -26.2(8) .
C2H C1H C13Y C14Y 171.9(12) .
C2H C1H C13Y C18Y -10(3) .
C2H C3H C4H C5H -1.0(3) .
C2H C3H C4H N1H 177.3(2) .
C2H C3H C4H N1Y 179.1(14) .
C3H C4H C5H C6H -0.8(3) .
C3H C4H N1H C7H -8.5(3) .
C3H C4H N1H C10H 150.9(2) .
C3H C4H N1Y C7Y 34(3) .
C3H C4H N1Y C10Y -170.1(14) .
C4H C5H C6H C1H 1.5(3) .
C4H N1H C7H C8H -143.7(2) .
C4H N1H C7H C9H 90.5(3) .
C4H N1H C10H C11H 89.6(3) .
C4H N1H C10H C12H -40.7(3) .
C4H N1Y C7Y C8Y -86(2) .
C4H N1Y C7Y C9Y 41(2) .
C4H N1Y C10Y C11Y 142(2) .
C4H N1Y C10Y C12Y -88(2) .
C5H C4H N1H C7H 169.7(2) .
C5H C4H N1H C10H -31.0(3) .
C5H C4H N1Y C7Y -146.1(14) .
C5H C4H N1Y C10Y 10(3) .
C6H C1H C2H C3H -1.4(3) .
C6H C1H C13H C14H -27.0(7) .
C6H C1H C13H C18H 154.1(5) .
C6H C1H C13Y C14Y -6(2) .
C6H C1H C13Y C18Y 171.9(13) .
N1H C4H C5H C6H -179.1(2) .
N1H C4H N1Y C7Y 41(4) .
N1H C4H N1Y C10Y -163(7) .
C7H N1H C10H C11H -110.2(2) .
C7H N1H C10H C12H 119.5(2) .
C10H N1H C7H C8H 56.0(3) .
C10H N1H C7H C9H -69.7(3) .
N1Y C4H C5H C6H 179.2(11) .
N1Y C4H N1H C7H 178(5) .
N1Y C4H N1H C10H -23(5) .
C7Y N1Y C10Y C11Y -61(2) .
C7Y N1Y C10Y C12Y 68(2) .
C10Y N1Y C7Y C8Y 114.4(19) .
C10Y N1Y C7Y C9Y -119(2) .
N2H C16H C17H C18H 178.6(3) .
C13H C1H C2H C3H 178.8(4) .
C13H C1H C6H C5H 179.4(4) .
C13H C1H C13Y C14Y -24(15) .
C13H C1H C13Y C18Y 155(19) .
C13H C14H C15H C16H -1.9(5) .
C14H C13H C18H C17H -0.5(8) .
C14H C15H C16H N2H -177.4(3) .
C14H C15H C16H C17H 0.6(5) .
C15H C16H C17H C18H 0.6(5) .
C16H N2H C19H C20H -86.6(3) .
C16H N2H C19H C21H 147.8(3) .
C16H N2H C22H C23H 40.3(4) .
C16H N2H C22H C24H -89.4(4) .
C16H C17H C18H C13H -0.7(6) .
C18H C13H C14H C15H 1.8(7) .
C19H N2H C16H C15H 8.3(6) .
C19H N2H C16H C17H -169.6(3) .
C19H N2H C22H C23H -116.4(3) .
C19H N2H C22H C24H 113.9(3) .
C22H N2H C16H C15H -147.8(3) .
C22H N2H C16H C17H 34.3(6) .
C22H N2H C19H C20H 71.2(3) .
C22H N2H C19H C21H -54.4(3) .
N2Y C16Y C17Y C18Y 178.9(13) .
C13Y C1H C2H C3H -179.7(13) .
C13Y C1H C6H C5H 177.8(13) .
C13Y C1H C13H C14H 137(17) .
C13Y C1H C13H C18H -42(16) .
C13Y C14Y C15Y C16Y 1.1(15) .
C14Y C13Y C18Y C17Y -1(2) .
C14Y C15Y C16Y N2Y -178.9(14) .
C14Y C15Y C16Y C17Y -3(2) .
C15Y C16Y C17Y C18Y 3(2) .
C16Y N2Y C19Y C20Y -38.6(14) .
C16Y N2Y C19Y C21Y 90.5(14) .
C16Y N2Y C22Y C23Y 85.6(14) .
C16Y N2Y C22Y C24Y -146.6(13) .
C16Y C17Y C18Y C13Y -1(2) .
C18Y C13Y C14Y C15Y 0.8(19) .
C19Y N2Y C16Y C15Y -32(2) .
C19Y N2Y C16Y C17Y 152.2(14) .
C19Y N2Y C22Y C23Y -73.5(10) .
C19Y N2Y C22Y C24Y 54.3(11) .
C22Y N2Y C16Y C15Y 171.0(13) .
C22Y N2Y C16Y C17Y -5(2) .
C22Y N2Y C19Y C20Y 119.8(8) .
C22Y N2Y C19Y C21Y -111.0(10) .
N1I C4I C5I C6I 176.4(6) .
C1I C2I C3I C4I 0.9(6) .
C1I C13I C14I C15I -178.4(4) .
C1I C13I C18I C17I 178.9(4) .
C2I C1I C6I C5I 1.9(7) .
C2I C1I C13I C14I 153.3(4) .
C2I C1I C13I C18I -25.9(7) .
C2I C3I C4I N1I -175.7(5) .
C2I C3I C4I C5I -1.1(8) .
C3I C4I C5I C6I 1.8(8) .
C4I N1I C7I C8I -83.5(6) .
C4I N1I C7I C9I 150.3(6) .
C4I N1I C10I C11I 40.5(7) .
C4I N1I C10I C12I -89.8(6) .
C4I C5I C6I C1I -2.3(6) .
C6I C1I C2I C3I -1.2(6) .
C6I C1I C13I C14I -26.4(7) .
C6I C1I C13I C18I 154.4(4) .
C7I N1I C4I C3I 4.1(10) .
C7I N1I C4I C5I -170.1(5) .
C7I N1I C10I C11I -115.0(4) .
C7I N1I C10I C12I 114.8(4) .
C10I N1I C4I C3I -150.6(5) .
C10I N1I C4I C5I 35.2(10) .
C10I N1I C7I C8I 72.8(5) .
C10I N1I C7I C9I -53.4(6) .
N1Z C4Z C5Z C6Z 180(3) .
C1Z C2Z C3Z C4Z -1(2) .
C1Z C13Z C14Z C15Z -178(2) .
C1Z C13Z C18Z C17Z 177.4(19) .
C2Z C1Z C6Z C5Z -6(3) .
C2Z C1Z C13Z C14Z -159.0(17) .
C2Z C1Z C13Z C18Z 22(3) .
C2Z C3Z C4Z N1Z 176(3) .
C2Z C3Z C4Z C5Z 4(4) .
C3Z C4Z C5Z C6Z -8(4) .
C4Z N1Z C7Z C8Z -40(3) .
C4Z N1Z C7Z C9Z 91(3) .
C4Z N1Z C10Z C11Z 91(3) .
C4Z N1Z C10Z C12Z -143(3) .
C4Z C5Z C6Z C1Z 9(4) .
C6Z C1Z C2Z C3Z 2(2) .
C6Z C1Z C13Z C14Z 15(3) .
C6Z C1Z C13Z C18Z -164(2) .
C7Z N1Z C4Z C3Z -33(5) .
C7Z N1Z C4Z C5Z 139(3) .
C7Z N1Z C10Z C11Z -68(2) .
C7Z N1Z C10Z C12Z 57(2) .
C10Z N1Z C4Z C3Z 169(3) .
C10Z N1Z C4Z C5Z -19(4) .
C10Z N1Z C7Z C8Z 118.0(18) .
C10Z N1Z C7Z C9Z -111(2) .
N2I C16I C17I C18I -175.9(2) .
C13I C1I C2I C3I 179.1(4) .
C13I C1I C6I C5I -178.4(4) .
C13I C14I C15I C16I -0.3(4) .
C14I C13I C18I C17I -0.3(5) .
C14I C15I C16I N2I 176.4(2) .
C14I C15I C16I C17I -0.8(3) .
C15I C16I C17I C18I 1.4(3) .
C16I N2I C19I C20I -88.0(3) .
C16I N2I C19I C21I 42.0(3) .
C16I N2I C22I C23I 148.3(2) .
C16I N2I C22I C24I -85.8(2) .
C16I C17I C18I C13I -0.8(4) .
C18I C13I C14I C15I 0.8(5) .
C19I N2I C16I C15I 32.5(3) .
C19I N2I C16I C17I -150.4(2) .
C19I N2I C22I C23I -51.0(2) .
C19I N2I C22I C24I 74.9(2) .
C22I N2I C16I C15I -168.2(2) .
C22I N2I C16I C17I 8.9(3) .
C22I N2I C19I C20I 112.0(2) .
C22I N2I C19I C21I -117.9(2) .
N2Z C16Z C17Z C18Z -177.5(14) .
C13Z C1Z C2Z C3Z 177(2) .
C13Z C1Z C6Z C5Z 179(2) .
C13Z C14Z C15Z C16Z -0.7(15) .
C14Z C13Z C18Z C17Z -1(3) .
C14Z C15Z C16Z N2Z 177.1(14) .
C14Z C15Z C16Z C17Z 1(2) .
C15Z C16Z C17Z C18Z -1(2) .
C16Z N2Z C19Z C20Z -145.4(14) .
C16Z N2Z C19Z C21Z 88.1(15) .
C16Z N2Z C22Z C23Z 91.1(14) .
C16Z N2Z C22Z C24Z -38.6(16) .
C16Z C17Z C18Z C13Z 2(2) .
C18Z C13Z C14Z C15Z 1.1(19) .
C19Z N2Z C16Z C15Z -11(2) .
C19Z N2Z C16Z C17Z 164.7(14) .
C19Z N2Z C22Z C23Z -109.1(12) .
C19Z N2Z C22Z C24Z 121.2(11) .
C22Z N2Z C16Z C15Z 147.6(14) .
C22Z N2Z C16Z C17Z -36(2) .
C22Z N2Z C19Z C20Z 54.3(14) .
C22Z N2Z C19Z C21Z -72.2(13) .
